data_4085260
loop_
_publ_author_name
'Lazreg, Fa\"ima'
'Cordes, David B.'
'Slawin, Alexandra M. Z.'
'Cazin, Catherine S. J.'

_publ_section_title
;
 Synthesis of Homoleptic and Heteroleptic Bis-N-heterocylic Carbene Group
 11 Complexes
;
_journal_issue 2
_journal_name_full Organometallics
_journal_page_first 419
_journal_paper_doi 10.1021/om500882t
_journal_volume 34
_journal_year 2015
_chemical_formula_moiety 'C48 H62 Ag B F4 N4'
_chemical_formula_sum 'C48 H62 Ag B F4 N4'
_chemical_formula_weight 889.72
_space_group_IT_number 2
_symmetry_cell_setting triclinic
_symmetry_Int_Tables_number 2
_symmetry_space_group_name_Hall '-P 1'
_symmetry_space_group_name_H-M 'P -1'
_atom_sites_solution_hydrogens geom
_atom_sites_solution_primary direct
_atom_sites_solution_secondary difmap
_cell_angle_alpha 72.428(6)
_cell_angle_beta 84.524(8)
_cell_angle_gamma 65.788(6)
_cell_formula_units_Z 6
_cell_length_a 17.0015(11)
_cell_length_b 20.0677(8)
_cell_length_c 23.3459(17)
_cell_measurement_reflns_used 9968
_cell_measurement_temperature 173
_cell_measurement_theta_max 25.35
_cell_measurement_theta_min 1.25
_cell_volume 6921.8(8)
_computing_cell_refinement 'CrystalClear-SM Expert 2.1 b28'
_computing_data_collection 'CrystalClear-SM Expert 2.1 b28 (Rigaku, 2013)'
_computing_data_reduction 'CrystalClear-SM Expert 2.1 b28'
_computing_molecular_graphics 'CrystalStructure 4.1'
_computing_publication_material 'CrystalStructure 4.1 (Rigaku, 2013)'
_computing_structure_refinement 'SHELXL-2013 (Sheldrick, 2013)'
_computing_structure_solution 'Superflip (Palatinus, et al., 2007)'
_diffrn_ambient_temperature 173
_diffrn_detector_area_resol_mean 5.811
_diffrn_measured_fraction_theta_full 0.973
_diffrn_measured_fraction_theta_max 0.969
_diffrn_measurement_device_type 'Rigaku XtaLAB P200'
_diffrn_measurement_method \w
_diffrn_radiation_type 'Mo K\a'
_diffrn_radiation_wavelength 0.71075
_diffrn_reflns_av_R_equivalents 0.1105
_diffrn_reflns_Laue_measured_fraction_full 0.973
_diffrn_reflns_Laue_measured_fraction_max 0.969
_diffrn_reflns_limit_h_max 20
_diffrn_reflns_limit_h_min -20
_diffrn_reflns_limit_k_max 24
_diffrn_reflns_limit_k_min -23
_diffrn_reflns_limit_l_max 28
_diffrn_reflns_limit_l_min -28
_diffrn_reflns_number 74520
_diffrn_reflns_point_group_measured_fraction_full 0.973
_diffrn_reflns_point_group_measured_fraction_max 0.969
_diffrn_reflns_theta_full 25.000
_diffrn_reflns_theta_max 25.401
_diffrn_reflns_theta_min 1.162
_diffrn_standards_number 0
_exptl_absorpt_coefficient_mu 0.488
_exptl_absorpt_correction_T_max 0.990
_exptl_absorpt_correction_T_min 0.613
_exptl_absorpt_correction_type multi-scan
_exptl_absorpt_process_details 'REQAB (Rigaku, 1998)'
_exptl_crystal_colour colorless
_exptl_crystal_density_diffrn 1.281
_exptl_crystal_density_method 'not measured'
_exptl_crystal_description prism
_exptl_crystal_F_000 2796.00
_exptl_crystal_size_max 0.080
_exptl_crystal_size_mid 0.080
_exptl_crystal_size_min 0.020
_refine_diff_density_max 3.88
_refine_diff_density_min -1.18
_refine_ls_extinction_method none
_refine_ls_goodness_of_fit_ref 1.156
_refine_ls_hydrogen_treatment constr
_refine_ls_number_parameters 1609
_refine_ls_number_reflns 24713
_refine_ls_number_restraints 0
_refine_ls_R_factor_gt 0.1064
_refine_ls_shift/su_max 0.003
_refine_ls_structure_factor_coef Fsqd
_refine_ls_weighting_details 'w = 1/[\s^2^(Fo^2^)+(0.1170P)^2^+52.8928P] where P=(Fo^2^+2Fc^2^)/3'
_refine_ls_weighting_scheme calc
_refine_ls_wR_factor_ref 0.3037
_reflns_number_gt 17920
_reflns_number_total 24713
_reflns_threshold_expression F^2^>2.0\s(F^2^)
_cod_data_source_file om500882t_si_002.cif
_cod_data_source_block 5
_cod_depositor_comments 'Adding full bibliography for 4085255--4085264.cif.'
_cod_original_cell_volume 6921.9(8)
_cod_database_code 4085260

loop_
_symmetry_equiv_pos_site_id
_symmetry_equiv_pos_as_xyz
1 +X,+Y,+Z
2 -X,-Y,-Z

loop_
_atom_site_label
_atom_site_type_symbol
_atom_site_fract_x
_atom_site_fract_y
_atom_site_fract_z
_atom_site_U_iso_or_equiv
_atom_site_adp_type
_atom_site_occupancy
_atom_site_site_symmetry_multiplicity
_atom_site_site_symmetry_order
_atom_site_calc_flag
_atom_site_refinement_flags
Ag1 Ag 0.68903(4) 0.65725(4) 0.58013(3) 0.03426(19) Uani 1 2 0 d .
Ag2 Ag 0.00721(4) 0.99776(4) 0.24181(3) 0.03587(19) Uani 1 2 0 d .
Ag3 Ag 0.32119(4) 0.31992(4) 0.91152(3) 0.03640(19) Uani 1 2 0 d .
F1 F 0.8374(9) 0.3145(5) 0.4780(4) 0.143(5) Uani 1 2 0 d .
F2 F 0.9530(8) 0.2601(6) 0.4270(6) 0.145(5) Uani 1 2 0 d .
F3 F 0.8299(11) 0.3043(8) 0.3891(6) 0.163(5) Uani 1 2 0 d .
F4 F 0.8796(6) 0.3872(4) 0.4005(4) 0.090(2) Uani 1 2 0 d .
F5 F 0.2138(14) 0.6754(17) 0.0631(7) 0.287(14) Uani 1 2 0 d .
F6 F 0.1302(8) 0.6528(5) 0.1354(4) 0.119(4) Uani 1 2 0 d .
F7 F 0.0828(13) 0.7377(6) 0.0473(5) 0.190(8) Uani 1 2 0 d .
F8 F 0.1344(8) 0.6200(6) 0.0537(5) 0.131(4) Uani 1 2 0 d .
F9 F 0.5822(5) 0.0212(5) 0.2964(3) 0.078(2) Uani 1 2 0 d .
F10 F 0.5355(5) -0.0612(4) 0.2800(3) 0.0700(18) Uani 1 2 0 d .
F11 F 0.5763(6) 0.0136(5) 0.2030(3) 0.092(3) Uani 1 2 0 d .
F12 F 0.4545(6) 0.0649(5) 0.2504(4) 0.111(3) Uani 1 2 0 d .
N2 N 0.6478(5) 0.7330(4) 0.6805(3) 0.0327(15) Uani 1 2 0 d .
N5 N 0.5777(4) 0.8134(4) 0.5989(3) 0.0316(15) Uani 1 2 0 d .
N32 N 0.7680(5) 0.4976(4) 0.5602(4) 0.0442(19) Uani 1 2 0 d .
N35 N 0.7834(5) 0.5801(4) 0.4821(4) 0.0435(19) Uani 1 2 0 d .
N62 N -0.0056(5) 1.0723(4) 0.3417(3) 0.0366(16) Uani 1 2 0 d .
N65 N -0.0923(5) 1.1509(4) 0.2674(3) 0.0353(16) Uani 1 2 0 d .
N92 N 0.1051(6) 0.8428(5) 0.2153(4) 0.051(2) Uani 1 2 0 d .
N95 N 0.0069(6) 0.9167(5) 0.1468(4) 0.047(2) Uani 1 2 0 d .
N122 N 0.3160(5) 0.4050(4) 1.0028(3) 0.0358(16) Uani 1 2 0 d .
N125 N 0.2322(4) 0.4799(4) 0.9256(3) 0.0326(15) Uani 1 2 0 d .
N152 N 0.3587(5) 0.1581(5) 0.9020(4) 0.052(2) Uani 1 2 0 d .
N155 N 0.3537(6) 0.2356(5) 0.8151(4) 0.049(2) Uani 1 2 0 d .
C1 C 0.6320(5) 0.7412(5) 0.6236(4) 0.0287(17) Uani 1 2 0 d .
C3 C 0.6072(6) 0.8068(5) 0.6965(4) 0.0357(19) Uani 1 2 0 d .
C4 C 0.5486(5) 0.8582(5) 0.6420(4) 0.0351(19) Uani 1 2 0 d .
C6 C 0.7109(6) 0.6641(5) 0.7196(4) 0.036(2) Uani 1 2 0 d .
C7 C 0.7972(6) 0.6493(6) 0.7109(4) 0.042(2) Uani 1 2 0 d .
C8 C 0.8558(6) 0.5806(6) 0.7489(5) 0.050(3) Uani 1 2 0 d .
C9 C 0.8272(7) 0.5328(6) 0.7909(5) 0.054(3) Uani 1 2 0 d .
C10 C 0.7418(8) 0.5488(6) 0.7984(5) 0.055(3) Uani 1 2 0 d .
C11 C 0.6803(6) 0.6168(5) 0.7619(4) 0.037(2) Uani 1 2 0 d .
C12 C 0.8320(6) 0.7017(6) 0.6658(4) 0.046(2) Uani 1 2 0 d .
C13 C 0.8885(7) 0.6633(7) 0.6199(5) 0.054(3) Uani 1 2 0 d .
C14 C 0.8833(7) 0.7307(6) 0.6963(5) 0.058(3) Uani 1 2 0 d .
C15 C 0.5838(7) 0.6346(6) 0.7681(4) 0.046(2) Uani 1 2 0 d .
C16 C 0.5562(7) 0.6016(7) 0.7269(5) 0.057(3) Uani 1 2 0 d .
C17 C 0.5574(8) 0.6087(8) 0.8318(5) 0.066(3) Uani 1 2 0 d .
C18 C 0.5404(5) 0.8406(5) 0.5390(4) 0.0351(19) Uani 1 2 0 d .
C19 C 0.5761(5) 0.8819(5) 0.4932(4) 0.0369(19) Uani 1 2 0 d .
C20 C 0.5397(6) 0.9058(6) 0.4356(4) 0.045(2) Uani 1 2 0 d .
C21 C 0.4732(6) 0.8894(6) 0.4244(4) 0.048(2) Uani 1 2 0 d .
C22 C 0.4383(6) 0.8505(6) 0.4710(4) 0.046(2) Uani 1 2 0 d .
C23 C 0.4700(5) 0.8248(5) 0.5299(4) 0.038(2) Uani 1 2 0 d .
C24 C 0.6510(6) 0.8971(5) 0.5058(4) 0.042(2) Uani 1 2 0 d .
C25 C 0.7369(6) 0.8349(6) 0.4958(5) 0.051(2) Uani 1 2 0 d .
C26 C 0.6469(7) 0.9748(6) 0.4682(6) 0.063(3) Uani 1 2 0 d .
C27 C 0.4296(6) 0.7812(6) 0.5801(4) 0.046(2) Uani 1 2 0 d .
C28 C 0.4419(8) 0.7066(7) 0.5699(6) 0.065(3) Uani 1 2 0 d .
C29 C 0.3348(7) 0.8287(8) 0.5855(6) 0.067(3) Uani 1 2 0 d .
C31 C 0.7491(6) 0.5751(5) 0.5368(4) 0.038(2) Uani 1 2 0 d .
C33 C 0.8103(7) 0.4584(6) 0.5189(5) 0.052(3) Uani 1 2 0 d .
C34 C 0.8197(7) 0.5101(6) 0.4698(5) 0.050(2) Uani 1 2 0 d .
C36 C 0.7428(7) 0.4640(6) 0.6192(5) 0.048(2) Uani 1 2 0 d .
C37 C 0.7975(7) 0.4396(6) 0.6682(5) 0.049(2) Uani 1 2 0 d .
C38 C 0.7703(7) 0.4089(6) 0.7233(5) 0.050(2) Uani 1 2 0 d .
C39 C 0.6938(8) 0.4003(6) 0.7308(5) 0.056(3) Uani 1 2 0 d .
C40 C 0.6405(8) 0.4258(7) 0.6798(6) 0.064(3) Uani 1 2 0 d .
C41 C 0.6654(7) 0.4578(6) 0.6228(5) 0.054(3) Uani 1 2 0 d .
C42 C 0.8820(7) 0.4495(7) 0.6605(5) 0.058(3) Uani 1 2 0 d .
C43 C 0.6652(9) 0.3660(8) 0.7918(6) 0.076(4) Uani 1 2 0 d .
C44 C 0.6065(8) 0.4862(8) 0.5685(6) 0.073(3) Uani 1 2 0 d .
C45 C 0.7794(6) 0.6505(5) 0.4399(4) 0.041(2) Uani 1 2 0 d .
C46 C 0.8534(6) 0.6650(6) 0.4296(4) 0.047(2) Uani 1 2 0 d .
C47 C 0.8505(7) 0.7299(6) 0.3872(5) 0.052(2) Uani 1 2 0 d .
C48 C 0.7740(7) 0.7830(6) 0.3554(4) 0.049(2) Uani 1 2 0 d .
C49 C 0.7005(7) 0.7673(6) 0.3678(4) 0.047(2) Uani 1 2 0 d .
C50 C 0.7006(6) 0.7016(5) 0.4090(4) 0.039(2) Uani 1 2 0 d .
C51 C 0.9371(7) 0.6093(7) 0.4651(6) 0.063(3) Uani 1 2 0 d .
C52 C 0.7730(9) 0.8539(7) 0.3094(5) 0.068(3) Uani 1 2 0 d .
C53 C 0.6199(7) 0.6880(6) 0.4218(5) 0.053(3) Uani 1 2 0 d .
C61 C -0.0322(6) 1.0809(5) 0.2873(4) 0.0343(19) Uani 1 2 0 d .
C63 C -0.0502(6) 1.1399(5) 0.3637(4) 0.041(2) Uani 1 2 0 d .
C64 C -0.1089(6) 1.1973(5) 0.3088(4) 0.040(2) Uani 1 2 0 d .
C66 C 0.0550(5) 1.0011(5) 0.3800(4) 0.0326(18) Uani 1 2 0 d .
C67 C 0.1428(6) 0.9875(5) 0.3792(4) 0.040(2) Uani 1 2 0 d .
C68 C 0.1981(7) 0.9185(6) 0.4157(5) 0.050(2) Uani 1 2 0 d .
C69 C 0.1690(7) 0.8664(6) 0.4526(5) 0.054(3) Uani 1 2 0 d .
C70 C 0.0813(7) 0.8819(6) 0.4532(4) 0.046(2) Uani 1 2 0 d .
C71 C 0.0222(6) 0.9502(6) 0.4166(4) 0.043(2) Uani 1 2 0 d .
C72 C 0.1768(7) 1.0442(6) 0.3392(5) 0.050(2) Uani 1 2 0 d .
C73 C 0.2253(10) 1.0163(9) 0.2874(6) 0.080(4) Uani 1 2 0 d .
C74 C 0.2330(8) 1.0623(7) 0.3737(5) 0.065(3) Uani 1 2 0 d .
C75 C -0.0729(7) 0.9673(6) 0.4188(5) 0.047(2) Uani 1 2 0 d .
C76 C -0.0920(9) 0.9120(8) 0.3953(5) 0.066(3) Uani 1 2 0 d .
C77 C -0.1036(8) 0.9618(8) 0.4816(5) 0.065(3) Uani 1 2 0 d .
C78 C -0.1301(6) 1.1817(5) 0.2079(4) 0.0358(19) Uani 1 2 0 d .
C79 C -0.0893(6) 1.2146(5) 0.1619(4) 0.041(2) Uani 1 2 0 d .
C80 C -0.1265(7) 1.2435(6) 0.1040(4) 0.048(2) Uani 1 2 0 d .
C81 C -0.2040(7) 1.2395(6) 0.0942(5) 0.058(3) Uani 1 2 0 d .
C82 C -0.2088(6) 1.1772(5) 0.1990(4) 0.041(2) Uani 1 2 0 d .
C83 C -0.2435(7) 1.2068(6) 0.1413(5) 0.052(3) Uani 1 2 0 d .
C84 C -0.0051(6) 1.2203(6) 0.1708(5) 0.048(2) Uani 1 2 0 d .
C85 C 0.0692(7) 1.1687(6) 0.1420(6) 0.063(3) Uani 1 2 0 d .
C86 C -0.0129(7) 1.3023(7) 0.1472(6) 0.065(3) Uani 1 2 0 d .
C87 C -0.2542(7) 1.1409(6) 0.2501(5) 0.054(3) Uani 1 2 0 d .
C88 C -0.2403(9) 1.0628(7) 0.2464(7) 0.080(4) Uani 1 2 0 d .
C89 C -0.3515(8) 1.1892(7) 0.2517(6) 0.067(3) Uani 1 2 0 d .
C91 C 0.0424(6) 0.9160(5) 0.1974(4) 0.040(2) Uani 1 2 0 d .
C93 C 0.1068(8) 0.8007(6) 0.1774(5) 0.058(3) Uani 1 2 0 d .
C94 C 0.0455(8) 0.8463(6) 0.1350(5) 0.060(3) Uani 1 2 0 d .
C96 C 0.1658(6) 0.8138(6) 0.2661(5) 0.043(2) Uani 1 2 0 d .
C97 C 0.2399(7) 0.8288(6) 0.2547(5) 0.056(3) Uani 1 2 0 d .
C98 C 0.3000(7) 0.7980(7) 0.3026(6) 0.060(3) Uani 1 2 0 d .
C99 C 0.2871(7) 0.7551(7) 0.3571(6) 0.061(3) Uani 1 2 0 d .
C100 C 0.2120(8) 0.7423(6) 0.3670(6) 0.062(3) Uani 1 2 0 d .
C101 C 0.1492(7) 0.7731(5) 0.3200(5) 0.046(2) Uani 1 2 0 d .
C102 C 0.2552(8) 0.8744(7) 0.1941(6) 0.071(3) Uani 1 2 0 d .
C103 C 0.3548(9) 0.7197(8) 0.4075(7) 0.087(5) Uani 1 2 0 d .
C104 C 0.0673(8) 0.7578(7) 0.3305(6) 0.068(3) Uani 1 2 0 d .
C105 C -0.0629(7) 0.9814(6) 0.1097(5) 0.050(2) Uani 1 2 0 d .
C106 C -0.0425(7) 1.0359(6) 0.0678(5) 0.051(2) Uani 1 2 0 d .
C107 C -0.1114(8) 1.0946(6) 0.0290(5) 0.059(3) Uani 1 2 0 d .
C108 C -0.1916(8) 1.0942(7) 0.0312(5) 0.059(3) Uani 1 2 0 d .
C109 C -0.2083(8) 1.0403(7) 0.0746(5) 0.062(3) Uani 1 2 0 d .
C110 C -0.1448(7) 0.9816(6) 0.1163(5) 0.053(3) Uani 1 2 0 d .
C111 C 0.0448(7) 1.0374(7) 0.0621(5) 0.061(3) Uani 1 2 0 d .
C112 C -0.2601(9) 1.1549(8) -0.0141(6) 0.083(4) Uani 1 2 0 d .
C113 C -0.1630(9) 0.9225(8) 0.1649(5) 0.070(3) Uani 1 2 0 d .
C121 C 0.2905(5) 0.4089(5) 0.9497(4) 0.0332(18) Uani 1 2 0 d .
C123 C 0.2779(6) 0.4774(5) 1.0182(4) 0.042(2) Uani 1 2 0 d .
C124 C 0.2142(6) 0.5304(5) 0.9644(4) 0.042(2) Uani 1 2 0 d .
C126 C 0.3800(6) 0.3368(5) 1.0412(4) 0.0348(19) Uani 1 2 0 d .
C127 C 0.4674(6) 0.3225(6) 1.0321(4) 0.043(2) Uani 1 2 0 d .
C128 C 0.5269(7) 0.2549(6) 1.0685(5) 0.053(3) Uani 1 2 0 d .
C129 C 0.5019(7) 0.2049(6) 1.1114(5) 0.055(3) Uani 1 2 0 d .
C130 C 0.4144(7) 0.2209(6) 1.1209(5) 0.050(2) Uani 1 2 0 d .
C131 C 0.3520(5) 0.2871(5) 1.0847(4) 0.037(2) Uani 1 2 0 d .
C132 C 0.4974(6) 0.3766(6) 0.9839(5) 0.054(3) Uani 1 2 0 d .
C133 C 0.5312(8) 0.3478(8) 0.9311(6) 0.076(4) Uani 1 2 0 d .
C134 C 0.5627(9) 0.3955(9) 1.0100(7) 0.086(4) Uani 1 2 0 d .
C135 C 0.2565(6) 0.3053(6) 1.0934(4) 0.045(2) Uani 1 2 0 d .
C136 C 0.2256(8) 0.2682(8) 1.0580(5) 0.061(3) Uani 1 2 0 d .
C137 C 0.2349(9) 0.2813(10) 1.1589(6) 0.080(4) Uani 1 2 0 d .
C138 C 0.1916(5) 0.5048(5) 0.8670(4) 0.037(2) Uani 1 2 0 d .
C139 C 0.2288(6) 0.5408(5) 0.8175(4) 0.041(2) Uani 1 2 0 d .
C140 C 0.1874(7) 0.5649(6) 0.7616(4) 0.051(3) Uani 1 2 0 d .
C141 C 0.1152(7) 0.5531(6) 0.7553(5) 0.054(3) Uani 1 2 0 d .
C142 C 0.0812(6) 0.5178(7) 0.8042(5) 0.054(3) Uani 1 2 0 d .
C143 C 0.1166(6) 0.4932(6) 0.8622(4) 0.044(2) Uani 1 2 0 d .
C144 C 0.3107(6) 0.5506(6) 0.8238(5) 0.046(2) Uani 1 2 0 d .
C145 C 0.3855(7) 0.4950(7) 0.7993(6) 0.068(3) Uani 1 2 0 d .
C146 C 0.3033(9) 0.6308(7) 0.7950(8) 0.087(5) Uani 1 2 0 d .
C147 C 0.0774(6) 0.4564(6) 0.9142(4) 0.047(2) Uani 1 2 0 d .
C148 C 0.0788(7) 0.3814(7) 0.9102(5) 0.059(3) Uani 1 2 0 d .
C149 C -0.0153(7) 0.5094(7) 0.9221(5) 0.061(3) Uani 1 2 0 d .
C151 C 0.3458(6) 0.2328(6) 0.8739(5) 0.046(2) Uani 1 2 0 d .
C153 C 0.3743(7) 0.1169(6) 0.8617(5) 0.055(3) Uani 1 2 0 d .
C154 C 0.3709(7) 0.1652(7) 0.8077(6) 0.059(3) Uani 1 2 0 d .
C156 C 0.3592(7) 0.1244(6) 0.9663(5) 0.052(3) Uani 1 2 0 d .
C157 C 0.4345(7) 0.1040(6) 1.0009(5) 0.047(2) Uani 1 2 0 d .
C158 C 0.4333(8) 0.0683(6) 1.0626(5) 0.055(3) Uani 1 2 0 d .
C159 C 0.3649(9) 0.0522(7) 1.0896(6) 0.067(3) Uani 1 2 0 d .
C160 C 0.2934(7) 0.0747(6) 1.0530(5) 0.056(3) Uani 1 2 0 d .
C161 C 0.2888(8) 0.1115(7) 0.9926(6) 0.060(3) Uani 1 2 0 d .
C162 C 0.5096(7) 0.1198(7) 0.9727(6) 0.060(3) Uani 1 2 0 d .
C163 C 0.3677(11) 0.0147(9) 1.1543(6) 0.086(4) Uani 1 2 0 d .
C164 C 0.2074(8) 0.1394(8) 0.9562(6) 0.075(4) Uani 1 2 0 d .
C165 C 0.3503(7) 0.3018(6) 0.7679(4) 0.047(2) Uani 1 2 0 d .
C166 C 0.4273(7) 0.3118(7) 0.7544(5) 0.055(3) Uani 1 2 0 d .
C167 C 0.4244(9) 0.3733(8) 0.7082(6) 0.068(3) Uani 1 2 0 d .
C168 C 0.3502(9) 0.4277(7) 0.6755(5) 0.065(3) Uani 1 2 0 d .
C169 C 0.2749(8) 0.4143(7) 0.6923(5) 0.061(3) Uani 1 2 0 d .
C170 C 0.2724(7) 0.3534(7) 0.7366(5) 0.054(3) Uani 1 2 0 d .
C171 C 0.5093(8) 0.2575(9) 0.7898(7) 0.079(4) Uani 1 2 0 d .
C172 C 0.3493(11) 0.4961(9) 0.6266(6) 0.092(5) Uani 1 2 0 d .
C173 C 0.1915(8) 0.3413(8) 0.7511(6) 0.068(3) Uani 1 2 0 d .
B1 B 0.8751(14) 0.3165(9) 0.4283(8) 0.082(5) Uani 1 2 0 d .
B2 B 0.1429(14) 0.6653(10) 0.0770(6) 0.081(5) Uani 1 2 0 d .
B3 B 0.5379(10) 0.0107(8) 0.2571(6) 0.065(4) Uani 1 2 0 d .
H3A H 0.65095 0.82551 0.70146 0.0428 Uiso 1 2 0 calc R
H3B H 0.57409 0.80165 0.73361 0.0428 Uiso 1 2 0 calc R
H4A H 0.48741 0.86913 0.65161 0.0421 Uiso 1 2 0 calc R
H4B H 0.55576 0.90704 0.6263 0.0421 Uiso 1 2 0 calc R
H8 H 0.91603 0.56761 0.74516 0.0600 Uiso 1 2 0 calc R
H9 H 0.86813 0.48673 0.81581 0.0644 Uiso 1 2 0 calc R
H10 H 0.72372 0.51425 0.82825 0.0659 Uiso 1 2 0 calc R
H10A H 0.26147 0.84681 0.16464 0.0846 Uiso 1 2 0 calc R
H10B H 0.30795 0.88229 0.19614 0.0846 Uiso 1 2 0 calc R
H10C H 0.20611 0.92401 0.18201 0.0846 Uiso 1 2 0 calc R
H10D H 0.37411 0.75822 0.41087 0.1044 Uiso 1 2 0 calc R
H10E H 0.40404 0.67708 0.39876 0.1044 Uiso 1 2 0 calc R
H10F H 0.32996 0.70107 0.4454 0.1044 Uiso 1 2 0 calc R
H10G H 0.07403 0.71573 0.31483 0.0815 Uiso 1 2 0 calc R
H10H H 0.01807 0.80385 0.30976 0.0815 Uiso 1 2 0 calc R
H10I H 0.05714 0.74418 0.3737 0.0815 Uiso 1 2 0 calc R
H11A H 0.08511 0.99375 0.04902 0.0735 Uiso 1 2 0 calc R
H11B H 0.06476 1.03455 0.10116 0.0735 Uiso 1 2 0 calc R
H11C H 0.042 1.08491 0.03248 0.0735 Uiso 1 2 0 calc R
H11D H -0.31512 1.17213 0.00581 0.0993 Uiso 1 2 0 calc R
H11E H -0.266 1.13401 -0.04558 0.0993 Uiso 1 2 0 calc R
H11F H -0.24379 1.1981 -0.03211 0.0993 Uiso 1 2 0 calc R
H11G H -0.14019 0.91834 0.20338 0.0846 Uiso 1 2 0 calc R
H11H H -0.1352 0.87319 0.15623 0.0846 Uiso 1 2 0 calc R
H11I H -0.22541 0.93687 0.16699 0.0846 Uiso 1 2 0 calc R
H12 H 0.7816 0.74725 0.64323 0.0549 Uiso 1 2 0 calc R
H12A H 0.32224 0.49638 1.0211 0.0498 Uiso 1 2 0 calc R
H12B H 0.24736 0.47209 1.05648 0.0498 Uiso 1 2 0 calc R
H12C H 0.15365 0.54699 0.97714 0.0508 Uiso 1 2 0 calc R
H12D H 0.22644 0.57597 0.94383 0.0508 Uiso 1 2 0 calc R
H13A H 0.85408 0.64966 0.59772 0.0648 Uiso 1 2 0 calc R
H13B H 0.93725 0.6171 0.64094 0.0648 Uiso 1 2 0 calc R
H13C H 0.91028 0.69866 0.59166 0.0648 Uiso 1 2 0 calc R
H13D H 0.4879 0.33647 0.91576 0.0914 Uiso 1 2 0 calc R
H13E H 0.58403 0.30119 0.94324 0.0914 Uiso 1 2 0 calc R
H13F H 0.54411 0.38665 0.89963 0.0914 Uiso 1 2 0 calc R
H13G H 0.56986 0.4395 0.98129 0.1034 Uiso 1 2 0 calc R
H13H H 0.61837 0.35138 1.01779 0.1034 Uiso 1 2 0 calc R
H13I H 0.54152 0.40755 1.04776 0.1034 Uiso 1 2 0 calc R
H13J H 0.2592 0.21289 1.07083 0.0730 Uiso 1 2 0 calc R
H13K H 0.2332 0.28853 1.01506 0.0730 Uiso 1 2 0 calc R
H13L H 0.16442 0.2792 1.06524 0.0730 Uiso 1 2 0 calc R
H13M H 0.25569 0.30472 1.18195 0.0955 Uiso 1 2 0 calc R
H13N H 0.26286 0.22556 1.17488 0.0955 Uiso 1 2 0 calc R
H13O H 0.17228 0.29792 1.1623 0.0955 Uiso 1 2 0 calc R
H14A H 0.93219 0.68706 0.71992 0.0691 Uiso 1 2 0 calc R
H14B H 0.84553 0.75916 0.72287 0.0691 Uiso 1 2 0 calc R
H14C H 0.90468 0.76418 0.66548 0.0691 Uiso 1 2 0 calc R
H14D H 0.37854 0.50966 0.75544 0.0812 Uiso 1 2 0 calc R
H14E H 0.38701 0.44355 0.81666 0.0812 Uiso 1 2 0 calc R
H14F H 0.43949 0.49583 0.80975 0.0812 Uiso 1 2 0 calc R
H14G H 0.25871 0.66535 0.81463 0.1049 Uiso 1 2 0 calc R
H14H H 0.28768 0.64617 0.7522 0.1049 Uiso 1 2 0 calc R
H14I H 0.35876 0.63331 0.79927 0.1049 Uiso 1 2 0 calc R
H14J H 0.13851 0.34623 0.90748 0.0706 Uiso 1 2 0 calc R
H14K H 0.04527 0.39122 0.87446 0.0706 Uiso 1 2 0 calc R
H14L H 0.05347 0.35864 0.94621 0.0706 Uiso 1 2 0 calc R
H14M H -0.05033 0.52329 0.88599 0.0728 Uiso 1 2 0 calc R
H14N H -0.01577 0.55569 0.9284 0.0728 Uiso 1 2 0 calc R
H14O H -0.03935 0.48324 0.95701 0.0728 Uiso 1 2 0 calc R
H15 H 0.55225 0.69134 0.75362 0.0548 Uiso 1 2 0 calc R
H16A H 0.49418 0.61402 0.73034 0.0683 Uiso 1 2 0 calc R
H16B H 0.58812 0.54608 0.73851 0.0683 Uiso 1 2 0 calc R
H16C H 0.56841 0.62357 0.68525 0.0683 Uiso 1 2 0 calc R
H16D H 0.49831 0.17331 0.96737 0.0724 Uiso 1 2 0 calc R
H16E H 0.51874 0.10989 0.93345 0.0724 Uiso 1 2 0 calc R
H16F H 0.56126 0.0866 0.99865 0.0724 Uiso 1 2 0 calc R
H16G H 0.41386 0.01805 1.1739 0.1037 Uiso 1 2 0 calc R
H16H H 0.37888 -0.0391 1.16103 0.1037 Uiso 1 2 0 calc R
H16I H 0.31227 0.03998 1.17126 0.1037 Uiso 1 2 0 calc R
H16J H 0.19742 0.09566 0.95357 0.0899 Uiso 1 2 0 calc R
H16K H 0.21295 0.17003 0.9157 0.0899 Uiso 1 2 0 calc R
H16L H 0.15862 0.17084 0.97555 0.0899 Uiso 1 2 0 calc R
H17A H 0.57864 0.55294 0.845 0.0792 Uiso 1 2 0 calc R
H17B H 0.49428 0.63105 0.83341 0.0792 Uiso 1 2 0 calc R
H17C H 0.58196 0.62546 0.85829 0.0792 Uiso 1 2 0 calc R
H17D H 0.5045 0.2625 0.83062 0.0954 Uiso 1 2 0 calc R
H17E H 0.55758 0.26934 0.77026 0.0954 Uiso 1 2 0 calc R
H17F H 0.5196 0.2051 0.79174 0.0954 Uiso 1 2 0 calc R
H17G H 0.37464 0.48084 0.59072 0.1101 Uiso 1 2 0 calc R
H17H H 0.38294 0.51866 0.63993 0.1101 Uiso 1 2 0 calc R
H17I H 0.28966 0.53368 0.61715 0.1101 Uiso 1 2 0 calc R
H17J H 0.19759 0.29447 0.74271 0.0813 Uiso 1 2 0 calc R
H17K H 0.14349 0.38482 0.72652 0.0813 Uiso 1 2 0 calc R
H17L H 0.17984 0.33666 0.79379 0.0813 Uiso 1 2 0 calc R
H20 H 0.56175 0.93438 0.40319 0.0535 Uiso 1 2 0 calc R
H21 H 0.45111 0.90484 0.38447 0.0573 Uiso 1 2 0 calc R
H22 H 0.39095 0.84084 0.46264 0.0549 Uiso 1 2 0 calc R
H24 H 0.64987 0.89561 0.5491 0.0499 Uiso 1 2 0 calc R
H25A H 0.73997 0.83571 0.45344 0.0609 Uiso 1 2 0 calc R
H25B H 0.74064 0.78479 0.52114 0.0609 Uiso 1 2 0 calc R
H25C H 0.78499 0.84442 0.50632 0.0609 Uiso 1 2 0 calc R
H26A H 0.59215 1.01454 0.4746 0.0757 Uiso 1 2 0 calc R
H26B H 0.6508 0.9768 0.42563 0.0757 Uiso 1 2 0 calc R
H26C H 0.69498 0.9832 0.48015 0.0757 Uiso 1 2 0 calc R
H27 H 0.46001 0.76915 0.61886 0.0551 Uiso 1 2 0 calc R
H28A H 0.5037 0.67406 0.57156 0.0775 Uiso 1 2 0 calc R
H28B H 0.41713 0.71675 0.53043 0.0775 Uiso 1 2 0 calc R
H28C H 0.41299 0.68059 0.60126 0.0775 Uiso 1 2 0 calc R
H29A H 0.31121 0.79963 0.61868 0.0805 Uiso 1 2 0 calc R
H29B H 0.30366 0.84119 0.54793 0.0805 Uiso 1 2 0 calc R
H29C H 0.32834 0.87587 0.59345 0.0805 Uiso 1 2 0 calc R
H33 H 0.82903 0.40521 0.52439 0.0623 Uiso 1 2 0 calc R
H34 H 0.846 0.5007 0.43369 0.0603 Uiso 1 2 0 calc R
H38 H 0.8063 0.39302 0.75778 0.0605 Uiso 1 2 0 calc R
H40 H 0.5866 0.42124 0.68389 0.0763 Uiso 1 2 0 calc R
H42A H 0.87029 0.5036 0.65265 0.0699 Uiso 1 2 0 calc R
H42B H 0.91221 0.43171 0.62663 0.0699 Uiso 1 2 0 calc R
H42C H 0.91798 0.41969 0.6973 0.0699 Uiso 1 2 0 calc R
H43A H 0.68937 0.37653 0.82291 0.0911 Uiso 1 2 0 calc R
H43B H 0.68567 0.31074 0.79939 0.0911 Uiso 1 2 0 calc R
H43C H 0.60207 0.38866 0.79265 0.0911 Uiso 1 2 0 calc R
H44A H 0.63174 0.45286 0.54247 0.0876 Uiso 1 2 0 calc R
H44B H 0.59933 0.53833 0.54627 0.0876 Uiso 1 2 0 calc R
H44C H 0.55012 0.4857 0.58149 0.0876 Uiso 1 2 0 calc R
H47 H 0.90145 0.73925 0.37912 0.0620 Uiso 1 2 0 calc R
H49 H 0.64792 0.80361 0.34693 0.0567 Uiso 1 2 0 calc R
H51A H 0.97724 0.6343 0.46009 0.0762 Uiso 1 2 0 calc R
H51B H 0.96302 0.56445 0.45018 0.0762 Uiso 1 2 0 calc R
H51C H 0.92485 0.59347 0.50773 0.0762 Uiso 1 2 0 calc R
H52A H 0.77246 0.84873 0.26908 0.0820 Uiso 1 2 0 calc R
H52B H 0.82453 0.86171 0.31537 0.0820 Uiso 1 2 0 calc R
H52C H 0.72128 0.89781 0.31379 0.0820 Uiso 1 2 0 calc R
H53A H 0.57964 0.71736 0.38702 0.0639 Uiso 1 2 0 calc R
H53B H 0.59321 0.70417 0.45711 0.0639 Uiso 1 2 0 calc R
H53C H 0.63373 0.63351 0.42961 0.0639 Uiso 1 2 0 calc R
H63A H -0.00896 1.15846 0.37359 0.0493 Uiso 1 2 0 calc R
H63B H -0.08434 1.12912 0.39937 0.0493 Uiso 1 2 0 calc R
H64A H -0.17028 1.21645 0.31952 0.0479 Uiso 1 2 0 calc R
H64B H -0.09248 1.24116 0.29124 0.0479 Uiso 1 2 0 calc R
H68 H 0.25826 0.90667 0.41532 0.0598 Uiso 1 2 0 calc R
H69 H 0.20873 0.81968 0.47769 0.0652 Uiso 1 2 0 calc R
H70 H 0.06147 0.84557 0.47888 0.0548 Uiso 1 2 0 calc R
H72 H 0.12599 1.09282 0.32175 0.0597 Uiso 1 2 0 calc R
H73A H 0.19 1.00082 0.26766 0.0966 Uiso 1 2 0 calc R
H73B H 0.27962 0.97247 0.30272 0.0966 Uiso 1 2 0 calc R
H73C H 0.2376 1.05736 0.25842 0.0966 Uiso 1 2 0 calc R
H74A H 0.28571 1.01649 0.38869 0.0774 Uiso 1 2 0 calc R
H74B H 0.20136 1.07893 0.40761 0.0774 Uiso 1 2 0 calc R
H74C H 0.24823 1.10305 0.34697 0.0774 Uiso 1 2 0 calc R
H75 H -0.10521 1.02046 0.39281 0.0559 Uiso 1 2 0 calc R
H76A H -0.15444 0.92639 0.39414 0.0793 Uiso 1 2 0 calc R
H76B H -0.06365 0.85997 0.4219 0.0793 Uiso 1 2 0 calc R
H76C H -0.07011 0.91406 0.35465 0.0793 Uiso 1 2 0 calc R
H77A H -0.08737 0.99415 0.49804 0.0780 Uiso 1 2 0 calc R
H77B H -0.07712 0.90875 0.50665 0.0780 Uiso 1 2 0 calc R
H77C H -0.16655 0.97908 0.48133 0.0780 Uiso 1 2 0 calc R
H80 H -0.09894 1.26582 0.07117 0.0575 Uiso 1 2 0 calc R
H81 H -0.22939 1.25967 0.05489 0.0691 Uiso 1 2 0 calc R
H83 H -0.29609 1.20429 0.1339 0.0621 Uiso 1 2 0 calc R
H84 H 0.00831 1.20265 0.21496 0.0572 Uiso 1 2 0 calc R
H85A H 0.05769 1.18448 0.09852 0.0761 Uiso 1 2 0 calc R
H85B H 0.07515 1.11576 0.15919 0.0761 Uiso 1 2 0 calc R
H85C H 0.12274 1.17237 0.14961 0.0761 Uiso 1 2 0 calc R
H86A H -0.06376 1.33539 0.16378 0.0779 Uiso 1 2 0 calc R
H86B H -0.01876 1.31899 0.10321 0.0779 Uiso 1 2 0 calc R
H86C H 0.03892 1.30524 0.15936 0.0779 Uiso 1 2 0 calc R
H87 H -0.22687 1.13376 0.28882 0.0645 Uiso 1 2 0 calc R
H88A H -0.17843 1.03239 0.24486 0.0963 Uiso 1 2 0 calc R
H88B H -0.26981 1.06838 0.21008 0.0963 Uiso 1 2 0 calc R
H88C H -0.26377 1.03696 0.2819 0.0963 Uiso 1 2 0 calc R
H89A H -0.37973 1.19797 0.21384 0.0806 Uiso 1 2 0 calc R
H89B H -0.36013 1.23835 0.25698 0.0806 Uiso 1 2 0 calc R
H89C H -0.37654 1.16209 0.28525 0.0806 Uiso 1 2 0 calc R
H93 H 0.1446 0.74917 0.18106 0.0690 Uiso 1 2 0 calc R
H94 H 0.03087 0.83333 0.10283 0.0720 Uiso 1 2 0 calc R
H98 H 0.35111 0.80722 0.29687 0.0720 Uiso 1 2 0 calc R
H100 H 0.20277 0.71296 0.40529 0.0746 Uiso 1 2 0 calc R
H107 H -0.10144 1.13543 0.00058 0.0705 Uiso 1 2 0 calc R
H109 H -0.26518 1.04217 0.07709 0.0743 Uiso 1 2 0 calc R
H128 H 0.5867 0.24322 1.06326 0.0640 Uiso 1 2 0 calc R
H129 H 0.54425 0.15874 1.13509 0.0663 Uiso 1 2 0 calc R
H130 H 0.39745 0.18672 1.15198 0.0595 Uiso 1 2 0 calc R
H132 H 0.44561 0.42549 0.96925 0.0644 Uiso 1 2 0 calc R
H135 H 0.2243 0.36188 1.07752 0.0535 Uiso 1 2 0 calc R
H140 H 0.20977 0.59021 0.72714 0.0610 Uiso 1 2 0 calc R
H141 H 0.08869 0.5695 0.71662 0.0650 Uiso 1 2 0 calc R
H142 H 0.03157 0.50964 0.79864 0.0647 Uiso 1 2 0 calc R
H144 H 0.32307 0.53789 0.86773 0.0548 Uiso 1 2 0 calc R
H147 H 0.11196 0.44466 0.95101 0.0562 Uiso 1 2 0 calc R
H153 H 0.38524 0.06438 0.87056 0.0659 Uiso 1 2 0 calc R
H154 H 0.37883 0.15343 0.77055 0.0707 Uiso 1 2 0 calc R
H158 H 0.4823 0.05452 1.08705 0.0659 Uiso 1 2 0 calc R
H160 H 0.24543 0.0643 1.07061 0.0675 Uiso 1 2 0 calc R
H167 H 0.47688 0.37946 0.69762 0.0820 Uiso 1 2 0 calc R
H169 H 0.22241 0.45041 0.67115 0.0729 Uiso 1 2 0 calc R

loop_
_atom_site_aniso_label
_atom_site_aniso_U_11
_atom_site_aniso_U_22
_atom_site_aniso_U_33
_atom_site_aniso_U_12
_atom_site_aniso_U_13
_atom_site_aniso_U_23
Ag1 0.0338(4) 0.0314(3) 0.0326(4) -0.0094(3) -0.0050(3) -0.0059(3)
Ag2 0.0366(4) 0.0349(4) 0.0331(4) -0.0112(3) -0.0053(3) -0.0082(3)
Ag3 0.0353(4) 0.0382(4) 0.0344(4) -0.0130(3) -0.0034(3) -0.0098(3)
F1 0.278(15) 0.088(6) 0.084(6) -0.097(8) 0.077(8) -0.043(5)
F2 0.140(10) 0.071(6) 0.206(13) -0.035(6) 0.043(9) -0.036(7)
F3 0.245(17) 0.148(11) 0.139(10) -0.110(12) 0.024(10) -0.065(9)
F4 0.135(7) 0.059(4) 0.076(5) -0.048(5) 0.026(5) -0.013(4)
F5 0.25(2) 0.57(4) 0.148(12) -0.33(3) 0.003(13) -0.004(18)
F6 0.212(12) 0.077(6) 0.055(5) -0.052(7) -0.013(6) -0.003(4)
F7 0.39(2) 0.078(7) 0.072(6) -0.071(10) 0.019(10) -0.009(5)
F8 0.174(11) 0.114(8) 0.131(9) -0.054(7) 0.007(8) -0.079(7)
F9 0.087(5) 0.091(5) 0.072(5) -0.041(4) 0.010(4) -0.038(4)
F10 0.087(5) 0.052(4) 0.065(4) -0.027(3) 0.001(4) -0.009(3)
F11 0.146(8) 0.085(5) 0.054(4) -0.056(5) 0.022(5) -0.024(4)
F12 0.115(7) 0.071(5) 0.115(7) 0.013(5) -0.043(6) -0.042(5)
N2 0.034(4) 0.035(4) 0.026(4) -0.012(3) -0.005(3) -0.006(3)
N5 0.026(3) 0.031(4) 0.030(4) -0.006(3) -0.013(3) -0.002(3)
N32 0.044(5) 0.038(4) 0.044(5) -0.014(4) -0.000(4) -0.005(4)
N35 0.034(4) 0.042(4) 0.052(5) -0.007(3) -0.003(4) -0.019(4)
N62 0.031(4) 0.038(4) 0.038(4) -0.013(3) -0.012(3) -0.005(3)
N65 0.033(4) 0.040(4) 0.030(4) -0.013(3) -0.006(3) -0.006(3)
N92 0.058(5) 0.045(5) 0.050(5) -0.016(4) 0.002(4) -0.019(4)
N95 0.059(5) 0.045(5) 0.040(4) -0.022(4) -0.005(4) -0.012(4)
N122 0.034(4) 0.034(4) 0.033(4) -0.007(3) -0.008(3) -0.007(3)
N125 0.029(4) 0.031(4) 0.032(4) -0.009(3) -0.009(3) -0.003(3)
N152 0.043(5) 0.051(5) 0.064(6) -0.017(4) -0.000(4) -0.022(4)
N155 0.048(5) 0.057(5) 0.046(5) -0.020(4) -0.002(4) -0.020(4)
C1 0.019(4) 0.036(4) 0.030(4) -0.009(3) -0.006(3) -0.009(3)
C3 0.039(5) 0.033(5) 0.033(5) -0.007(4) -0.007(4) -0.014(4)
C4 0.029(4) 0.035(5) 0.033(5) -0.005(4) -0.013(4) -0.005(4)
C6 0.038(5) 0.029(4) 0.032(5) -0.008(4) -0.021(4) 0.001(4)
C7 0.031(5) 0.048(5) 0.038(5) -0.010(4) -0.015(4) -0.001(4)
C8 0.031(5) 0.044(6) 0.052(6) -0.003(4) -0.021(4) 0.007(5)
C9 0.048(6) 0.049(6) 0.051(6) -0.014(5) -0.027(5) 0.005(5)
C10 0.066(7) 0.045(6) 0.048(6) -0.024(5) -0.025(5) 0.005(5)
C11 0.032(5) 0.037(5) 0.038(5) -0.015(4) -0.012(4) -0.001(4)
C12 0.033(5) 0.052(6) 0.044(5) -0.018(4) -0.008(4) 0.001(4)
C13 0.039(5) 0.066(7) 0.049(6) -0.019(5) -0.000(5) -0.009(5)
C14 0.054(6) 0.049(6) 0.063(7) -0.021(5) -0.008(5) -0.004(5)
C15 0.054(6) 0.043(5) 0.040(5) -0.021(5) -0.010(4) -0.006(4)
C16 0.047(6) 0.082(8) 0.050(6) -0.029(6) -0.000(5) -0.024(6)
C17 0.055(7) 0.103(10) 0.049(6) -0.043(7) 0.005(5) -0.020(6)
C18 0.029(4) 0.036(5) 0.030(4) -0.002(4) -0.012(3) -0.006(4)
C19 0.029(4) 0.038(5) 0.037(5) -0.005(4) -0.001(4) -0.011(4)
C20 0.043(5) 0.048(6) 0.034(5) -0.014(4) -0.005(4) -0.004(4)
C21 0.041(5) 0.053(6) 0.033(5) -0.009(4) -0.012(4) -0.002(4)
C22 0.034(5) 0.054(6) 0.042(5) -0.008(4) -0.016(4) -0.012(5)
C23 0.025(4) 0.046(5) 0.038(5) -0.011(4) -0.006(4) -0.006(4)
C24 0.037(5) 0.046(5) 0.037(5) -0.013(4) 0.009(4) -0.011(4)
C25 0.034(5) 0.048(6) 0.062(7) -0.015(4) -0.004(5) -0.006(5)
C26 0.050(6) 0.043(6) 0.087(9) -0.016(5) -0.010(6) -0.007(6)
C27 0.031(5) 0.057(6) 0.043(5) -0.016(4) -0.015(4) -0.004(5)
C28 0.067(8) 0.072(8) 0.060(7) -0.037(6) -0.013(6) -0.008(6)
C29 0.045(6) 0.085(9) 0.061(7) -0.029(6) -0.007(5) -0.000(6)
C31 0.036(5) 0.045(5) 0.033(5) -0.013(4) 0.001(4) -0.016(4)
C33 0.056(6) 0.036(5) 0.057(6) -0.006(5) -0.006(5) -0.018(5)
C34 0.060(6) 0.043(6) 0.038(5) -0.013(5) -0.001(5) -0.007(4)
C36 0.048(6) 0.040(5) 0.054(6) -0.018(4) 0.003(5) -0.010(5)
C37 0.062(7) 0.035(5) 0.043(6) -0.016(5) 0.006(5) -0.009(4)
C38 0.058(6) 0.042(5) 0.042(6) -0.016(5) 0.007(5) -0.008(4)
C39 0.079(8) 0.045(6) 0.048(6) -0.035(6) 0.024(6) -0.011(5)
C40 0.062(7) 0.059(7) 0.076(8) -0.034(6) 0.012(6) -0.017(6)
C41 0.061(7) 0.049(6) 0.052(6) -0.024(5) 0.002(5) -0.014(5)
C42 0.056(7) 0.061(7) 0.052(6) -0.024(5) -0.000(5) -0.007(5)
C43 0.070(8) 0.079(9) 0.073(9) -0.034(7) 0.023(7) -0.015(7)
C44 0.061(8) 0.078(9) 0.082(9) -0.033(7) -0.010(7) -0.017(7)
C45 0.044(5) 0.034(5) 0.038(5) -0.013(4) 0.002(4) -0.006(4)
C46 0.035(5) 0.055(6) 0.045(6) -0.018(4) 0.003(4) -0.008(5)
C47 0.042(6) 0.061(7) 0.043(6) -0.018(5) 0.001(4) -0.006(5)
C48 0.056(6) 0.052(6) 0.035(5) -0.024(5) -0.002(4) -0.006(4)
C49 0.047(6) 0.049(6) 0.042(5) -0.016(5) -0.007(4) -0.008(5)
C50 0.035(5) 0.046(5) 0.035(5) -0.014(4) 0.003(4) -0.014(4)
C51 0.032(5) 0.069(8) 0.070(8) -0.008(5) 0.001(5) -0.011(6)
C52 0.072(8) 0.070(8) 0.052(7) -0.034(6) -0.010(6) 0.009(6)
C53 0.052(6) 0.058(6) 0.048(6) -0.023(5) -0.002(5) -0.012(5)
C61 0.039(5) 0.033(5) 0.031(4) -0.018(4) -0.002(4) -0.004(4)
C63 0.047(5) 0.046(5) 0.033(5) -0.016(4) -0.002(4) -0.018(4)
C64 0.042(5) 0.038(5) 0.038(5) -0.012(4) 0.003(4) -0.016(4)
C66 0.034(4) 0.037(5) 0.026(4) -0.012(4) -0.008(3) -0.007(4)
C67 0.035(5) 0.041(5) 0.039(5) -0.013(4) -0.007(4) -0.007(4)
C68 0.037(5) 0.053(6) 0.051(6) -0.011(4) -0.007(4) -0.009(5)
C69 0.060(7) 0.044(6) 0.045(6) -0.007(5) -0.023(5) -0.005(5)
C70 0.060(6) 0.041(5) 0.035(5) -0.024(5) -0.012(4) 0.001(4)
C71 0.048(5) 0.045(5) 0.038(5) -0.020(4) -0.010(4) -0.010(4)
C72 0.040(5) 0.053(6) 0.048(6) -0.019(5) -0.006(4) -0.002(5)
C73 0.083(10) 0.118(12) 0.061(8) -0.061(9) 0.021(7) -0.031(8)
C74 0.066(8) 0.066(7) 0.061(7) -0.035(6) -0.012(6) -0.001(6)
C75 0.049(6) 0.043(5) 0.048(6) -0.024(5) -0.004(5) -0.006(4)
C76 0.077(8) 0.090(9) 0.054(7) -0.054(7) 0.003(6) -0.024(6)
C77 0.049(6) 0.084(9) 0.064(7) -0.026(6) -0.000(5) -0.024(7)
C78 0.035(5) 0.038(5) 0.031(5) -0.014(4) -0.005(4) -0.005(4)
C79 0.026(4) 0.046(5) 0.040(5) -0.007(4) -0.011(4) -0.006(4)
C80 0.050(6) 0.051(6) 0.036(5) -0.019(5) 0.002(4) -0.005(4)
C81 0.052(6) 0.059(7) 0.045(6) -0.008(5) -0.023(5) -0.005(5)
C82 0.038(5) 0.043(5) 0.043(5) -0.015(4) -0.011(4) -0.011(4)
C83 0.041(5) 0.057(6) 0.049(6) -0.013(5) -0.011(5) -0.010(5)
C84 0.037(5) 0.055(6) 0.043(5) -0.018(4) 0.004(4) -0.004(5)
C85 0.049(6) 0.048(6) 0.088(9) -0.021(5) 0.017(6) -0.015(6)
C86 0.048(6) 0.056(7) 0.091(9) -0.021(5) 0.002(6) -0.020(6)
C87 0.048(6) 0.064(7) 0.050(6) -0.028(5) -0.008(5) -0.006(5)
C88 0.067(8) 0.057(7) 0.112(11) -0.037(6) -0.006(8) 0.003(7)
C89 0.053(7) 0.070(8) 0.076(8) -0.025(6) 0.003(6) -0.017(7)
C91 0.041(5) 0.045(5) 0.038(5) -0.019(4) 0.003(4) -0.018(4)
C93 0.064(7) 0.044(6) 0.058(7) -0.005(5) -0.013(5) -0.024(5)
C94 0.086(8) 0.052(6) 0.045(6) -0.019(6) -0.012(6) -0.026(5)
C96 0.036(5) 0.046(5) 0.050(6) -0.020(4) 0.000(4) -0.016(5)
C97 0.059(7) 0.055(6) 0.060(7) -0.028(5) 0.013(5) -0.021(5)
C98 0.042(6) 0.064(7) 0.077(8) -0.017(5) 0.004(5) -0.030(6)
C99 0.051(7) 0.055(7) 0.068(8) -0.009(5) -0.014(6) -0.019(6)
C100 0.067(8) 0.048(6) 0.066(7) -0.013(5) -0.011(6) -0.019(6)
C101 0.052(6) 0.036(5) 0.049(6) -0.017(4) -0.000(5) -0.011(4)
C102 0.063(8) 0.070(8) 0.077(9) -0.036(6) -0.000(6) -0.006(7)
C103 0.074(9) 0.076(9) 0.100(11) -0.005(7) -0.047(8) -0.031(8)
C104 0.051(7) 0.071(8) 0.087(9) -0.030(6) 0.010(6) -0.023(7)
C105 0.061(7) 0.062(7) 0.041(5) -0.031(5) -0.003(5) -0.023(5)
C106 0.058(6) 0.047(6) 0.049(6) -0.019(5) -0.000(5) -0.018(5)
C107 0.081(8) 0.051(6) 0.041(6) -0.024(6) 0.004(5) -0.012(5)
C108 0.057(7) 0.056(7) 0.048(6) -0.013(5) -0.009(5) -0.006(5)
C109 0.056(7) 0.068(8) 0.059(7) -0.017(6) -0.004(5) -0.023(6)
C110 0.060(7) 0.061(7) 0.046(6) -0.029(5) -0.002(5) -0.018(5)
C111 0.057(7) 0.075(8) 0.059(7) -0.029(6) 0.009(5) -0.028(6)
C112 0.074(9) 0.078(9) 0.065(8) -0.002(7) -0.018(7) -0.011(7)
C113 0.076(8) 0.091(9) 0.055(7) -0.048(7) -0.006(6) -0.013(7)
C121 0.027(4) 0.037(5) 0.036(5) -0.013(4) -0.004(3) -0.009(4)
C123 0.036(5) 0.041(5) 0.048(6) -0.011(4) -0.010(4) -0.017(4)
C124 0.032(5) 0.042(5) 0.052(6) -0.013(4) -0.002(4) -0.014(4)
C126 0.037(5) 0.038(5) 0.027(4) -0.011(4) -0.010(4) -0.008(4)
C127 0.025(4) 0.051(6) 0.039(5) -0.005(4) -0.008(4) -0.007(4)
C128 0.032(5) 0.062(7) 0.054(6) -0.009(5) -0.011(4) -0.011(5)
C129 0.047(6) 0.047(6) 0.052(6) 0.000(5) -0.020(5) -0.008(5)
C130 0.060(7) 0.047(6) 0.040(5) -0.025(5) -0.008(5) -0.002(4)
C131 0.028(4) 0.041(5) 0.040(5) -0.011(4) -0.008(4) -0.011(4)
C132 0.027(5) 0.059(6) 0.058(7) -0.011(4) -0.000(4) -0.002(5)
C133 0.051(7) 0.090(10) 0.067(8) -0.019(7) 0.009(6) -0.010(7)
C134 0.064(8) 0.103(11) 0.095(10) -0.049(8) -0.002(7) -0.011(9)
C135 0.040(5) 0.054(6) 0.047(6) -0.026(5) 0.002(4) -0.014(5)
C136 0.062(7) 0.089(9) 0.044(6) -0.042(7) -0.002(5) -0.018(6)
C137 0.069(8) 0.146(13) 0.058(7) -0.069(9) 0.015(6) -0.044(8)
C138 0.025(4) 0.043(5) 0.033(5) -0.006(4) -0.010(3) -0.005(4)
C139 0.030(5) 0.047(5) 0.038(5) -0.010(4) -0.001(4) -0.010(4)
C140 0.043(6) 0.061(6) 0.032(5) -0.012(5) -0.005(4) 0.001(5)
C141 0.049(6) 0.061(7) 0.034(5) -0.006(5) -0.018(5) -0.006(5)
C142 0.036(5) 0.073(7) 0.046(6) -0.014(5) -0.018(4) -0.012(5)
C143 0.029(5) 0.046(5) 0.046(5) -0.007(4) -0.012(4) -0.008(4)
C144 0.033(5) 0.053(6) 0.048(6) -0.016(4) 0.003(4) -0.012(5)
C145 0.044(6) 0.060(7) 0.088(9) -0.015(5) 0.007(6) -0.015(6)
C146 0.053(7) 0.054(7) 0.147(14) -0.021(6) -0.001(8) -0.016(8)
C147 0.035(5) 0.066(7) 0.040(5) -0.025(5) -0.012(4) -0.007(5)
C148 0.047(6) 0.068(7) 0.060(7) -0.029(5) -0.004(5) -0.008(6)
C149 0.042(6) 0.086(8) 0.058(7) -0.028(6) -0.002(5) -0.020(6)
C151 0.029(5) 0.052(6) 0.057(6) -0.009(4) -0.009(4) -0.023(5)
C153 0.052(6) 0.047(6) 0.068(7) -0.014(5) -0.010(5) -0.026(6)
C154 0.058(7) 0.061(7) 0.062(7) -0.018(5) -0.005(5) -0.033(6)
C156 0.064(7) 0.043(6) 0.053(6) -0.026(5) 0.003(5) -0.013(5)
C157 0.048(6) 0.043(5) 0.056(6) -0.023(5) -0.002(5) -0.016(5)
C158 0.075(8) 0.047(6) 0.040(6) -0.025(5) -0.015(5) -0.001(5)
C159 0.071(8) 0.066(8) 0.076(8) -0.041(7) 0.003(7) -0.018(6)
C160 0.057(7) 0.053(6) 0.065(7) -0.032(5) 0.010(6) -0.014(6)
C161 0.063(7) 0.052(6) 0.074(8) -0.026(6) -0.002(6) -0.024(6)
C162 0.047(6) 0.058(7) 0.073(8) -0.019(5) -0.007(5) -0.015(6)
C163 0.105(12) 0.085(10) 0.071(9) -0.048(9) -0.003(8) -0.009(8)
C164 0.058(7) 0.093(10) 0.084(9) -0.037(7) -0.012(7) -0.026(8)
C165 0.048(6) 0.053(6) 0.042(5) -0.015(5) 0.004(4) -0.025(5)
C166 0.049(6) 0.068(7) 0.053(6) -0.025(5) 0.003(5) -0.021(6)
C167 0.064(8) 0.089(9) 0.069(8) -0.042(7) 0.004(6) -0.031(7)
C168 0.077(9) 0.069(8) 0.054(7) -0.036(7) 0.004(6) -0.017(6)
C169 0.062(7) 0.078(8) 0.046(6) -0.027(6) -0.002(5) -0.024(6)
C170 0.056(6) 0.069(7) 0.040(6) -0.018(5) 0.001(5) -0.028(5)
C171 0.040(6) 0.098(10) 0.094(10) -0.020(6) -0.004(6) -0.029(8)
C172 0.118(13) 0.088(10) 0.065(9) -0.054(10) -0.004(8) 0.004(8)
C173 0.054(7) 0.082(9) 0.062(7) -0.019(6) -0.014(6) -0.019(6)
B1 0.130(16) 0.052(9) 0.060(10) -0.025(9) 0.009(10) -0.025(7)
B2 0.146(17) 0.078(11) 0.036(7) -0.072(11) 0.009(8) -0.003(7)
B3 0.079(10) 0.055(8) 0.052(8) -0.007(7) -0.017(7) -0.026(7)

loop_
_atom_type_symbol
_atom_type_description
_atom_type_scat_dispersion_real
_atom_type_scat_dispersion_imag
_atom_type_scat_source
C C 0.0033 0.0016
;
International Tables for Crystallography
(1992, Vol. C, Tables 4.2.6.8 and 6.1.1.4)
;
H H 0.0000 0.0000
;
International Tables for Crystallography
(1992, Vol. C, Table 6.1.1.4)
;
Ag Ag -0.8971 1.1015
;
International Tables for Crystallography
(1992, Vol. C, Tables 4.2.6.8 and 6.1.1.4)
;
F F 0.0171 0.0103
;
International Tables for Crystallography
(1992, Vol. C, Tables 4.2.6.8 and 6.1.1.4)
;
N N 0.0061 0.0033
;
International Tables for Crystallography
(1992, Vol. C, Tables 4.2.6.8 and 6.1.1.4)
;
B B 0.0013 0.0007
;
International Tables for Crystallography
(1992, Vol. C, Tables 4.2.6.8 and 6.1.1.4)
;

loop_
_geom_angle_atom_site_label_1
_geom_angle_atom_site_label_2
_geom_angle_atom_site_label_3
_geom_angle
_geom_angle_publ_flag
C1 Ag1 C31 178.0(4) yes
C61 Ag2 C91 178.3(4) yes
C121 Ag3 C151 177.5(4) yes
C1 N2 C3 112.9(6) yes
C1 N2 C6 123.5(7) yes
C3 N2 C6 122.6(8) yes
C1 N5 C4 113.1(7) yes
C1 N5 C18 123.0(8) yes
C4 N5 C18 123.1(6) yes
C31 N32 C33 111.2(8) yes
C31 N32 C36 123.5(8) yes
C33 N32 C36 125.3(9) yes
C31 N35 C34 112.4(8) yes
C31 N35 C45 123.9(9) yes
C34 N35 C45 123.6(8) yes
C61 N62 C63 114.2(6) yes
C61 N62 C66 124.1(8) yes
C63 N62 C66 121.4(8) yes
C61 N65 C64 114.1(7) yes
C61 N65 C78 122.9(8) yes
C64 N65 C78 122.6(7) yes
C91 N92 C93 111.9(9) yes
C91 N92 C96 124.4(10) yes
C93 N92 C96 123.6(8) yes
C91 N95 C94 111.8(8) yes
C91 N95 C105 125.2(9) yes
C94 N95 C105 123.0(10) yes
C121 N122 C123 114.5(6) yes
C121 N122 C126 123.2(8) yes
C123 N122 C126 122.2(8) yes
C121 N125 C124 113.7(7) yes
C121 N125 C138 123.0(8) yes
C124 N125 C138 123.3(6) yes
C151 N152 C153 111.8(9) yes
C151 N152 C156 125.4(11) yes
C153 N152 C156 122.7(9) yes
C151 N155 C154 111.0(9) yes
C151 N155 C165 123.7(11) yes
C154 N155 C165 125.2(10) yes
Ag1 C1 N2 125.2(5) yes
Ag1 C1 N5 126.6(6) yes
N2 C1 N5 108.1(8) yes
N2 C3 C4 101.2(8) yes
N5 C4 C3 103.1(6) yes
N2 C6 C7 118.3(8) yes
N2 C6 C11 117.3(8) yes
C7 C6 C11 124.4(7) yes
C6 C7 C8 116.0(9) yes
C6 C7 C12 125.1(7) yes
C8 C7 C12 118.9(9) yes
C7 C8 C9 120.7(9) yes
C8 C9 C10 122.1(8) yes
C9 C10 C11 119.7(10) yes
C6 C11 C10 117.1(9) yes
C6 C11 C15 122.3(7) yes
C10 C11 C15 120.5(9) yes
C7 C12 C13 111.7(10) yes
C7 C12 C14 112.3(9) yes
C13 C12 C14 109.7(9) yes
C11 C15 C16 109.6(9) yes
C11 C15 C17 114.3(8) yes
C16 C15 C17 111.1(12) yes
N5 C18 C19 117.8(9) yes
N5 C18 C23 118.5(8) yes
C19 C18 C23 123.7(8) yes
C18 C19 C20 116.2(10) yes
C18 C19 C24 121.1(8) yes
C20 C19 C24 122.7(9) yes
C19 C20 C21 122.0(9) yes
C20 C21 C22 119.9(10) yes
C21 C22 C23 122.1(11) yes
C18 C23 C22 115.9(9) yes
C18 C23 C27 123.9(8) yes
C22 C23 C27 120.2(10) yes
C19 C24 C25 110.8(10) yes
C19 C24 C26 112.8(8) yes
C25 C24 C26 109.3(8) yes
C23 C27 C28 110.5(9) yes
C23 C27 C29 111.5(8) yes
C28 C27 C29 110.7(11) yes
Ag1 C31 N32 126.5(6) yes
Ag1 C31 N35 130.5(7) yes
N32 C31 N35 103.0(8) yes
N32 C33 C34 106.6(9) yes
N35 C34 C33 106.7(9) yes
N32 C36 C37 119.2(11) yes
N32 C36 C41 117.2(10) yes
C37 C36 C41 123.6(10) yes
C36 C37 C38 117.1(12) yes
C36 C37 C42 120.4(9) yes
C38 C37 C42 122.5(11) yes
C37 C38 C39 123.1(11) yes
C38 C39 C40 117.8(11) yes
C38 C39 C43 122.3(11) yes
C40 C39 C43 119.9(13) yes
C39 C40 C41 121.0(13) yes
C36 C41 C40 117.4(11) yes
C36 C41 C44 122.2(10) yes
C40 C41 C44 120.3(12) yes
N35 C45 C46 119.4(7) yes
N35 C45 C50 118.4(10) yes
C46 C45 C50 122.2(9) yes
C45 C46 C47 119.1(8) yes
C45 C46 C51 120.7(9) yes
C47 C46 C51 120.2(11) yes
C46 C47 C48 121.3(11) yes
C47 C48 C49 118.0(10) yes
C47 C48 C52 119.8(12) yes
C49 C48 C52 122.2(9) yes
C48 C49 C50 123.0(8) yes
C45 C50 C49 116.4(10) yes
C45 C50 C53 122.5(8) yes
C49 C50 C53 121.1(8) yes
Ag2 C61 N62 126.9(5) yes
Ag2 C61 N65 125.1(7) yes
N62 C61 N65 107.9(8) yes
N62 C63 C64 101.3(8) yes
N65 C64 C63 102.2(7) yes
N62 C66 C67 118.9(8) yes
N62 C66 C71 117.7(8) yes
C67 C66 C71 123.4(7) yes
C66 C67 C68 116.7(9) yes
C66 C67 C72 122.4(7) yes
C68 C67 C72 120.8(9) yes
C67 C68 C69 122.0(10) yes
C68 C69 C70 120.0(8) yes
C69 C70 C71 120.6(10) yes
C66 C71 C70 117.1(10) yes
C66 C71 C75 122.6(7) yes
C70 C71 C75 120.2(10) yes
C67 C72 C73 110.9(12) yes
C67 C72 C74 112.5(9) yes
C73 C72 C74 110.4(11) yes
C71 C75 C76 110.7(9) yes
C71 C75 C77 110.8(10) yes
C76 C75 C77 109.2(11) yes
N65 C78 C79 119.1(9) yes
N65 C78 C82 118.4(8) yes
C79 C78 C82 122.4(8) yes
C78 C79 C80 118.3(10) yes
C78 C79 C84 123.1(9) yes
C80 C79 C84 118.5(9) yes
C79 C80 C81 120.1(10) yes
C80 C81 C83 120.2(10) yes
C78 C82 C83 117.4(9) yes
C78 C82 C87 122.5(9) yes
C83 C82 C87 120.2(11) yes
C81 C83 C82 121.6(12) yes
C79 C84 C85 111.5(11) yes
C79 C84 C86 111.6(8) yes
C85 C84 C86 110.6(9) yes
C82 C87 C88 109.5(10) yes
C82 C87 C89 114.0(8) yes
C88 C87 C89 109.7(12) yes
Ag2 C91 N92 127.1(8) yes
Ag2 C91 N95 130.3(6) yes
N92 C91 N95 102.4(9) yes
N92 C93 C94 106.9(10) yes
N95 C94 C93 107.0(12) yes
N92 C96 C97 116.4(9) yes
N92 C96 C101 119.6(11) yes
C97 C96 C101 123.9(10) yes
C96 C97 C98 116.5(10) yes
C96 C97 C102 121.8(11) yes
C98 C97 C102 121.7(12) yes
C97 C98 C99 121.7(13) yes
C98 C99 C100 120.2(12) yes
C98 C99 C103 120.6(13) yes
C100 C99 C103 119.1(11) yes
C99 C100 C101 119.9(11) yes
C96 C101 C100 117.8(11) yes
C96 C101 C104 122.3(10) yes
C100 C101 C104 119.9(10) yes
N95 C105 C106 117.7(11) yes
N95 C105 C110 117.9(10) yes
C106 C105 C110 124.2(9) yes
C105 C106 C107 115.8(12) yes
C105 C106 C111 124.3(9) yes
C107 C106 C111 119.9(11) yes
C106 C107 C108 121.8(11) yes
C107 C108 C109 119.5(10) yes
C107 C108 C112 119.2(11) yes
C109 C108 C112 121.3(13) yes
C108 C109 C110 122.5(13) yes
C105 C110 C109 116.0(11) yes
C105 C110 C113 121.2(9) yes
C109 C110 C113 122.8(12) yes
Ag3 C121 N122 127.9(5) yes
Ag3 C121 N125 123.7(7) yes
N122 C121 N125 108.0(8) yes
N122 C123 C124 102.1(9) yes
N125 C124 C123 101.6(7) yes
N122 C126 C127 118.7(8) yes
N122 C126 C131 118.4(8) yes
C127 C126 C131 122.8(7) yes
C126 C127 C128 116.9(9) yes
C126 C127 C132 122.5(7) yes
C128 C127 C132 120.6(9) yes
C127 C128 C129 121.8(10) yes
C128 C129 C130 120.5(8) yes
C129 C130 C131 119.9(10) yes
C126 C131 C130 117.9(9) yes
C126 C131 C135 121.0(7) yes
C130 C131 C135 121.1(9) yes
C127 C132 C133 112.4(12) yes
C127 C132 C134 111.1(10) yes
C133 C132 C134 111.9(11) yes
C131 C135 C136 110.7(9) yes
C131 C135 C137 112.8(9) yes
C136 C135 C137 109.5(12) yes
N125 C138 C139 118.0(9) yes
N125 C138 C143 118.7(8) yes
C139 C138 C143 123.4(9) yes
C138 C139 C140 116.5(10) yes
C138 C139 C144 122.1(9) yes
C140 C139 C144 121.4(9) yes
C139 C140 C141 121.5(10) yes
C140 C141 C142 120.4(10) yes
C141 C142 C143 122.4(12) yes
C138 C143 C142 115.8(9) yes
C138 C143 C147 123.2(9) yes
C142 C143 C147 121.0(11) yes
C139 C144 C145 110.3(11) yes
C139 C144 C146 113.2(8) yes
C145 C144 C146 110.7(10) yes
C143 C147 C148 112.7(10) yes
C143 C147 C149 111.6(8) yes
C148 C147 C149 109.3(11) yes
Ag3 C151 N152 128.8(8) yes
Ag3 C151 N155 128.1(8) yes
N152 C151 N155 103.0(10) yes
N152 C153 C154 106.2(11) yes
N155 C154 C153 108.0(12) yes
N152 C156 C157 118.4(11) yes
N152 C156 C161 120.3(11) yes
C157 C156 C161 121.3(10) yes
C156 C157 C158 116.2(11) yes
C156 C157 C162 121.3(10) yes
C158 C157 C162 122.5(11) yes
C157 C158 C159 123.5(12) yes
C158 C159 C160 116.9(11) yes
C158 C159 C163 120.9(14) yes
C160 C159 C163 122.2(14) yes
C159 C160 C161 123.1(13) yes
C156 C161 C160 118.9(12) yes
C156 C161 C164 120.4(11) yes
C160 C161 C164 120.7(12) yes
N155 C165 C166 117.4(8) yes
N155 C165 C170 120.4(11) yes
C166 C165 C170 122.2(10) yes
C165 C166 C167 117.2(10) yes
C165 C166 C171 121.4(10) yes
C167 C166 C171 121.5(13) yes
C166 C167 C168 124.5(14) yes
C167 C168 C169 115.1(12) yes
C167 C168 C172 122.7(15) yes
C169 C168 C172 122.2(11) yes
C168 C169 C170 124.4(10) yes
C165 C170 C169 116.6(12) yes
C165 C170 C173 121.5(10) yes
C169 C170 C173 121.9(10) yes
F1 B1 F2 118.3(13) yes
F1 B1 F3 110(2) yes
F1 B1 F4 112.4(15) yes
F2 B1 F3 98.9(15) yes
F2 B1 F4 109.3(17) yes
F3 B1 F4 107.1(12) yes
F5 B2 F6 111(2) yes
F5 B2 F7 99.8(19) yes
F5 B2 F8 113(2) yes
F6 B2 F7 108.3(14) yes
F6 B2 F8 116.2(18) yes
F7 B2 F8 106.3(17) yes
F9 B3 F10 109.3(10) yes
F9 B3 F11 111.7(14) yes
F9 B3 F12 109.3(12) yes
F10 B3 F11 107.6(12) yes
F10 B3 F12 108.2(14) yes
F11 B3 F12 110.7(10) yes
N2 C3 H3A 111.524 no
N2 C3 H3B 111.539 no
C4 C3 H3A 111.523 no
C4 C3 H3B 111.534 no
H3A C3 H3B 109.347 no
N5 C4 H4A 111.147 no
N5 C4 H4B 111.147 no
C3 C4 H4A 111.145 no
C3 C4 H4B 111.141 no
H4A C4 H4B 109.086 no
C7 C8 H8 119.638 no
C9 C8 H8 119.622 no
C8 C9 H9 118.969 no
C10 C9 H9 118.975 no
C9 C10 H10 120.164 no
C11 C10 H10 120.152 no
C7 C12 H12 107.631 no
C13 C12 H12 107.625 no
C14 C12 H12 107.645 no
C12 C13 H13A 109.474 no
C12 C13 H13B 109.474 no
C12 C13 H13C 109.475 no
H13A C13 H13B 109.468 no
H13A C13 H13C 109.464 no
H13B C13 H13C 109.473 no
C12 C14 H14A 109.474 no
C12 C14 H14B 109.468 no
C12 C14 H14C 109.482 no
H14A C14 H14B 109.458 no
H14A C14 H14C 109.483 no
H14B C14 H14C 109.461 no
C11 C15 H15 107.155 no
C16 C15 H15 107.155 no
C17 C15 H15 107.170 no
C15 C16 H16A 109.467 no
C15 C16 H16B 109.469 no
C15 C16 H16C 109.472 no
H16A C16 H16B 109.468 no
H16A C16 H16C 109.468 no
H16B C16 H16C 109.483 no
C15 C17 H17A 109.477 no
C15 C17 H17B 109.468 no
C15 C17 H17C 109.465 no
H17A C17 H17B 109.479 no
H17A C17 H17C 109.467 no
H17B C17 H17C 109.471 no
C19 C20 H20 118.989 no
C21 C20 H20 118.981 no
C20 C21 H21 120.029 no
C22 C21 H21 120.041 no
C21 C22 H22 118.947 no
C23 C22 H22 118.955 no
C19 C24 H24 107.884 no
C25 C24 H24 107.882 no
C26 C24 H24 107.886 no
C24 C25 H25A 109.468 no
C24 C25 H25B 109.480 no
C24 C25 H25C 109.473 no
H25A C25 H25B 109.477 no
H25A C25 H25C 109.469 no
H25B C25 H25C 109.461 no
C24 C26 H26A 109.465 no
C24 C26 H26B 109.469 no
C24 C26 H26C 109.472 no
H26A C26 H26B 109.475 no
H26A C26 H26C 109.464 no
H26B C26 H26C 109.482 no
C23 C27 H27 108.023 no
C28 C27 H27 108.028 no
C29 C27 H27 108.031 no
C27 C28 H28A 109.461 no
C27 C28 H28B 109.469 no
C27 C28 H28C 109.459 no
H28A C28 H28B 109.475 no
H28A C28 H28C 109.484 no
H28B C28 H28C 109.479 no
C27 C29 H29A 109.462 no
C27 C29 H29B 109.482 no
C27 C29 H29C 109.472 no
H29A C29 H29B 109.471 no
H29A C29 H29C 109.464 no
H29B C29 H29C 109.476 no
N32 C33 H33 126.673 no
C34 C33 H33 126.690 no
N35 C34 H34 126.653 no
C33 C34 H34 126.635 no
C37 C38 H38 118.473 no
C39 C38 H38 118.474 no
C39 C40 H40 119.495 no
C41 C40 H40 119.488 no
C37 C42 H42A 109.479 no
C37 C42 H42B 109.478 no
C37 C42 H42C 109.475 no
H42A C42 H42B 109.473 no
H42A C42 H42C 109.457 no
H42B C42 H42C 109.465 no
C39 C43 H43A 109.468 no
C39 C43 H43B 109.472 no
C39 C43 H43C 109.467 no
H43A C43 H43B 109.472 no
H43A C43 H43C 109.476 no
H43B C43 H43C 109.472 no
C41 C44 H44A 109.466 no
C41 C44 H44B 109.481 no
C41 C44 H44C 109.468 no
H44A C44 H44B 109.474 no
H44A C44 H44C 109.468 no
H44B C44 H44C 109.470 no
C46 C47 H47 119.359 no
C48 C47 H47 119.361 no
C48 C49 H49 118.498 no
C50 C49 H49 118.484 no
C46 C51 H51A 109.472 no
C46 C51 H51B 109.462 no
C46 C51 H51C 109.478 no
H51A C51 H51B 109.466 no
H51A C51 H51C 109.467 no
H51B C51 H51C 109.482 no
C48 C52 H52A 109.460 no
C48 C52 H52B 109.472 no
C48 C52 H52C 109.472 no
H52A C52 H52B 109.481 no
H52A C52 H52C 109.469 no
H52B C52 H52C 109.473 no
C50 C53 H53A 109.476 no
C50 C53 H53B 109.455 no
C50 C53 H53C 109.471 no
H53A C53 H53B 109.478 no
H53A C53 H53C 109.478 no
H53B C53 H53C 109.469 no
N62 C63 H63A 111.501 no
N62 C63 H63B 111.497 no
C64 C63 H63A 111.512 no
C64 C63 H63B 111.512 no
H63A C63 H63B 109.336 no
N65 C64 H64A 111.329 no
N65 C64 H64B 111.323 no
C63 C64 H64A 111.315 no
C63 C64 H64B 111.327 no
H64A C64 H64B 109.205 no
C67 C68 H68 118.979 no
C69 C68 H68 118.985 no
C68 C69 H69 119.991 no
C70 C69 H69 119.981 no
C69 C70 H70 119.686 no
C71 C70 H70 119.690 no
C67 C72 H72 107.582 no
C73 C72 H72 107.592 no
C74 C72 H72 107.584 no
C72 C73 H73A 109.472 no
C72 C73 H73B 109.476 no
C72 C73 H73C 109.468 no
H73A C73 H73B 109.468 no
H73A C73 H73C 109.469 no
H73B C73 H73C 109.473 no
C72 C74 H74A 109.483 no
C72 C74 H74B 109.477 no
C72 C74 H74C 109.479 no
H74A C74 H74B 109.474 no
H74A C74 H74C 109.466 no
H74B C74 H74C 109.449 no
C71 C75 H75 108.670 no
C76 C75 H75 108.661 no
C77 C75 H75 108.666 no
C75 C76 H76A 109.466 no
C75 C76 H76B 109.475 no
C75 C76 H76C 109.471 no
H76A C76 H76B 109.464 no
H76A C76 H76C 109.477 no
H76B C76 H76C 109.473 no
C75 C77 H77A 109.454 no
C75 C77 H77B 109.473 no
C75 C77 H77C 109.476 no
H77A C77 H77B 109.478 no
H77A C77 H77C 109.474 no
H77B C77 H77C 109.473 no
C79 C80 H80 119.965 no
C81 C80 H80 119.970 no
C80 C81 H81 119.903 no
C83 C81 H81 119.911 no
C81 C83 H83 119.205 no
C82 C83 H83 119.221 no
C79 C84 H84 107.639 no
C85 C84 H84 107.654 no
C86 C84 H84 107.649 no
C84 C85 H85A 109.476 no
C84 C85 H85B 109.472 no
C84 C85 H85C 109.481 no
H85A C85 H85B 109.462 no
H85A C85 H85C 109.466 no
H85B C85 H85C 109.470 no
C84 C86 H86A 109.475 no
C84 C86 H86B 109.471 no
C84 C86 H86C 109.479 no
H86A C86 H86B 109.466 no
H86A C86 H86C 109.467 no
H86B C86 H86C 109.470 no
C82 C87 H87 107.821 no
C88 C87 H87 107.825 no
C89 C87 H87 107.816 no
C87 C88 H88A 109.467 no
C87 C88 H88B 109.468 no
C87 C88 H88C 109.466 no
H88A C88 H88B 109.486 no
H88A C88 H88C 109.466 no
H88B C88 H88C 109.475 no
C87 C89 H89A 109.457 no
C87 C89 H89B 109.475 no
C87 C89 H89C 109.476 no
H89A C89 H89B 109.456 no
H89A C89 H89C 109.479 no
H89B C89 H89C 109.484 no
N92 C93 H93 126.537 no
C94 C93 H93 126.542 no
N95 C94 H94 126.511 no
C93 C94 H94 126.488 no
C97 C98 H98 119.163 no
C99 C98 H98 119.158 no
C99 C100 H100 120.047 no
C101 C100 H100 120.065 no
C97 C102 H10A 109.478 no
C97 C102 H10B 109.474 no
C97 C102 H10C 109.472 no
H10A C102 H10B 109.467 no
H10A C102 H10C 109.464 no
H10B C102 H10C 109.472 no
C99 C103 H10D 109.473 no
C99 C103 H10E 109.467 no
C99 C103 H10F 109.475 no
H10D C103 H10E 109.467 no
H10D C103 H10F 109.466 no
H10E C103 H10F 109.480 no
C101 C104 H10G 109.482 no
C101 C104 H10H 109.465 no
C101 C104 H10I 109.457 no
H10G C104 H10H 109.489 no
H10G C104 H10I 109.481 no
H10H C104 H10I 109.453 no
C106 C107 H107 119.101 no
C108 C107 H107 119.091 no
C108 C109 H109 118.774 no
C110 C109 H109 118.766 no
C106 C111 H11A 109.464 no
C106 C111 H11B 109.464 no
C106 C111 H11C 109.467 no
H11A C111 H11B 109.470 no
H11A C111 H11C 109.472 no
H11B C111 H11C 109.490 no
C108 C112 H11D 109.485 no
C108 C112 H11E 109.472 no
C108 C112 H11F 109.474 no
H11D C112 H11E 109.464 no
H11D C112 H11F 109.473 no
H11E C112 H11F 109.459 no
C110 C113 H11G 109.465 no
C110 C113 H11H 109.476 no
C110 C113 H11I 109.468 no
H11G C113 H11H 109.471 no
H11G C113 H11I 109.475 no
H11H C113 H11I 109.473 no
N122 C123 H12A 111.349 no
N122 C123 H12B 111.354 no
C124 C123 H12A 111.355 no
C124 C123 H12B 111.361 no
H12A C123 H12B 109.246 no
N125 C124 H12C 111.448 no
N125 C124 H12D 111.448 no
C123 C124 H12C 111.443 no
C123 C124 H12D 111.439 no
H12C C124 H12D 109.295 no
C127 C128 H128 119.100 no
C129 C128 H128 119.087 no
C128 C129 H129 119.730 no
C130 C129 H129 119.728 no
C129 C130 H130 120.037 no
C131 C130 H130 120.013 no
C127 C132 H132 107.036 no
C133 C132 H132 107.019 no
C134 C132 H132 107.038 no
C132 C133 H13D 109.463 no
C132 C133 H13E 109.464 no
C132 C133 H13F 109.472 no
H13D C133 H13E 109.465 no
H13D C133 H13F 109.480 no
H13E C133 H13F 109.483 no
C132 C134 H13G 109.470 no
C132 C134 H13H 109.480 no
C132 C134 H13I 109.476 no
H13G C134 H13H 109.463 no
H13G C134 H13I 109.469 no
H13H C134 H13I 109.469 no
C131 C135 H135 107.905 no
C136 C135 H135 107.905 no
C137 C135 H135 107.921 no
C135 C136 H13J 109.473 no
C135 C136 H13K 109.472 no
C135 C136 H13L 109.470 no
H13J C136 H13K 109.469 no
H13J C136 H13L 109.473 no
H13K C136 H13L 109.470 no
C135 C137 H13M 109.472 no
C135 C137 H13N 109.479 no
C135 C137 H13O 109.467 no
H13M C137 H13N 109.473 no
H13M C137 H13O 109.458 no
H13N C137 H13O 109.480 no
C139 C140 H140 119.239 no
C141 C140 H140 119.232 no
C140 C141 H141 119.820 no
C142 C141 H141 119.827 no
C141 C142 H142 118.787 no
C143 C142 H142 118.782 no
C139 C144 H144 107.503 no
C145 C144 H144 107.491 no
C146 C144 H144 107.479 no
C144 C145 H14D 109.465 no
C144 C145 H14E 109.472 no
C144 C145 H14F 109.475 no
H14D C145 H14E 109.488 no
H14D C145 H14F 109.455 no
H14E C145 H14F 109.472 no
C144 C146 H14G 109.469 no
C144 C146 H14H 109.477 no
C144 C146 H14I 109.474 no
H14G C146 H14H 109.477 no
H14G C146 H14I 109.469 no
H14H C146 H14I 109.462 no
C143 C147 H147 107.673 no
C148 C147 H147 107.689 no
C149 C147 H147 107.674 no
C147 C148 H14J 109.472 no
C147 C148 H14K 109.474 no
C147 C148 H14L 109.476 no
H14J C148 H14K 109.469 no
H14J C148 H14L 109.465 no
H14K C148 H14L 109.472 no
C147 C149 H14M 109.463 no
C147 C149 H14N 109.482 no
C147 C149 H14O 109.467 no
H14M C149 H14N 109.473 no
H14M C149 H14O 109.464 no
H14N C149 H14O 109.478 no
N152 C153 H153 126.925 no
C154 C153 H153 126.924 no
N155 C154 H154 126.001 no
C153 C154 H154 125.999 no
C157 C158 H158 118.242 no
C159 C158 H158 118.231 no
C159 C160 H160 118.474 no
C161 C160 H160 118.459 no
C157 C162 H16D 109.470 no
C157 C162 H16E 109.474 no
C157 C162 H16F 109.466 no
H16D C162 H16E 109.470 no
H16D C162 H16F 109.470 no
H16E C162 H16F 109.478 no
C159 C163 H16G 109.468 no
C159 C163 H16H 109.473 no
C159 C163 H16I 109.472 no
H16G C163 H16H 109.471 no
H16G C163 H16I 109.475 no
H16H C163 H16I 109.468 no
C161 C164 H16J 109.464 no
C161 C164 H16K 109.479 no
C161 C164 H16L 109.475 no
H16J C164 H16K 109.468 no
H16J C164 H16L 109.466 no
H16K C164 H16L 109.476 no
C166 C167 H167 117.753 no
C168 C167 H167 117.758 no
C168 C169 H169 117.823 no
C170 C169 H169 117.815 no
C166 C171 H17D 109.472 no
C166 C171 H17E 109.473 no
C166 C171 H17F 109.463 no
H17D C171 H17E 109.481 no
H17D C171 H17F 109.471 no
H17E C171 H17F 109.467 no
C168 C172 H17G 109.469 no
C168 C172 H17H 109.475 no
C168 C172 H17I 109.475 no
H17G C172 H17H 109.473 no
H17G C172 H17I 109.462 no
H17H C172 H17I 109.474 no
C170 C173 H17J 109.472 no
C170 C173 H17K 109.459 no
C170 C173 H17L 109.474 no
H17J C173 H17K 109.460 no
H17J C173 H17L 109.486 no
H17K C173 H17L 109.477 no

loop_
_geom_bond_atom_site_label_1
_geom_bond_atom_site_label_2
_geom_bond_distance
_geom_bond_publ_flag
Ag1 C1 2.076(9) yes
Ag1 C31 2.054(10) yes
Ag2 C61 2.092(10) yes
Ag2 C91 2.055(11) yes
Ag3 C121 2.089(10) yes
Ag3 C151 2.064(13) yes
F1 B1 1.27(2) yes
F2 B1 1.35(2) yes
F3 B1 1.38(3) yes
F4 B1 1.40(2) yes
F5 B2 1.30(4) yes
F6 B2 1.323(17) yes
F7 B2 1.395(19) yes
F8 B2 1.25(3) yes
F9 B3 1.35(2) yes
F10 B3 1.396(18) yes
F11 B3 1.362(16) yes
F12 B3 1.376(16) yes
N2 C1 1.328(12) yes
N2 C3 1.502(12) yes
N2 C6 1.451(9) yes
N5 C1 1.336(9) yes
N5 C4 1.468(13) yes
N5 C18 1.443(11) yes
N32 C31 1.388(13) yes
N32 C33 1.388(14) yes
N32 C36 1.450(13) yes
N35 C31 1.344(12) yes
N35 C34 1.392(14) yes
N35 C45 1.438(12) yes
N62 C61 1.328(13) yes
N62 C63 1.477(13) yes
N62 C66 1.449(9) yes
N65 C61 1.324(9) yes
N65 C64 1.469(14) yes
N65 C78 1.433(11) yes
N92 C91 1.377(11) yes
N92 C93 1.387(18) yes
N92 C96 1.460(14) yes
N95 C91 1.372(15) yes
N95 C94 1.393(15) yes
N95 C105 1.449(11) yes
N122 C121 1.321(13) yes
N122 C123 1.469(13) yes
N122 C126 1.444(9) yes
N125 C121 1.340(9) yes
N125 C124 1.478(15) yes
N125 C138 1.444(12) yes
N152 C151 1.376(14) yes
N152 C153 1.372(18) yes
N152 C156 1.447(14) yes
N155 C151 1.351(14) yes
N155 C154 1.382(18) yes
N155 C165 1.433(13) yes
C3 C4 1.509(11) yes
C6 C7 1.379(13) yes
C6 C11 1.374(13) yes
C7 C8 1.408(11) yes
C7 C12 1.514(15) yes
C8 C9 1.357(16) yes
C9 C10 1.357(17) yes
C10 C11 1.408(11) yes
C11 C15 1.531(15) yes
C12 C13 1.537(15) yes
C12 C14 1.54(2) yes
C15 C16 1.52(2) yes
C15 C17 1.510(15) yes
C18 C19 1.397(13) yes
C18 C23 1.407(16) yes
C19 C20 1.395(14) yes
C19 C24 1.497(16) yes
C20 C21 1.368(18) yes
C21 C22 1.374(14) yes
C22 C23 1.392(13) yes
C23 C27 1.526(14) yes
C24 C25 1.539(12) yes
C24 C26 1.517(15) yes
C27 C28 1.51(2) yes
C27 C29 1.515(14) yes
C33 C34 1.340(14) yes
C36 C37 1.379(16) yes
C36 C41 1.365(19) yes
C37 C38 1.374(15) yes
C37 C42 1.516(19) yes
C38 C39 1.37(2) yes
C39 C40 1.400(18) yes
C39 C43 1.512(17) yes
C40 C41 1.400(17) yes
C41 C44 1.508(18) yes
C45 C46 1.387(17) yes
C45 C50 1.406(12) yes
C46 C47 1.363(15) yes
C46 C51 1.523(13) yes
C47 C48 1.395(13) yes
C48 C49 1.393(18) yes
C48 C52 1.497(16) yes
C49 C50 1.377(14) yes
C50 C53 1.493(17) yes
C63 C64 1.541(11) yes
C66 C67 1.402(14) yes
C66 C71 1.390(15) yes
C67 C68 1.379(11) yes
C67 C72 1.516(16) yes
C68 C69 1.370(17) yes
C69 C70 1.393(17) yes
C70 C71 1.395(11) yes
C71 C75 1.509(15) yes
C72 C73 1.515(18) yes
C72 C74 1.52(2) yes
C75 C76 1.53(2) yes
C75 C77 1.496(16) yes
C78 C79 1.369(13) yes
C78 C82 1.415(16) yes
C79 C80 1.398(14) yes
C79 C84 1.520(16) yes
C80 C81 1.395(19) yes
C81 C83 1.369(16) yes
C82 C83 1.378(14) yes
C82 C87 1.522(15) yes
C84 C85 1.519(15) yes
C84 C86 1.522(17) yes
C87 C88 1.52(2) yes
C87 C89 1.540(15) yes
C93 C94 1.331(15) yes
C96 C97 1.396(18) yes
C96 C101 1.352(14) yes
C97 C98 1.399(17) yes
C97 C102 1.500(17) yes
C98 C99 1.359(17) yes
C99 C100 1.39(2) yes
C99 C103 1.515(19) yes
C100 C101 1.414(17) yes
C101 C104 1.528(19) yes
C105 C106 1.371(16) yes
C105 C110 1.385(19) yes
C106 C107 1.416(14) yes
C106 C111 1.490(19) yes
C107 C108 1.36(2) yes
C108 C109 1.346(17) yes
C108 C112 1.501(15) yes
C109 C110 1.401(14) yes
C110 C113 1.487(18) yes
C123 C124 1.545(12) yes
C126 C127 1.401(13) yes
C126 C131 1.392(13) yes
C127 C128 1.388(12) yes
C127 C132 1.522(15) yes
C128 C129 1.361(16) yes
C129 C130 1.397(16) yes
C130 C131 1.393(11) yes
C131 C135 1.518(14) yes
C132 C133 1.484(19) yes
C132 C134 1.54(2) yes
C135 C136 1.51(2) yes
C135 C137 1.516(16) yes
C138 C139 1.410(13) yes
C138 C143 1.407(16) yes
C139 C140 1.394(14) yes
C139 C144 1.511(16) yes
C140 C141 1.372(19) yes
C141 C142 1.365(15) yes
C142 C143 1.395(15) yes
C143 C147 1.473(14) yes
C144 C145 1.507(15) yes
C144 C146 1.502(18) yes
C147 C148 1.53(2) yes
C147 C149 1.530(13) yes
C153 C154 1.326(16) yes
C156 C157 1.424(17) yes
C156 C161 1.378(19) yes
C157 C158 1.404(14) yes
C157 C162 1.487(17) yes
C158 C159 1.38(2) yes
C159 C160 1.387(19) yes
C159 C163 1.466(18) yes
C160 C161 1.372(16) yes
C161 C164 1.501(19) yes
C165 C166 1.397(18) yes
C165 C170 1.401(13) yes
C166 C167 1.358(17) yes
C166 C171 1.500(15) yes
C167 C168 1.384(16) yes
C168 C169 1.41(2) yes
C168 C172 1.49(2) yes
C169 C170 1.356(17) yes
C170 C173 1.48(2) yes
C3 H3A 0.990 no
C3 H3B 0.990 no
C4 H4A 0.990 no
C4 H4B 0.990 no
C8 H8 0.950 no
C9 H9 0.950 no
C10 H10 0.950 no
C12 H12 1.000 no
C13 H13A 0.980 no
C13 H13B 0.980 no
C13 H13C 0.980 no
C14 H14A 0.980 no
C14 H14B 0.980 no
C14 H14C 0.980 no
C15 H15 1.000 no
C16 H16A 0.980 no
C16 H16B 0.980 no
C16 H16C 0.980 no
C17 H17A 0.980 no
C17 H17B 0.980 no
C17 H17C 0.980 no
C20 H20 0.950 no
C21 H21 0.950 no
C22 H22 0.950 no
C24 H24 1.000 no
C25 H25A 0.980 no
C25 H25B 0.980 no
C25 H25C 0.980 no
C26 H26A 0.980 no
C26 H26B 0.980 no
C26 H26C 0.980 no
C27 H27 1.000 no
C28 H28A 0.980 no
C28 H28B 0.980 no
C28 H28C 0.980 no
C29 H29A 0.980 no
C29 H29B 0.980 no
C29 H29C 0.980 no
C33 H33 0.950 no
C34 H34 0.950 no
C38 H38 0.950 no
C40 H40 0.950 no
C42 H42A 0.980 no
C42 H42B 0.980 no
C42 H42C 0.980 no
C43 H43A 0.980 no
C43 H43B 0.980 no
C43 H43C 0.980 no
C44 H44A 0.980 no
C44 H44B 0.980 no
C44 H44C 0.980 no
C47 H47 0.950 no
C49 H49 0.950 no
C51 H51A 0.980 no
C51 H51B 0.980 no
C51 H51C 0.980 no
C52 H52A 0.980 no
C52 H52B 0.980 no
C52 H52C 0.980 no
C53 H53A 0.980 no
C53 H53B 0.980 no
C53 H53C 0.980 no
C63 H63A 0.990 no
C63 H63B 0.990 no
C64 H64A 0.990 no
C64 H64B 0.990 no
C68 H68 0.950 no
C69 H69 0.950 no
C70 H70 0.950 no
C72 H72 1.000 no
C73 H73A 0.980 no
C73 H73B 0.980 no
C73 H73C 0.980 no
C74 H74A 0.980 no
C74 H74B 0.980 no
C74 H74C 0.980 no
C75 H75 1.000 no
C76 H76A 0.980 no
C76 H76B 0.980 no
C76 H76C 0.980 no
C77 H77A 0.980 no
C77 H77B 0.980 no
C77 H77C 0.980 no
C80 H80 0.950 no
C81 H81 0.950 no
C83 H83 0.950 no
C84 H84 1.000 no
C85 H85A 0.980 no
C85 H85B 0.980 no
C85 H85C 0.980 no
C86 H86A 0.980 no
C86 H86B 0.980 no
C86 H86C 0.980 no
C87 H87 1.000 no
C88 H88A 0.980 no
C88 H88B 0.980 no
C88 H88C 0.980 no
C89 H89A 0.980 no
C89 H89B 0.980 no
C89 H89C 0.980 no
C93 H93 0.950 no
C94 H94 0.950 no
C98 H98 0.950 no
C100 H100 0.950 no
C102 H10A 0.980 no
C102 H10B 0.980 no
C102 H10C 0.980 no
C103 H10D 0.980 no
C103 H10E 0.980 no
C103 H10F 0.980 no
C104 H10G 0.980 no
C104 H10H 0.980 no
C104 H10I 0.980 no
C107 H107 0.950 no
C109 H109 0.950 no
C111 H11A 0.980 no
C111 H11B 0.980 no
C111 H11C 0.980 no
C112 H11D 0.980 no
C112 H11E 0.980 no
C112 H11F 0.980 no
C113 H11G 0.980 no
C113 H11H 0.980 no
C113 H11I 0.980 no
C123 H12A 0.990 no
C123 H12B 0.990 no
C124 H12C 0.990 no
C124 H12D 0.990 no
C128 H128 0.950 no
C129 H129 0.950 no
C130 H130 0.950 no
C132 H132 1.000 no
C133 H13D 0.980 no
C133 H13E 0.980 no
C133 H13F 0.980 no
C134 H13G 0.980 no
C134 H13H 0.980 no
C134 H13I 0.980 no
C135 H135 1.000 no
C136 H13J 0.980 no
C136 H13K 0.980 no
C136 H13L 0.980 no
C137 H13M 0.980 no
C137 H13N 0.980 no
C137 H13O 0.980 no
C140 H140 0.950 no
C141 H141 0.950 no
C142 H142 0.950 no
C144 H144 1.000 no
C145 H14D 0.980 no
C145 H14E 0.980 no
C145 H14F 0.980 no
C146 H14G 0.980 no
C146 H14H 0.980 no
C146 H14I 0.980 no
C147 H147 1.000 no
C148 H14J 0.980 no
C148 H14K 0.980 no
C148 H14L 0.980 no
C149 H14M 0.980 no
C149 H14N 0.980 no
C149 H14O 0.980 no
C153 H153 0.950 no
C154 H154 0.950 no
C158 H158 0.950 no
C160 H160 0.950 no
C162 H16D 0.980 no
C162 H16E 0.980 no
C162 H16F 0.980 no
C163 H16G 0.980 no
C163 H16H 0.980 no
C163 H16I 0.980 no
C164 H16J 0.980 no
C164 H16K 0.980 no
C164 H16L 0.980 no
C167 H167 0.950 no
C169 H169 0.950 no
C171 H17D 0.980 no
C171 H17E 0.980 no
C171 H17F 0.980 no
C172 H17G 0.980 no
C172 H17H 0.980 no
C172 H17I 0.980 no
C173 H17J 0.980 no
C173 H17K 0.980 no
C173 H17L 0.980 no

loop_
_geom_contact_atom_site_label_1
_geom_contact_atom_site_label_2
_geom_contact_distance
_geom_contact_publ_flag
_geom_contact_site_symmetry_2
Ag1 C6 3.361(10) no .
Ag1 C18 3.399(7) no .
Ag1 C36 3.438(11) no .
Ag1 C45 3.499(9) no .
Ag2 C66 3.427(10) no .
Ag2 C78 3.350(8) no .
Ag2 C96 3.475(9) no .
Ag2 C105 3.560(13) no .
Ag3 C126 3.429(10) no .
Ag3 C138 3.333(8) no .
Ag3 C156 3.535(11) no .
Ag3 C165 3.448(11) no .
N2 C12 2.939(13) no .
N2 C15 2.858(13) no .
N2 C16 3.445(18) no .
N2 C18 3.538(10) no .
N5 C6 3.549(9) no .
N5 C24 2.844(12) no .
N5 C25 3.521(13) no .
N5 C27 2.945(15) no .
N32 C42 2.852(15) no .
N32 C44 2.833(19) no .
N32 C45 3.538(12) no .
N35 C36 3.542(13) no .
N35 C51 2.872(16) no .
N35 C53 2.893(12) no .
N62 C72 2.914(14) no .
N62 C75 2.878(14) no .
N62 C78 3.517(10) no .
N65 C66 3.539(9) no .
N65 C84 2.897(13) no .
N65 C87 2.915(16) no .
N92 C102 2.839(19) no .
N92 C104 2.890(16) no .
N92 C105 3.558(12) no .
N95 C96 3.564(12) no .
N95 C111 2.888(16) no .
N95 C113 2.838(19) no .
N122 C132 2.912(13) no .
N122 C135 2.863(13) no .
N122 C136 3.537(18) no .
N122 C138 3.536(11) no .
N125 C126 3.541(9) no .
N125 C144 2.891(13) no .
N125 C147 2.907(15) no .
N152 C162 2.885(16) no .
N152 C164 2.871(17) no .
N152 C165 3.527(13) no .
N155 C156 3.546(13) no .
N155 C171 2.837(18) no .
N155 C173 2.900(13) no .
C1 C7 3.166(11) no .
C1 C11 3.360(11) no .
C1 C12 3.336(14) no .
C1 C19 3.362(11) no .
C1 C23 3.213(12) no .
C1 C24 3.594(12) no .
C1 C27 3.380(14) no .
C3 C7 3.424(11) no .
C3 C11 3.372(12) no .
C3 C15 3.522(15) no .
C4 C19 3.376(13) no .
C4 C23 3.399(16) no .
C4 C24 3.508(13) no .
C6 C9 2.707(11) no .
C6 C16 3.318(19) no .
C7 C10 2.798(15) no .
C8 C11 2.776(14) no .
C8 C13 3.092(14) no .
C8 C14 3.100(18) no .
C10 C16 3.327(18) no .
C10 C17 2.983(16) no .
C10 C38 3.590(19) no .
C18 C21 2.739(13) no .
C18 C25 3.362(14) no .
C18 C28 3.58(2) no .
C19 C22 2.794(17) no .
C20 C23 2.796(14) no .
C20 C25 3.320(14) no .
C20 C26 2.96(2) no .
C22 C28 3.088(16) no .
C22 C29 3.076(15) no .
C31 C37 3.330(12) no .
C31 C41 3.309(16) no .
C31 C42 3.460(13) no .
C31 C44 3.47(2) no .
C31 C46 3.423(14) no .
C31 C50 3.194(11) no .
C31 C53 3.247(13) no .
C33 C37 3.386(16) no .
C33 C41 3.290(16) no .
C33 C42 3.561(18) no .
C33 C44 3.421(18) no .
C33 C45 3.574(14) no .
C34 C36 3.592(15) no .
C34 C46 3.236(18) no .
C34 C50 3.429(12) no .
C34 C51 3.32(2) no .
C36 C39 2.751(15) no .
C37 C40 2.77(2) no .
C38 C41 2.761(16) no .
C45 C48 2.763(14) no .
C46 C49 2.758(12) no .
C47 C50 2.800(17) no .
C61 C67 3.344(12) no .
C61 C71 3.257(11) no .
C61 C72 3.575(15) no .
C61 C75 3.429(13) no .
C61 C79 3.221(11) no .
C61 C82 3.319(12) no .
C61 C84 3.416(13) no .
C61 C87 3.566(15) no .
C63 C67 3.403(11) no .
C63 C71 3.338(13) no .
C63 C75 3.481(16) no .
C64 C79 3.339(13) no .
C64 C82 3.411(17) no .
C64 C84 3.521(14) no .
C66 C69 2.739(11) no .
C66 C73 3.504(18) no .
C66 C76 3.56(2) no .
C66 C77 3.594(16) no .
C67 C70 2.799(15) no .
C68 C71 2.789(15) no .
C68 C73 3.157(17) no .
C68 C74 3.04(2) no .
C69 C99 3.530(17) no .
C69 C100 3.46(2) no .
C70 C76 3.112(19) no .
C70 C77 3.001(15) no .
C78 C81 2.747(14) no .
C78 C85 3.527(15) no .
C78 C88 3.47(2) no .
C79 C83 2.784(17) no .
C80 C82 2.793(15) no .
C80 C85 3.126(16) no .
C80 C86 3.02(2) no .
C81 C107 3.423(18) no .
C81 C108 3.57(2) no .
C83 C88 3.161(17) no .
C83 C89 3.037(17) no .
C91 C97 3.279(15) no .
C91 C101 3.386(12) no .
C91 C102 3.361(17) no .
C91 C106 3.260(12) no .
C91 C110 3.415(16) no .
C91 C111 3.366(14) no .
C91 C113 3.59(2) no .
C93 C97 3.34(2) no .
C93 C101 3.303(16) no .
C93 C102 3.51(2) no .
C93 C104 3.482(18) no .
C93 C105 3.578(13) no .
C94 C96 3.587(17) no .
C94 C106 3.370(14) no .
C94 C110 3.222(14) no .
C94 C113 3.333(18) no .
C96 C99 2.736(16) no .
C97 C100 2.793(16) no .
C98 C101 2.777(19) no .
C105 C108 2.733(13) no .
C106 C109 2.774(19) no .
C107 C110 2.769(17) no .
C121 C127 3.250(12) no .
C121 C131 3.299(11) no .
C121 C132 3.432(15) no .
C121 C135 3.509(13) no .
C121 C139 3.324(11) no .
C121 C143 3.277(12) no .
C121 C144 3.523(13) no .
C121 C147 3.462(14) no .
C123 C127 3.395(11) no .
C123 C131 3.381(12) no .
C123 C132 3.589(13) no .
C123 C135 3.519(16) no .
C124 C139 3.365(14) no .
C124 C143 3.442(18) no .
C124 C144 3.513(14) no .
C126 C129 2.742(11) no .
C126 C133 3.483(16) no .
C126 C136 3.37(2) no .
C127 C130 2.803(15) no .
C128 C131 2.785(14) no .
C128 C133 3.197(16) no .
C128 C134 3.02(2) no .
C130 C136 3.304(18) no .
C130 C137 2.944(17) no .
C138 C141 2.742(14) no .
C138 C145 3.474(15) no .
C138 C148 3.585(18) no .
C139 C142 2.791(17) no .
C140 C143 2.806(14) no .
C140 C145 3.166(16) no .
C140 C146 3.05(2) no .
C140 C169 3.574(19) no .
C141 C169 3.577(16) no .
C142 C148 3.098(16) no .
C142 C149 3.063(16) no .
C145 C167 3.53(2) no .
C151 C157 3.283(13) no .
C151 C161 3.451(16) no .
C151 C162 3.333(14) no .
C151 C166 3.257(15) no .
C151 C170 3.359(13) no .
C151 C171 3.365(17) no .
C151 C173 3.580(15) no .
C153 C157 3.405(18) no .
C153 C161 3.249(17) no .
C153 C164 3.388(17) no .
C153 C165 3.572(15) no .
C154 C156 3.545(17) no .
C154 C166 3.32(2) no .
C154 C170 3.373(15) no .
C154 C171 3.47(2) no .
C154 C173 3.556(14) no .
C156 C159 2.796(16) no .
C157 C160 2.783(18) no .
C158 C161 2.761(19) no .
C165 C168 2.781(16) no .
C166 C169 2.755(14) no .
C167 C170 2.76(2) no .
F1 C33 3.154(18) no .
F1 C69 3.544(17) no 2_666
F1 C70 3.487(13) no 2_666
F1 C100 3.579(16) no 2_666
F2 C13 3.55(2) no 2_766
F2 C63 3.205(19) no 1_645
F2 C70 3.538(16) no 2_666
F3 C63 3.289(17) no 1_645
F3 C64 3.071(19) no 1_645
F4 C33 3.383(15) no .
F4 C34 3.125(15) no .
F4 C141 3.475(13) no 2_666
F5 C81 3.540(19) no 2_575
F6 C9 3.394(14) no 2_666
F6 C38 3.487(15) no 2_666
F6 C93 3.263(18) no .
F6 C94 3.542(15) no .
F7 C80 3.477(15) no 2_575
F7 C94 3.264(19) no .
F7 C107 3.50(2) no 2_575
F8 C123 3.184(14) no 1_554
F8 C124 3.022(17) no 1_554
F9 C4 3.152(12) no 2_666
F9 C20 3.581(12) no 1_545
F9 C52 3.539(13) no 1_545
F9 C88 3.459(19) no 1_645
F10 C20 3.492(12) no 1_545
F10 C21 3.410(12) no 1_545
F10 C49 3.582(10) no 1_545
F10 C154 3.212(16) no 2_656
F11 C129 3.535(12) no 1_554
F11 C153 3.191(17) no 2_656
F11 C154 3.405(17) no 2_656
F12 C3 2.956(14) no 2_666
F12 C4 3.307(16) no 2_666
F12 C130 3.513(12) no 1_554
F12 C163 3.38(2) no 1_554
C3 F12 2.956(14) no 2_666
C4 F9 3.152(12) no 2_666
C4 F12 3.307(16) no 2_666
C9 F6 3.394(14) no 2_666
C13 F2 3.55(2) no 2_766
C20 F9 3.581(12) no 1_565
C20 F10 3.492(12) no 1_565
C21 F10 3.410(12) no 1_565
C33 F1 3.154(18) no .
C33 F4 3.383(15) no .
C34 F4 3.125(15) no .
C38 F6 3.487(15) no 2_666
C49 F10 3.582(10) no 1_565
C52 F9 3.539(13) no 1_565
C52 C113 3.492(17) no 1_655
C53 C168 3.58(2) no 2_666
C63 F2 3.205(19) no 1_465
C63 F3 3.289(17) no 1_465
C64 F3 3.071(19) no 1_465
C69 F1 3.544(17) no 2_666
C70 F1 3.487(13) no 2_666
C70 F2 3.538(16) no 2_666
C80 F7 3.477(15) no 2_575
C81 F5 3.540(19) no 2_575
C82 C146 3.556(18) no 2_576
C88 F9 3.459(19) no 1_465
C93 F6 3.263(18) no .
C94 F6 3.542(15) no .
C94 F7 3.264(19) no .
C100 F1 3.579(16) no 2_666
C107 F7 3.50(2) no 2_575
C113 C52 3.492(17) no 1_455
C123 F8 3.184(14) no 1_556
C124 F8 3.022(17) no 1_556
C129 F11 3.535(12) no 1_556
C130 F12 3.513(12) no 1_556
C141 F4 3.475(13) no 2_666
C146 C82 3.556(18) no 2_576
C153 F11 3.191(17) no 2_656
C154 F10 3.212(16) no 2_656
C154 F11 3.405(17) no 2_656
C163 F12 3.38(2) no 1_556
C168 C53 3.58(2) no 2_666
Ag1 H12 3.5056 no .
Ag1 H13A 2.8103 no .
Ag1 H16C 3.1400 no .
Ag1 H25B 2.9496 no .
Ag1 H28A 3.0479 no .
Ag1 H42A 3.4526 no .
Ag1 H53B 3.1290 no .
Ag2 H10C 3.4375 no .
Ag2 H11B 3.2863 no .
Ag2 H73A 3.2500 no .
Ag2 H76C 3.1572 no .
Ag2 H85B 3.1181 no .
Ag2 H88A 2.9389 no .
Ag3 H13D 2.9998 no .
Ag3 H13K 2.7643 no .
Ag3 H14E 3.2861 no .
Ag3 H14J 2.9351 no .
Ag3 H16D 3.2543 no .
Ag3 H17D 3.4428 no .
N2 H4A 2.9122 no .
N2 H4B 3.0781 no .
N2 H12 2.4536 no .
N2 H15 2.4445 no .
N2 H16C 2.9847 no .
N2 H27 3.3365 no .
N5 H3A 2.9174 no .
N5 H3B 3.0785 no .
N5 H12 3.3060 no .
N5 H24 2.4101 no .
N5 H25B 3.1085 no .
N5 H27 2.4576 no .
N32 H34 3.1131 no .
N32 H42A 2.9565 no .
N32 H42B 2.6443 no .
N32 H44A 2.9089 no .
N32 H44B 2.6636 no .
N35 H33 3.1172 no .
N35 H51B 2.9837 no .
N35 H51C 2.6674 no .
N35 H53B 3.1419 no .
N35 H53C 2.5863 no .
N62 H64A 3.0335 no .
N62 H64B 2.9779 no .
N62 H72 2.4154 no .
N62 H73A 3.5492 no .
N62 H75 2.3836 no .
N62 H84 3.3701 no .
N65 H63A 3.0409 no .
N65 H63B 2.9857 no .
N65 H75 3.3448 no .
N65 H84 2.4075 no .
N65 H87 2.4339 no .
N65 H88A 3.4403 no .
N92 H10A 2.8274 no .
N92 H10C 2.7359 no .
N92 H10G 3.0777 no .
N92 H10H 2.6352 no .
N92 H94 3.1079 no .
N95 H11A 2.8892 no .
N95 H11B 2.8079 no .
N95 H11G 2.7072 no .
N95 H11H 2.8568 no .
N95 H93 3.1139 no .
N122 H12C 2.9880 no .
N122 H12D 3.0404 no .
N122 H13D 3.4376 no .
N122 H13K 3.1222 no .
N122 H132 2.4198 no .
N122 H135 2.4294 no .
N122 H144 3.4895 no .
N122 H147 3.4762 no .
N125 H12A 2.9882 no .
N125 H12B 3.0411 no .
N125 H14E 3.4932 no .
N125 H132 3.4898 no .
N125 H144 2.3862 no .
N125 H147 2.3942 no .
N152 H16D 3.1025 no .
N152 H16E 2.5832 no .
N152 H16J 3.4371 no .
N152 H16K 2.3890 no .
N152 H154 3.0804 no .
N155 H16K 3.5508 no .
N155 H17D 2.9038 no .
N155 H17F 2.6693 no .
N155 H17J 2.8937 no .
N155 H17L 2.8017 no .
N155 H153 3.1145 no .
C1 H3A 2.9483 no .
C1 H3B 3.0761 no .
C1 H4A 2.9318 no .
C1 H4B 3.0556 no .
C1 H12 2.6843 no .
C1 H13A 3.5411 no .
C1 H15 3.2483 no .
C1 H16C 2.9252 no .
C1 H24 3.1839 no .
C1 H25B 3.0190 no .
C1 H27 2.7487 no .
C1 H28A 3.4567 no .
C3 H12 3.0086 no .
C3 H15 2.7734 no .
C3 H24 3.5245 no .
C4 H15 3.5498 no .
C4 H24 2.7561 no .
C4 H27 2.9511 no .
C6 H3A 2.8743 no .
C6 H3B 2.8769 no .
C6 H8 3.2290 no .
C6 H10 3.2385 no .
C6 H12 2.6165 no .
C6 H13A 3.5630 no .
C6 H14B 3.5483 no .
C6 H15 2.6177 no .
C6 H16C 3.0904 no .
C7 H3A 3.3400 no .
C7 H9 3.2567 no .
C7 H13A 2.7253 no .
C7 H13B 2.7187 no .
C7 H13C 3.3626 no .
C7 H14A 2.7389 no .
C7 H14B 2.7414 no .
C7 H14C 3.3749 no .
C7 H42A 3.3232 no .
C8 H10 3.2272 no .
C8 H12 3.3189 no .
C8 H13A 3.3789 no .
C8 H13B 2.8039 no .
C8 H14A 2.8183 no .
C8 H14B 3.3807 no .
C8 H42A 3.0303 no .
C8 H42C 3.5082 no .
C9 H38 3.2824 no .
C9 H42A 3.4118 no .
C9 H42C 3.4339 no .
C10 H8 3.2235 no .
C10 H15 3.3077 no .
C10 H16B 3.1068 no .
C10 H17A 2.8595 no .
C10 H17C 2.9749 no .
C10 H38 3.2648 no .
C11 H3B 3.2727 no .
C11 H9 3.2469 no .
C11 H16A 3.3426 no .
C11 H16B 2.6877 no .
C11 H16C 2.6700 no .
C11 H17A 2.8409 no .
C11 H17B 3.3781 no .
C11 H17C 2.6779 no .
C12 H3A 3.2904 no .
C12 H8 2.6568 no .
C12 H25B 3.4751 no .
C13 H8 2.9318 no .
C13 H14A 2.7436 no .
C13 H14B 3.3646 no .
C13 H14C 2.6683 no .
C13 H25B 3.2036 no .
C13 H42A 3.2005 no .
C13 H51C 3.2244 no .
C14 H8 2.9484 no .
C14 H13A 3.3656 no .
C14 H13B 2.7467 no .
C14 H13C 2.6614 no .
C15 H3B 3.1394 no .
C15 H10 2.7092 no .
C16 H10 3.3870 no .
C16 H17A 2.6404 no .
C16 H17B 2.7418 no .
C16 H17C 3.3384 no .
C16 H27 3.3903 no .
C16 H28A 3.5256 no .
C16 H28C 3.5259 no .
C17 H10 2.6933 no .
C17 H16A 2.6485 no .
C17 H16B 2.7375 no .
C17 H16C 3.3371 no .
C18 H4A 2.8441 no .
C18 H4B 2.8338 no .
C18 H20 3.2340 no .
C18 H22 3.2374 no .
C18 H24 2.5815 no .
C18 H25B 3.1465 no .
C18 H27 2.6288 no .
C18 H28A 3.4964 no .
C18 H29C 3.5628 no .
C18 H53B 3.5736 no .
C19 H4B 3.2603 no .
C19 H21 3.2703 no .
C19 H25A 2.7178 no .
C19 H25B 2.6751 no .
C19 H25C 3.3384 no .
C19 H26A 2.6868 no .
C19 H26B 2.7404 no .
C19 H26C 3.3440 no .
C20 H22 3.2244 no .
C20 H24 3.2978 no .
C20 H25A 3.1200 no .
C20 H26A 3.0552 no .
C20 H26B 2.7522 no .
C20 H49 3.2589 no .
C21 H49 3.4238 no .
C21 H53A 3.5140 no .
C21 H53B 3.3053 no .
C22 H20 3.2252 no .
C22 H27 3.3270 no .
C22 H28A 3.3965 no .
C22 H28B 2.7759 no .
C22 H29B 2.8042 no .
C22 H29C 3.3179 no .
C22 H53B 3.1197 no .
C23 H4A 3.2944 no .
C23 H21 3.2722 no .
C23 H28A 2.7074 no .
C23 H28B 2.6624 no .
C23 H28C 3.3418 no .
C23 H29A 3.3549 no .
C23 H29B 2.7159 no .
C23 H29C 2.6949 no .
C23 H53B 3.2835 no .
C24 H4B 3.1263 no .
C24 H20 2.6986 no .
C25 H12 3.3568 no .
C25 H13A 3.5967 no .
C25 H13C 3.4821 no .
C25 H20 3.3578 no .
C25 H26A 3.3438 no .
C25 H26B 2.6757 no .
C25 H26C 2.6750 no .
C26 H20 2.6798 no .
C26 H25A 2.6959 no .
C26 H25B 3.3394 no .
C26 H25C 2.6655 no .
C27 H4A 3.2226 no .
C27 H16C 3.4490 no .
C27 H22 2.6646 no .
C28 H16C 3.1787 no .
C28 H22 2.9513 no .
C28 H29A 2.6680 no .
C28 H29B 2.6967 no .
C28 H29C 3.3340 no .
C28 H44B 3.5069 no .
C28 H53B 3.4982 no .
C29 H22 2.9058 no .
C29 H28A 3.3316 no .
C29 H28B 2.7345 no .
C29 H28C 2.6316 no .
C31 H13A 3.3779 no .
C31 H33 3.2046 no .
C31 H34 3.1824 no .
C31 H42A 3.1489 no .
C31 H42B 3.3596 no .
C31 H44B 2.9004 no .
C31 H51C 3.1447 no .
C31 H53B 3.0979 no .
C31 H53C 2.9601 no .
C33 H42B 2.9781 no .
C33 H44A 3.0749 no .
C33 H44B 3.3634 no .
C34 H51B 3.0008 no .
C34 H51C 3.2296 no .
C34 H53C 3.1228 no .
C36 H33 2.8254 no .
C36 H38 3.2063 no .
C36 H40 3.2234 no .
C36 H42A 2.8368 no .
C36 H42B 2.6910 no .
C36 H42C 3.2966 no .
C36 H44A 2.8392 no .
C36 H44B 2.7112 no .
C36 H44C 3.2934 no .
C37 H33 3.5757 no .
C38 H10 3.5325 no .
C38 H16B 3.2685 no .
C38 H40 3.2318 no .
C38 H42A 3.0721 no .
C38 H42B 3.2191 no .
C38 H42C 2.6058 no .
C38 H43A 2.6336 no .
C38 H43B 2.9726 no .
C38 H43C 3.2625 no .
C39 H16B 2.7864 no .
C40 H16B 2.9162 no .
C40 H38 3.2299 no .
C40 H43A 3.2700 no .
C40 H43B 2.9625 no .
C40 H43C 2.6092 no .
C40 H44A 3.0933 no .
C40 H44B 3.1904 no .
C40 H44C 2.5622 no .
C41 H16B 3.5306 no .
C41 H33 3.4599 no .
C42 H38 2.6797 no .
C43 H16B 3.1674 no .
C43 H38 2.6684 no .
C43 H40 2.6654 no .
C44 H28A 3.4658 no .
C44 H40 2.6713 no .
C45 H25B 3.5618 no .
C45 H34 2.7892 no .
C45 H47 3.2293 no .
C45 H49 3.2270 no .
C45 H51A 3.3090 no .
C45 H51B 2.8727 no .
C45 H51C 2.6949 no .
C45 H53A 3.3052 no .
C45 H53B 2.9273 no .
C45 H53C 2.6772 no .
C46 H25A 3.3610 no .
C46 H25B 3.5449 no .
C46 H34 3.3230 no .
C47 H25A 2.9302 no .
C47 H49 3.2449 no .
C47 H51A 2.5614 no .
C47 H51B 3.0377 no .
C47 H51C 3.1943 no .
C47 H52A 3.0299 no .
C47 H52B 2.5509 no .
C47 H52C 3.2053 no .
C48 H25A 2.7212 no .
C49 H20 3.5073 no .
C49 H25A 2.9998 no .
C49 H47 3.2500 no .
C49 H52A 2.8823 no .
C49 H52B 3.3042 no .
C49 H52C 2.6933 no .
C49 H53A 2.5827 no .
C49 H53B 2.9755 no .
C49 H53C 3.2292 no .
C50 H25A 3.4730 no .
C51 H13A 3.4613 no .
C51 H34 3.4114 no .
C51 H47 2.6395 no .
C52 H25A 3.2888 no .
C52 H47 2.6472 no .
C52 H49 2.6793 no .
C53 H49 2.6392 no .
C61 H63A 3.0316 no .
C61 H63B 2.9919 no .
C61 H64A 3.0232 no .
C61 H64B 2.9773 no .
C61 H72 2.9996 no .
C61 H73A 3.4928 no .
C61 H75 2.8149 no .
C61 H76C 3.5339 no .
C61 H84 2.8228 no .
C61 H85B 3.3927 no .
C61 H87 3.0331 no .
C61 H88A 3.3381 no .
C63 H72 2.9158 no .
C63 H75 2.7962 no .
C63 H84 3.5154 no .
C64 H75 3.4771 no .
C64 H84 2.8245 no .
C64 H87 2.9170 no .
C66 H63A 2.8472 no .
C66 H63B 2.8145 no .
C66 H68 3.2317 no .
C66 H70 3.2402 no .
C66 H72 2.5870 no .
C66 H73A 3.3160 no .
C66 H75 2.5893 no .
C66 H76C 3.4402 no .
C66 H77A 3.4991 no .
C67 H63A 3.3131 no .
C67 H69 3.2568 no .
C67 H73A 2.6175 no .
C67 H73B 2.7653 no .
C67 H73C 3.3335 no .
C67 H74A 2.7628 no .
C67 H74B 2.6757 no .
C67 H74C 3.3550 no .
C68 H10D 3.4013 no .
C68 H70 3.2469 no .
C68 H72 3.3044 no .
C68 H73A 3.3396 no .
C68 H73B 2.9769 no .
C68 H74A 2.8213 no .
C68 H74B 3.1913 no .
C69 H10D 3.4981 no .
C69 H10F 3.3650 no .
C69 H100 3.3928 no .
C70 H68 3.2461 no .
C70 H75 3.3212 no .
C70 H76B 2.8686 no .
C70 H76C 3.3484 no .
C70 H77A 3.1532 no .
C70 H77B 2.7699 no .
C71 H63B 3.2035 no .
C71 H69 3.2775 no .
C71 H76A 3.3408 no .
C71 H76B 2.7260 no .
C71 H76C 2.6628 no .
C71 H77A 2.6171 no .
C71 H77B 2.7172 no .
C71 H77C 3.3163 no .
C72 H63A 3.2503 no .
C72 H68 2.6586 no .
C73 H68 3.0673 no .
C73 H74A 2.6680 no .
C73 H74B 3.3336 no .
C73 H74C 2.6909 no .
C74 H68 2.8329 no .
C74 H73A 3.3324 no .
C74 H73B 2.6453 no .
C74 H73C 2.7142 no .
C75 H63B 3.0651 no .
C75 H70 2.6681 no .
C76 H10H 3.2809 no .
C76 H10I 3.4345 no .
C76 H70 2.9906 no .
C76 H77A 3.3190 no .
C76 H77B 2.6157 no .
C76 H77C 2.6845 no .
C77 H63B 3.4575 no .
C77 H70 2.8306 no .
C77 H76A 2.6726 no .
C77 H76B 2.6433 no .
C77 H76C 3.3134 no .
C78 H64A 2.8476 no .
C78 H64B 2.8073 no .
C78 H80 3.2366 no .
C78 H83 3.2504 no .
C78 H84 2.5819 no .
C78 H85B 3.4036 no .
C78 H86A 3.5432 no .
C78 H87 2.6098 no .
C78 H88A 3.2749 no .
C79 H64B 3.2131 no .
C79 H81 3.2765 no .
C79 H85A 2.7193 no .
C79 H85B 2.6919 no .
C79 H85C 3.3526 no .
C79 H86A 2.6460 no .
C79 H86B 2.7787 no .
C79 H86C 3.3511 no .
C80 H83 3.2506 no .
C80 H84 3.3089 no .
C80 H85A 2.8628 no .
C80 H85B 3.4093 no .
C80 H86A 3.1532 no .
C80 H86B 2.8115 no .
C80 H107 3.5935 no .
C81 H11F 3.4893 no .
C81 H107 3.3509 no .
C82 H64A 3.3280 no .
C82 H81 3.2505 no .
C82 H88A 2.6189 no .
C82 H88B 2.7173 no .
C82 H88C 3.3272 no .
C82 H89A 2.7650 no .
C82 H89B 2.7764 no .
C82 H89C 3.3956 no .
C83 H80 3.2515 no .
C83 H87 3.3004 no .
C83 H88A 3.3974 no .
C83 H88B 2.9463 no .
C83 H89A 2.7701 no .
C83 H89B 3.2579 no .
C84 H64B 3.1141 no .
C84 H80 2.6489 no .
C85 H11B 3.1439 no .
C85 H80 3.0150 no .
C85 H86A 3.3423 no .
C85 H86B 2.6583 no .
C85 H86C 2.7235 no .
C86 H64B 3.5567 no .
C86 H80 2.8255 no .
C86 H85A 2.7115 no .
C86 H85B 3.3435 no .
C86 H85C 2.6683 no .
C87 H64A 3.2647 no .
C87 H83 2.6513 no .
C88 H11G 3.1130 no .
C88 H11I 3.4779 no .
C88 H83 3.1028 no .
C88 H89A 2.7169 no .
C88 H89B 3.3420 no .
C88 H89C 2.6577 no .
C89 H83 2.7891 no .
C89 H88A 3.3476 no .
C89 H88B 2.6751 no .
C89 H88C 2.6870 no .
C91 H10A 3.4986 no .
C91 H10C 2.8357 no .
C91 H10H 3.0175 no .
C91 H11A 3.4862 no .
C91 H11B 2.8647 no .
C91 H11G 3.0761 no .
C91 H93 3.2014 no .
C91 H94 3.1989 no .
C93 H10A 3.0877 no .
C93 H10C 3.5497 no .
C93 H10G 3.2625 no .
C93 H10H 3.3127 no .
C94 H11A 3.3206 no .
C94 H11G 3.3603 no .
C94 H11H 2.9134 no .
C96 H10A 2.8104 no .
C96 H10B 3.3189 no .
C96 H10C 2.7532 no .
C96 H10G 2.9033 no .
C96 H10H 2.6804 no .
C96 H10I 3.2841 no .
C96 H93 2.7983 no .
C96 H98 3.2396 no .
C96 H100 3.2288 no .
C97 H73A 3.3023 no .
C97 H93 3.5290 no .
C98 H10A 3.1196 no .
C98 H10B 2.5773 no .
C98 H10C 3.1808 no .
C98 H10D 2.6796 no .
C98 H10E 2.8291 no .
C98 H10F 3.2792 no .
C98 H73A 3.5745 no .
C98 H73B 3.3757 no .
C98 H100 3.2369 no .
C99 H68 3.5339 no .
C99 H69 3.3845 no .
C100 H10D 3.1948 no .
C100 H10E 3.0488 no .
C100 H10F 2.5463 no .
C100 H10G 3.0385 no .
C100 H10H 3.2687 no .
C100 H10I 2.6079 no .
C100 H69 3.3791 no .
C100 H98 3.2358 no .
C101 H93 3.4308 no .
C102 H73A 3.2509 no .
C102 H98 2.6871 no .
C103 H68 3.4794 no .
C103 H69 3.1620 no .
C103 H98 2.6377 no .
C103 H100 2.6492 no .
C104 H76B 3.4206 no .
C104 H76C 3.2266 no .
C104 H100 2.6987 no .
C105 H11A 2.8325 no .
C105 H11B 2.7528 no .
C105 H11C 3.3036 no .
C105 H11G 2.6928 no .
C105 H11H 2.8131 no .
C105 H11I 3.2887 no .
C105 H94 2.7839 no .
C105 H107 3.2220 no .
C105 H109 3.2238 no .
C106 H94 3.5754 no .
C107 H11A 3.1078 no .
C107 H11B 3.1685 no .
C107 H11C 2.5418 no .
C107 H11D 3.1841 no .
C107 H11E 2.9833 no .
C107 H11F 2.5302 no .
C107 H81 3.2998 no .
C107 H109 3.1920 no .
C108 H81 3.3219 no .
C108 H83 3.5987 no .
C109 H11D 2.6318 no .
C109 H11E 2.8632 no .
C109 H11F 3.2484 no .
C109 H11G 3.2041 no .
C109 H11H 3.0983 no .
C109 H11I 2.5923 no .
C109 H88B 3.3726 no .
C109 H107 3.1906 no .
C110 H88A 3.3789 no .
C110 H88B 3.2744 no .
C110 H94 3.3122 no .
C111 H85A 3.3999 no .
C111 H85B 3.3034 no .
C111 H107 2.6607 no .
C112 H81 3.2238 no .
C112 H107 2.6028 no .
C112 H109 2.6217 no .
C113 H88A 3.2159 no .
C113 H88B 3.1823 no .
C113 H94 3.4603 no .
C113 H109 2.6969 no .
C121 H12A 2.9775 no .
C121 H12B 3.0256 no .
C121 H12C 3.0001 no .
C121 H12D 3.0334 no .
C121 H13D 3.1926 no .
C121 H13K 2.9207 no .
C121 H14E 3.3892 no .
C121 H132 2.8837 no .
C121 H135 3.0964 no .
C121 H144 2.9419 no .
C121 H147 2.8174 no .
C123 H132 2.8606 no .
C123 H135 2.7707 no .
C123 H144 3.4747 no .
C124 H135 3.5587 no .
C124 H144 2.7865 no .
C124 H147 2.9943 no .
C126 H12A 2.8349 no .
C126 H12B 2.8262 no .
C126 H13D 3.3052 no .
C126 H13K 3.1893 no .
C126 H128 3.2394 no .
C126 H130 3.2493 no .
C126 H132 2.5885 no .
C126 H135 2.5908 no .
C127 H12A 3.2935 no .
C127 H13D 2.6499 no .
C127 H13E 2.7348 no .
C127 H13F 3.3367 no .
C127 H13G 3.3523 no .
C127 H13H 2.8248 no .
C127 H13I 2.6202 no .
C127 H16D 3.5798 no .
C127 H129 3.2544 no .
C128 H13D 3.4450 no .
C128 H13E 2.9857 no .
C128 H13H 2.8816 no .
C128 H13I 3.0638 no .
C128 H16D 3.4197 no .
C128 H130 3.2488 no .
C128 H132 3.3071 no .
C129 H158 3.3819 no .
C130 H13J 3.0667 no .
C130 H13M 3.0216 no .
C130 H13N 2.7365 no .
C130 H128 3.2484 no .
C130 H135 3.2964 no .
C130 H158 3.3715 no .
C131 H12B 3.2724 no .
C131 H13J 2.6703 no .
C131 H13K 2.6978 no .
C131 H13L 3.3376 no .
C131 H13M 2.6941 no .
C131 H13N 2.7585 no .
C131 H13O 3.3617 no .
C131 H129 3.2710 no .
C132 H12A 3.2087 no .
C132 H128 2.6676 no .
C133 H13G 2.7620 no .
C133 H13H 2.6533 no .
C133 H13I 3.3340 no .
C133 H14E 3.3366 no .
C133 H14F 3.3540 no .
C133 H17D 3.4511 no .
C133 H128 3.1354 no .
C134 H13D 3.3478 no .
C134 H13E 2.6935 no .
C134 H13F 2.6932 no .
C134 H128 2.7977 no .
C135 H12B 3.1339 no .
C135 H130 2.6941 no .
C136 H13M 3.3224 no .
C136 H13N 2.6555 no .
C136 H13O 2.6675 no .
C136 H14J 3.5728 no .
C136 H14L 3.5936 no .
C136 H130 3.3406 no .
C136 H147 3.5327 no .
C137 H13J 2.7129 no .
C137 H13K 3.3200 no .
C137 H13L 2.6112 no .
C137 H130 2.6572 no .
C138 H12C 2.8794 no .
C138 H12D 2.8367 no .
C138 H14E 3.2723 no .
C138 H14J 3.4952 no .
C138 H14N 3.5345 no .
C138 H140 3.2492 no .
C138 H142 3.2374 no .
C138 H144 2.5819 no .
C138 H147 2.5577 no .
C139 H12D 3.2276 no .
C139 H14D 2.7399 no .
C139 H14E 2.5984 no .
C139 H14F 3.3172 no .
C139 H14G 2.7293 no .
C139 H14H 2.7011 no .
C139 H14I 3.3498 no .
C139 H141 3.2667 no .
C140 H14D 2.9764 no .
C140 H14E 3.3558 no .
C140 H14G 3.2947 no .
C140 H14H 2.7571 no .
C140 H142 3.2243 no .
C140 H144 3.3168 no .
C140 H169 3.4157 no .
C141 H17K 3.4724 no .
C141 H169 3.1789 no .
C142 H14J 3.3612 no .
C142 H14K 2.8423 no .
C142 H14M 2.7865 no .
C142 H14N 3.3300 no .
C142 H17K 3.4311 no .
C142 H17L 3.3973 no .
C142 H140 3.2259 no .
C142 H147 3.2931 no .
C143 H12C 3.3745 no .
C143 H14J 2.6924 no .
C143 H14K 2.7131 no .
C143 H14L 3.3274 no .
C143 H14M 2.6882 no .
C143 H14N 2.6866 no .
C143 H14O 3.3194 no .
C143 H141 3.2698 no .
C144 H12D 3.1082 no .
C144 H140 2.6845 no .
C145 H13D 3.4189 no .
C145 H13F 3.2882 no .
C145 H14G 3.3172 no .
C145 H14H 2.7147 no .
C145 H14I 2.6212 no .
C145 H140 3.1217 no .
C146 H14D 2.6418 no .
C146 H14E 3.3178 no .
C146 H14F 2.6948 no .
C146 H140 2.8329 no .
C147 H12C 3.3251 no .
C147 H142 2.6464 no .
C148 H13K 3.2884 no .
C148 H14M 2.7171 no .
C148 H14N 3.3390 no .
C148 H14O 2.6390 no .
C148 H17L 3.2350 no .
C148 H142 2.9512 no .
C149 H14J 3.3409 no .
C149 H14K 2.7010 no .
C149 H14L 2.6523 no .
C149 H142 2.9157 no .
C151 H14J 3.4911 no .
C151 H16D 3.1433 no .
C151 H16E 3.0700 no .
C151 H16K 2.9692 no .
C151 H17D 3.0145 no .
C151 H17F 3.3060 no .
C151 H17L 3.1033 no .
C151 H153 3.1894 no .
C151 H154 3.1623 no .
C153 H16E 3.0371 no .
C153 H16K 2.8290 no .
C154 H16K 3.4944 no .
C154 H17F 2.9118 no .
C154 H17J 3.1497 no .
C154 H17L 3.5852 no .
C156 H13J 3.3699 no .
C156 H13K 3.5710 no .
C156 H16D 2.9133 no .
C156 H16E 2.6676 no .
C156 H16F 3.3102 no .
C156 H16J 3.0899 no .
C156 H16K 2.5410 no .
C156 H16L 3.1500 no .
C156 H153 2.7632 no .
C156 H158 3.2601 no .
C156 H160 3.2206 no .
C157 H13J 3.4930 no .
C158 H13J 3.2251 no .
C158 H16D 3.0357 no .
C158 H16E 3.2457 no .
C158 H16F 2.6076 no .
C158 H16G 2.5311 no .
C158 H16H 3.0039 no .
C158 H16I 3.1760 no .
C158 H130 3.4549 no .
C158 H160 3.2144 no .
C159 H13J 2.8922 no .
C160 H13J 2.7428 no .
C160 H16G 3.2717 no .
C160 H16H 2.8612 no .
C160 H16I 2.6516 no .
C160 H16J 2.7936 no .
C160 H16K 3.2858 no .
C160 H16L 2.7023 no .
C160 H158 3.2143 no .
C161 H13J 2.9929 no .
C161 H13K 3.4739 no .
C161 H153 3.3418 no .
C162 H158 2.6852 no .
C163 H158 2.6147 no .
C163 H160 2.6522 no .
C164 H153 3.5126 no .
C164 H160 2.6314 no .
C165 H17D 2.8246 no .
C165 H17E 3.3134 no .
C165 H17F 2.7266 no .
C165 H17J 2.7868 no .
C165 H17K 3.3079 no .
C165 H17L 2.7407 no .
C165 H154 2.7961 no .
C165 H167 3.2067 no .
C165 H169 3.2050 no .
C166 H14E 3.1963 no .
C166 H154 3.5057 no .
C167 H14D 3.0359 no .
C167 H14E 3.1484 no .
C167 H17D 3.0642 no .
C167 H17E 2.5507 no .
C167 H17F 3.1568 no .
C167 H17G 2.8751 no .
C167 H17H 2.6954 no .
C167 H17I 3.2975 no .
C167 H169 3.2147 no .
C168 H14D 3.0153 no .
C168 H14E 3.5408 no .
C169 H17G 3.0758 no .
C169 H17H 3.2302 no .
C169 H17I 2.5982 no .
C169 H17J 3.0798 no .
C169 H17K 2.5373 no .
C169 H17L 3.1239 no .
C169 H140 3.5639 no .
C169 H141 3.5608 no .
C169 H167 3.2181 no .
C170 H154 3.5212 no .
C171 H167 2.6204 no .
C172 H14D 3.2022 no .
C172 H140 3.5549 no .
C172 H167 2.6664 no .
C172 H169 2.6817 no .
C173 H169 2.6168 no .
H3A H4A 2.8031 no .
H3A H4B 2.2387 no .
H3A H12 2.6646 no .
H3A H14B 3.0442 no .
H3A H15 3.5895 no .
H3A H24 3.4061 no .
H3B H4A 2.2375 no .
H3B H4B 2.6936 no .
H3B H15 2.2963 no .
H4A H15 3.4294 no .
H4A H24 3.5796 no .
H4A H27 2.5667 no .
H4A H29C 3.0766 no .
H4B H24 2.2933 no .
H8 H9 2.2868 no .
H8 H13A 3.3935 no .
H8 H13B 2.3883 no .
H8 H14A 2.4135 no .
H8 H14B 3.4082 no .
H8 H42A 3.1200 no .
H8 H42C 3.4606 no .
H9 H10 2.2948 no .
H9 H38 3.1478 no .
H9 H42C 3.3238 no .
H10 H15 3.5912 no .
H10 H16B 3.0030 no .
H10 H17A 2.2952 no .
H10 H17C 2.7371 no .
H10 H38 3.1258 no .
H10 H43A 3.0888 no .
H10A H93 3.2448 no .
H10A H98 3.3026 no .
H10B H73A 3.2115 no .
H10B H73B 3.3872 no .
H10B H98 2.3710 no .
H10C H11A 3.4733 no .
H10C H11B 2.8677 no .
H10C H73A 2.8035 no .
H10C H85B 3.4654 no .
H10C H98 3.3895 no .
H10D H68 2.8460 no .
H10D H69 3.0562 no .
H10D H98 2.5507 no .
H10D H100 3.4120 no .
H10E H98 2.8317 no .
H10E H100 3.1932 no .
H10F H69 2.6916 no .
H10F H98 3.5527 no .
H10F H100 2.3320 no .
H10G H93 3.2129 no .
H10G H100 3.1568 no .
H10H H11G 3.3832 no .
H10H H76B 3.1393 no .
H10H H76C 2.5724 no .
H10H H100 3.5134 no .
H10I H76B 2.8472 no .
H10I H76C 3.1175 no .
H10I H100 2.4215 no .
H11A H94 3.5446 no .
H11A H107 3.2815 no .
H11B H85A 2.9434 no .
H11B H85B 2.4774 no .
H11B H107 3.3616 no .
H11C H85A 2.9693 no .
H11C H85B 3.3409 no .
H11C H107 2.3222 no .
H11D H81 3.1871 no .
H11D H83 3.3143 no .
H11D H107 3.3956 no .
H11D H109 2.4748 no .
H11E H107 3.1063 no .
H11E H109 2.8980 no .
H11F H81 2.7514 no .
H11F H107 2.3017 no .
H11F H109 3.5161 no .
H11G H88A 2.5683 no .
H11G H88B 2.9534 no .
H11G H88C 3.3524 no .
H11G H109 3.4386 no .
H11H H94 2.8712 no .
H11H H109 3.2628 no .
H11I H88A 3.3547 no .
H11I H88B 2.8932 no .
H11I H109 2.3976 no .
H12 H13A 2.3473 no .
H12 H13B 2.8663 no .
H12 H13C 2.3755 no .
H12 H14A 2.8726 no .
H12 H14B 2.3585 no .
H12 H14C 2.3793 no .
H12 H24 3.1982 no .
H12 H25B 2.7980 no .
H12 H25C 3.2118 no .
H12A H12C 2.8008 no .
H12A H12D 2.2683 no .
H12A H13I 3.4330 no .
H12A H132 2.4487 no .
H12A H135 3.5936 no .
H12A H144 3.4225 no .
H12B H12C 2.2686 no .
H12B H12D 2.7656 no .
H12B H135 2.3032 no .
H12C H14N 3.1169 no .
H12C H135 3.5150 no .
H12C H147 2.6691 no .
H12D H14G 3.1370 no .
H12D H144 2.3817 no .
H13A H14C 3.5497 no .
H13A H25B 2.7768 no .
H13A H25C 3.5897 no .
H13A H42A 2.7289 no .
H13A H51C 2.6397 no .
H13B H14A 2.6100 no .
H13B H14C 2.9944 no .
H13B H42A 2.8723 no .
H13B H51C 3.3224 no .
H13C H14A 2.9799 no .
H13C H14B 3.5461 no .
H13C H14C 2.4377 no .
H13C H25B 3.0192 no .
H13C H25C 3.0403 no .
H13C H51A 3.5946 no .
H13C H51C 3.2144 no .
H13D H13H 3.5590 no .
H13D H14E 2.7649 no .
H13D H14F 3.2374 no .
H13D H16D 3.0638 no .
H13D H17D 2.7504 no .
H13D H128 3.5800 no .
H13D H132 2.3216 no .
H13E H13G 3.0741 no .
H13E H13H 2.4737 no .
H13E H13I 3.5461 no .
H13E H16D 3.3264 no .
H13E H17D 3.4808 no .
H13E H128 2.6869 no .
H13E H132 2.8206 no .
H13F H13G 2.5907 no .
H13F H13H 2.9082 no .
H13F H14E 3.0562 no .
H13F H14F 2.6659 no .
H13F H132 2.2866 no .
H13G H132 2.2953 no .
H13H H128 2.3635 no .
H13H H132 2.8562 no .
H13I H128 2.9750 no .
H13I H132 2.4163 no .
H13J H13M 3.5911 no .
H13J H13N 2.5267 no .
H13J H13O 3.0307 no .
H13J H16I 3.3578 no .
H13J H16L 3.4098 no .
H13J H130 2.9371 no .
H13J H135 2.8504 no .
H13J H160 3.0868 no .
H13K H13N 3.5724 no .
H13K H13O 3.5321 no .
H13K H14J 2.7798 no .
H13K H14L 3.1537 no .
H13K H16L 3.4686 no .
H13K H135 2.3210 no .
H13K H147 2.9603 no .
H13L H13M 3.5207 no .
H13L H13N 2.8614 no .
H13L H13O 2.4303 no .
H13L H14J 3.5214 no .
H13L H14L 3.1114 no .
H13L H16L 3.4767 no .
H13L H135 2.3664 no .
H13L H147 3.4074 no .
H13M H130 2.8112 no .
H13M H135 2.3669 no .
H13N H16I 3.4918 no .
H13N H130 2.1644 no .
H13N H135 2.8529 no .
H13O H130 3.5825 no .
H13O H135 2.3260 no .
H14D H14G 3.5595 no .
H14D H14H 2.5145 no .
H14D H14I 2.8461 no .
H14D H17H 2.6436 no .
H14D H17I 3.5118 no .
H14D H140 2.6824 no .
H14D H144 2.8407 no .
H14D H167 3.0919 no .
H14E H14H 3.5788 no .
H14E H14I 3.5356 no .
H14E H17D 3.2792 no .
H14E H140 3.5105 no .
H14E H144 2.3696 no .
H14E H167 3.3835 no .
H14F H14G 3.5529 no .
H14F H14H 3.0653 no .
H14F H14I 2.4710 no .
H14F H132 3.5565 no .
H14F H144 2.2958 no .
H14G H140 3.2173 no .
H14G H144 2.3076 no .
H14H H140 2.2633 no .
H14H H144 2.8385 no .
H14I H144 2.3472 no .
H14J H14O 3.5318 no .
H14J H16K 3.1792 no .
H14J H16L 3.2817 no .
H14J H17L 2.7233 no .
H14J H142 3.3876 no .
H14J H147 2.3519 no .
H14K H14M 2.5598 no .
H14K H14O 2.9384 no .
H14K H17L 2.8893 no .
H14K H142 2.4330 no .
H14K H147 2.8585 no .
H14L H14M 2.9823 no .
H14L H14N 3.5324 no .
H14L H14O 2.4237 no .
H14L H16L 3.3192 no .
H14L H147 2.3510 no .
H14M H142 2.3780 no .
H14M H147 2.8617 no .
H14N H142 3.3606 no .
H14N H147 2.3450 no .
H14O H147 2.3664 no .
H15 H16A 2.3549 no .
H15 H16B 2.8488 no .
H15 H16C 2.3223 no .
H15 H17A 2.8371 no .
H15 H17B 2.2742 no .
H15 H17C 2.3899 no .
H15 H27 3.2806 no .
H16A H17A 2.8352 no .
H16A H17B 2.5307 no .
H16A H17C 3.5705 no .
H16A H27 3.2735 no .
H16A H28A 3.5451 no .
H16A H28C 3.1019 no .
H16B H17A 2.5175 no .
H16B H17B 3.1203 no .
H16B H17C 3.5868 no .
H16B H40 3.1450 no .
H16B H43A 3.1965 no .
H16B H43C 2.9437 no .
H16C H17A 3.5607 no .
H16C H17B 3.5919 no .
H16C H27 2.7800 no .
H16C H28A 2.7020 no .
H16C H28C 3.0480 no .
H16D H17D 3.1697 no .
H16D H158 3.1510 no .
H16E H17D 3.2038 no .
H16E H17F 3.2853 no .
H16E H153 3.3596 no .
H16E H158 3.4946 no .
H16F H158 2.4194 no .
H16G H130 3.1628 no .
H16G H158 2.3136 no .
H16G H160 3.5585 no .
H16H H158 3.1265 no .
H16H H160 2.8839 no .
H16I H158 3.4011 no .
H16I H160 2.5324 no .
H16J H153 3.5008 no .
H16J H160 2.7376 no .
H16K H17L 3.5516 no .
H16K H153 3.1387 no .
H16K H160 3.5599 no .
H16L H160 2.6166 no .
H17A H43A 3.4341 no .
H17D H167 3.2163 no .
H17E H167 2.3100 no .
H17F H154 3.1014 no .
H17F H167 3.3431 no .
H17G H167 2.8724 no .
H17G H169 3.2053 no .
H17H H140 3.4682 no .
H17H H167 2.5783 no .
H17H H169 3.4554 no .
H17I H140 3.0911 no .
H17I H167 3.5763 no .
H17I H169 2.3893 no .
H17J H154 3.1695 no .
H17J H169 3.2487 no .
H17K H141 3.3687 no .
H17K H142 3.2795 no .
H17K H169 2.3009 no .
H17L H142 3.3797 no .
H17L H169 3.3084 no .
H20 H21 2.3041 no .
H20 H24 3.5876 no .
H20 H25A 2.9720 no .
H20 H26A 2.8460 no .
H20 H26B 2.1838 no .
H20 H49 3.0526 no .
H20 H52C 3.2346 no .
H21 H22 2.3091 no .
H21 H49 3.3213 no .
H21 H53A 3.4756 no .
H22 H28A 3.4455 no .
H22 H28B 2.3978 no .
H22 H29B 2.3671 no .
H22 H29C 3.3190 no .
H22 H53B 3.4288 no .
H24 H25A 2.8699 no .
H24 H25B 2.3712 no .
H24 H25C 2.3614 no .
H24 H26A 2.3627 no .
H24 H26B 2.8532 no .
H24 H26C 2.3304 no .
H25A H26A 3.5881 no .
H25A H26B 2.5087 no .
H25A H26C 2.9834 no .
H25A H47 3.3248 no .
H25A H49 3.4035 no .
H25A H52B 3.3830 no .
H25A H52C 3.1150 no .
H25B H26B 3.5759 no .
H25B H26C 3.5606 no .
H25C H26A 3.5649 no .
H25C H26B 2.9391 no .
H25C H26C 2.4752 no .
H26B H52C 3.3331 no .
H27 H28A 2.3164 no .
H27 H28B 2.8506 no .
H27 H28C 2.3739 no .
H27 H29A 2.3464 no .
H27 H29B 2.8532 no .
H27 H29C 2.3460 no .
H28A H29A 3.5345 no .
H28A H44B 2.7507 no .
H28A H44C 3.4675 no .
H28A H53B 2.9705 no .
H28B H29A 3.0262 no .
H28B H29B 2.5766 no .
H28B H44B 3.5880 no .
H28B H53B 3.2586 no .
H28C H29A 2.4348 no .
H28C H29B 2.9150 no .
H28C H29C 3.5291 no .
H33 H34 2.4751 no .
H33 H42B 3.1635 no .
H33 H44A 3.1122 no .
H34 H51B 2.8765 no .
H34 H51C 3.5613 no .
H34 H53C 3.4870 no .
H38 H42A 3.2115 no .
H38 H42B 3.4466 no .
H38 H42C 2.3981 no .
H38 H43A 2.4561 no .
H38 H43B 3.0504 no .
H38 H43C 3.5204 no .
H40 H43A 3.5256 no .
H40 H43B 3.0361 no .
H40 H43C 2.4347 no .
H40 H44A 3.2470 no .
H40 H44B 3.4083 no .
H40 H44C 2.3518 no .
H42A H51C 3.5565 no .
H44B H53B 3.3157 no .
H44B H53C 2.9798 no .
H47 H51A 2.3461 no .
H47 H51B 3.1557 no .
H47 H51C 3.4207 no .
H47 H52A 3.1546 no .
H47 H52B 2.3434 no .
H47 H52C 3.4352 no .
H49 H52A 2.9070 no .
H49 H52B 3.5845 no .
H49 H52C 2.5679 no .
H49 H53A 2.3837 no .
H49 H53B 3.0709 no .
H49 H53C 3.4705 no .
H63A H64A 2.7615 no .
H63A H64B 2.2646 no .
H63A H72 2.5333 no .
H63A H74B 3.3256 no .
H63A H84 3.5511 no .
H63B H64A 2.2646 no .
H63B H64B 2.7985 no .
H63B H75 2.3981 no .
H63B H77A 2.9949 no .
H64A H75 3.5142 no .
H64A H87 2.5204 no .
H64A H89B 3.4773 no .
H64B H84 2.4222 no .
H64B H86A 3.1227 no .
H68 H69 2.3051 no .
H68 H72 3.5922 no .
H68 H73A 3.4398 no .
H68 H73B 2.6270 no .
H68 H74A 2.3286 no .
H68 H74B 3.1357 no .
H69 H70 2.3383 no .
H69 H100 3.1385 no .
H70 H76B 2.4863 no .
H70 H76C 3.4080 no .
H70 H77A 3.1455 no .
H70 H77B 2.3096 no .
H70 H100 3.5403 no .
H72 H73A 2.3843 no .
H72 H73B 2.8469 no .
H72 H73C 2.2990 no .
H72 H74A 2.8487 no .
H72 H74B 2.3659 no .
H72 H74C 2.3161 no .
H72 H84 3.0155 no .
H73A H74A 3.5446 no .
H73A H74C 3.5953 no .
H73A H85B 3.0444 no .
H73A H85C 3.5211 no .
H73B H74A 2.4504 no .
H73B H74B 3.5407 no .
H73B H74C 2.9327 no .
H73B H98 3.0706 no .
H73C H74A 3.0016 no .
H73C H74C 2.5493 no .
H73C H85B 3.3608 no .
H73C H85C 3.0501 no .
H75 H76A 2.3496 no .
H75 H76B 2.8701 no .
H75 H76C 2.3897 no .
H75 H77A 2.3736 no .
H75 H77B 2.8432 no .
H75 H77C 2.3045 no .
H75 H87 3.0182 no .
H76A H77A 3.5811 no .
H76A H77B 2.9101 no .
H76A H77C 2.5189 no .
H76A H88A 3.4526 no .
H76A H88C 3.0464 no .
H76B H77A 3.5264 no .
H76B H77B 2.4134 no .
H76B H77C 2.9679 no .
H76C H77B 3.5099 no .
H76C H77C 3.5759 no .
H76C H88A 3.0396 no .
H76C H88C 3.4184 no .
H80 H81 2.3436 no .
H80 H84 3.5921 no .
H80 H85A 2.5086 no .
H80 H85B 3.4878 no .
H80 H86A 3.1202 no .
H80 H86B 2.3293 no .
H80 H107 3.5032 no .
H81 H83 2.3066 no .
H81 H107 3.0805 no .
H83 H87 3.5811 no .
H83 H88A 3.5419 no .
H83 H88B 2.6504 no .
H83 H89A 2.2405 no .
H83 H89B 3.1444 no .
H84 H85A 2.8529 no .
H84 H85B 2.3431 no .
H84 H85C 2.3464 no .
H84 H86A 2.3886 no .
H84 H86B 2.8529 no .
H84 H86C 2.3088 no .
H85A H86A 3.5795 no .
H85A H86B 2.5022 no .
H85A H86C 3.0577 no .
H85B H86B 3.5678 no .
H85B H86C 3.5952 no .
H85C H86A 3.5792 no .
H85C H86B 2.8957 no .
H85C H86C 2.5259 no .
H87 H88A 2.3653 no .
H87 H88B 2.8516 no .
H87 H88C 2.3241 no .
H87 H89A 2.8702 no .
H87 H89B 2.3601 no .
H87 H89C 2.3729 no .
H88A H89C 3.5628 no .
H88B H89A 2.5265 no .
H88B H89B 3.5818 no .
H88B H89C 2.9146 no .
H88B H109 3.2906 no .
H88C H89A 3.0207 no .
H88C H89B 3.5619 no .
H88C H89C 2.4756 no .
H93 H94 2.4616 no .
H128 H129 2.2942 no .
H128 H132 3.5932 no .
H129 H130 2.3444 no .
H129 H158 3.1922 no .
H130 H135 3.5837 no .
H130 H158 3.2076 no .
H132 H144 2.9842 no .
H135 H147 3.2623 no .
H140 H141 2.3088 no .
H140 H169 3.3603 no .
H141 H142 2.2947 no .
H141 H169 2.9362 no .
H142 H147 3.5899 no .
H153 H154 2.4549 no .
F1 H10F 3.2876 no 2_666
F1 H17I 3.2113 no 2_666
F1 H33 2.3347 no .
F1 H69 2.9720 no 2_666
F1 H70 2.8530 no 2_666
F1 H100 2.6901 no 2_666
F2 H13B 3.5938 no 2_766
F2 H13C 2.7285 no 2_766
F2 H14C 3.0695 no 2_766
F2 H63A 2.5358 no 1_645
F2 H63B 3.1932 no 1_645
F2 H64B 3.4954 no 1_645
F2 H70 2.6268 no 2_666
F2 H77B 3.1506 no 2_666
F3 H17I 3.0125 no 2_666
F3 H63A 3.1738 no 1_645
F3 H63B 3.1457 no 1_645
F3 H64A 2.7351 no 1_645
F3 H64B 2.8920 no 1_645
F3 H69 3.5465 no 2_666
F3 H70 3.5905 no 2_666
F3 H140 2.8296 no 2_666
F3 H141 3.5866 no 2_666
F4 H13B 3.1457 no 2_766
F4 H13C 3.2636 no 2_766
F4 H17I 2.6561 no 2_666
F4 H33 3.0217 no .
F4 H34 2.4542 no .
F4 H140 3.2990 no 2_666
F4 H141 2.6823 no 2_666
F4 H169 3.0085 no 2_666
F5 H11F 2.6653 no 2_575
F5 H13H 3.2126 no 2_666
F5 H43A 2.9380 no 2_666
F5 H80 3.4754 no 2_575
F5 H81 2.7074 no 2_575
F5 H93 3.4018 no .
F5 H107 3.3840 no 2_575
F6 H9 2.6751 no 2_666
F6 H10 3.1597 no 2_666
F6 H14K 3.4856 no 2_566
F6 H38 2.5587 no 2_666
F6 H43A 3.0736 no 2_666
F6 H93 2.5727 no .
F6 H94 3.1806 no .
F7 H11C 3.3460 no 2_575
F7 H11F 3.4213 no 2_575
F7 H14L 3.5443 no 2_566
F7 H80 2.7733 no 2_575
F7 H81 3.2871 no 2_575
F7 H93 3.4874 no .
F7 H94 2.4560 no .
F7 H107 2.5894 no 2_575
F8 H9 3.1597 no 2_666
F8 H10 3.4827 no 2_666
F8 H12A 3.3324 no 1_554
F8 H12B 2.7802 no 1_554
F8 H12C 2.5530 no 1_554
F8 H12D 3.0447 no 1_554
F8 H14K 3.3992 no 2_566
F8 H14L 3.0433 no 2_566
F8 H14M 3.5823 no 2_566
F8 H14O 3.1775 no 2_566
F8 H80 3.0461 no 2_575
F9 H3B 3.3603 no 2_666
F9 H4A 2.6296 no 2_666
F9 H4B 2.9695 no 2_666
F9 H20 2.6603 no 1_545
F9 H26B 3.0733 no 1_545
F9 H52C 2.5810 no 1_545
F9 H88B 3.3353 no 1_645
F9 H88C 2.7416 no 1_645
F9 H89C 3.1141 no 1_645
F10 H16G 2.9743 no 1_554
F10 H20 2.9213 no 1_545
F10 H21 2.7566 no 1_545
F10 H49 2.6848 no 1_545
F10 H52C 3.0376 no 1_545
F10 H154 2.3914 no 2_656
F11 H11I 3.2295 no 1_645
F11 H16G 2.8655 no 1_554
F11 H52C 3.3249 no 1_545
F11 H88B 3.2617 no 1_645
F11 H129 2.7153 no 1_554
F11 H130 3.5018 no 1_554
F11 H153 2.5287 no 2_656
F11 H154 2.9896 no 2_656
F11 H158 2.9938 no 1_554
F12 H3A 2.6810 no 2_666
F12 H3B 2.6555 no 2_666
F12 H4A 3.3613 no 2_666
F12 H4B 3.0720 no 2_666
F12 H16G 2.5160 no 1_554
F12 H16I 3.4508 no 1_554
F12 H129 3.4114 no 1_554
F12 H130 2.6993 no 1_554
N2 H13M 3.4790 no 2_667
N5 H26A 3.5210 no 2_676
N122 H17C 3.5930 no 2_667
C3 H13M 3.4128 no 2_667
C3 H74C 3.5224 no 2_676
C3 H130 3.5718 no 2_667
C4 H26A 3.4200 no 2_676
C4 H89C 3.3500 no 2_576
C6 H13M 2.7227 no 2_667
C7 H13M 2.8631 no 2_667
C7 H13O 3.5760 no 2_667
C8 H13M 3.0937 no 2_667
C8 H13O 3.5170 no 2_667
C8 H14M 3.3696 no 1_655
C8 H142 2.9118 no 1_655
C9 H13M 3.2131 no 2_667
C9 H14M 3.0984 no 1_655
C9 H142 3.3271 no 1_655
C10 H12B 3.2982 no 2_667
C10 H13M 3.1255 no 2_667
C11 H13M 2.8824 no 2_667
C12 H74C 3.5048 no 2_676
C14 H13O 3.2902 no 2_667
C14 H72 3.3765 no 2_676
C14 H74C 3.0709 no 2_676
C14 H86C 3.4965 no 2_676
C15 H89B 3.5884 no 2_576
C16 H14F 3.5255 no .
C16 H14I 3.5130 no .
C17 H13I 3.1358 no 2_667
C17 H14I 3.3342 no .
C18 H26A 2.7991 no 2_676
C19 H26A 2.9539 no 2_676
C20 H4B 3.3162 no 2_676
C20 H26A 3.1875 no 2_676
C21 H26A 3.3164 no 2_676
C21 H68 3.5464 no .
C21 H74A 3.1485 no .
C22 H10D 3.1785 no .
C22 H26A 3.1660 no 2_676
C22 H68 3.0607 no .
C22 H74A 3.3932 no .
C23 H26A 2.9235 no 2_676
C25 H76A 3.4246 no 1_655
C26 H4A 3.5932 no 2_676
C26 H29C 3.0899 no 2_676
C26 H76A 3.5432 no 1_655
C26 H77C 3.2542 no 1_655
C27 H89C 3.5736 no 2_576
C29 H26C 3.4562 no 2_676
C29 H69 3.5477 no .
C29 H87 3.4232 no 2_576
C29 H89B 3.5152 no 2_576
C29 H89C 3.2396 no 2_576
C33 H51A 3.3196 no 2_766
C33 H100 3.4470 no 2_666
C34 H17I 3.3893 no 2_666
C34 H169 3.2223 no 2_666
C36 H100 3.4967 no 2_666
C37 H10G 2.9123 no 2_666
C38 H10G 3.0853 no 2_666
C38 H93 3.1177 no 2_666
C39 H93 3.3720 no 2_666
C40 H10E 3.4679 no 2_666
C40 H167 3.2307 no .
C41 H10E 3.5390 no 2_666
C41 H100 3.4599 no 2_666
C42 H10G 2.9637 no 2_666
C42 H51B 3.4979 no 2_766
C43 H13F 3.1124 no .
C43 H17E 3.3234 no .
C43 H93 3.0946 no 2_666
C44 H10E 3.2077 no 2_666
C44 H10F 3.5677 no 2_666
C44 H17G 3.5806 no 2_666
C47 H17J 3.4350 no 2_666
C48 H17J 3.0353 no 2_666
C49 H17J 3.2424 no 2_666
C49 H154 3.2794 no 2_666
C51 H42B 3.1799 no 2_766
C51 H51B 3.2526 no 2_766
C52 H11G 2.9860 no 1_655
C52 H11I 3.2417 no 1_655
C52 H17J 3.3841 no 2_666
C52 H76A 3.3497 no 1_655
C52 H88C 3.3261 no 1_655
C52 H154 3.4014 no 2_666
C53 H17G 3.4503 no 2_666
C63 H77B 3.5405 no 2_576
C64 H14H 3.3806 no 2_576
C66 H77A 2.9878 no 2_576
C67 H77A 3.0128 no 2_576
C68 H22 3.1370 no .
C68 H29B 3.3220 no .
C68 H77A 3.0618 no 2_576
C68 H77C 3.4821 no 2_576
C69 H29B 3.1293 no .
C69 H77A 3.0894 no 2_576
C70 H63B 3.3846 no 2_576
C70 H77A 3.0714 no 2_576
C71 H77A 3.0356 no 2_576
C72 H14C 3.4813 no 2_676
C73 H16I 2.9667 no 1_564
C74 H3A 3.5555 no 2_676
C74 H14B 3.3878 no 2_676
C74 H14C 3.2006 no 2_676
C74 H24 3.3045 no 2_676
C74 H26C 3.4614 no 2_676
C74 H77C 3.4305 no 2_576
C76 H25C 3.4789 no 1_455
C76 H52B 3.0536 no 1_455
C77 H25C 3.4788 no 1_455
C77 H26C 3.2737 no 1_455
C77 H74B 3.0222 no 2_576
C78 H14G 2.8664 no 2_576
C79 H14G 3.0343 no 2_576
C80 H12D 3.1831 no 2_576
C80 H14G 3.1504 no 2_576
C81 H12D 3.4001 no 2_576
C81 H13H 3.2243 no 1_464
C81 H14G 3.1068 no 2_576
C82 H14G 2.8364 no 2_576
C83 H13H 3.5915 no 1_464
C83 H14G 2.9521 no 2_576
C83 H128 3.2639 no 1_464
C85 H13L 3.2777 no 1_564
C85 H160 3.4849 no 1_564
C86 H13L 3.3538 no 1_564
C86 H13O 3.1635 no 1_564
C86 H14N 3.0680 no 2_576
C87 H29A 3.5263 no 2_576
C88 H52B 3.5850 no 1_455
C88 H52C 3.5055 no 1_455
C89 H4A 3.3814 no 2_576
C89 H14I 3.3502 no 2_576
C89 H15 3.2558 no 2_576
C89 H17B 3.5016 no 2_576
C89 H27 3.5255 no 2_576
C89 H29A 3.2568 no 2_576
C89 H29C 3.4538 no 2_576
C93 H38 3.4279 no 2_666
C93 H43B 3.3017 no 2_666
C94 H107 3.1737 no 2_575
C96 H43B 3.3704 no 2_666
C97 H17E 3.2892 no 2_666
C97 H43B 3.1564 no 2_666
C98 H17E 2.9152 no 2_666
C98 H17F 3.5915 no 2_666
C100 H33 3.5363 no 2_666
C102 H11E 3.5067 no 2_575
C102 H16H 3.1470 no 1_564
C102 H17E 3.2668 no 2_666
C102 H17F 3.4968 no 2_666
C102 H43B 3.3863 no 2_666
C103 H22 3.3480 no .
C103 H28B 3.1290 no .
C103 H44A 3.2204 no 2_666
C104 H42B 3.5031 no 2_666
C104 H47 3.0613 no 1_455
C106 H11A 3.1659 no 2_575
C107 H11A 2.7935 no 2_575
C107 H94 3.4007 no 2_575
C108 H11A 2.9374 no 2_575
C109 H11A 3.4707 no 2_575
C109 H16J 2.9262 no 2_566
C110 H16J 2.9676 no 2_566
C112 H10A 3.5275 no 2_575
C112 H11A 3.4837 no 2_575
C112 H13E 2.9990 no 1_464
C112 H128 3.2309 no 1_464
C113 H16J 3.0350 no 2_566
C113 H16K 3.3781 no 2_566
C113 H52A 2.8221 no 1_455
C113 H52B 3.3707 no 1_455
C123 H17C 3.4558 no 2_667
C124 H14O 3.4068 no 2_567
C124 H80 3.5966 no 2_576
C124 H86B 3.5424 no 2_576
C126 H17C 2.8736 no 2_667
C127 H17C 2.9704 no 2_667
C128 H11D 3.0289 no 1_646
C128 H17B 3.5980 no 2_667
C128 H17C 3.2157 no 2_667
C128 H83 3.1396 no 1_646
C128 H89A 3.5415 no 1_646
C129 H17C 3.3768 no 2_667
C129 H83 3.5187 no 1_646
C129 H89A 3.2062 no 1_646
C130 H3B 3.3025 no 2_667
C130 H17C 3.2877 no 2_667
C131 H17C 3.0689 no 2_667
C133 H11D 3.4489 no 1_646
C133 H43C 3.3230 no .
C134 H12A 3.3651 no 2_667
C134 H13G 3.2067 no 2_667
C134 H13I 3.4752 no 2_667
C134 H81 3.4785 no 1_646
C136 H85C 3.3005 no 1_546
C137 H3A 3.5438 no 2_667
C137 H14B 2.9970 no 2_667
C137 H85C 3.4992 no 1_546
C137 H86C 3.1651 no 1_546
C138 H86A 2.9515 no 2_576
C139 H86A 2.9904 no 2_576
C140 H64B 3.4056 no 2_576
C140 H86A 3.0675 no 2_576
C141 H8 3.3024 no 1_455
C141 H14A 3.1431 no 1_455
C141 H86A 3.1587 no 2_576
C142 H8 2.8966 no 1_455
C142 H14A 3.4186 no 1_455
C142 H86A 3.1458 no 2_576
C143 H86A 3.0519 no 2_576
C145 H16A 3.5267 no .
C145 H43C 3.4329 no .
C146 H16A 3.3756 no .
C146 H17B 3.4520 no .
C146 H64A 3.4892 no 2_576
C146 H89B 3.0380 no 2_576
C147 H14O 3.4807 no 2_567
C149 H9 3.5569 no 1_455
C149 H12C 3.4443 no 2_567
C149 H14N 3.3465 no 2_567
C149 H14O 3.1168 no 2_567
C149 H86B 3.5897 no 2_576
C149 H86C 3.5019 no 2_576
C149 H135 3.4312 no 2_567
C149 H147 3.4351 no 2_567
C153 H11I 3.3186 no 2_566
C153 H158 3.2256 no 2_657
C154 H49 3.4961 no 2_666
C154 H52A 3.3052 no 2_666
C158 H16E 3.2992 no 2_657
C158 H153 3.2733 no 2_657
C159 H16E 3.2184 no 2_657
C163 H10B 3.0824 no 1_546
C163 H16E 3.5429 no 2_657
C163 H73C 3.1955 no 1_546
C164 H11C 3.5588 no 1_546
C164 H11H 3.1194 no 2_566
C164 H11I 3.5799 no 2_566
C166 H53A 3.5428 no 2_666
C167 H40 3.2249 no .
C167 H53A 3.2915 no 2_666
C167 H53C 3.5117 no 2_666
C168 H53A 3.3786 no 2_666
C168 H53C 3.0043 no 2_666
C169 H34 3.3220 no 2_666
C169 H53C 3.3195 no 2_666
C171 H10B 3.1807 no 2_666
C171 H43C 3.5981 no .
C171 H98 3.0910 no 2_666
C172 H44C 3.4170 no .
C172 H53C 3.1537 no 2_666
B1 H13C 3.5316 no 2_766
B1 H17I 3.1222 no 2_666
B1 H33 3.1229 no .
B1 H34 3.5634 no .
B1 H63A 3.5224 no 1_645
B1 H70 3.1223 no 2_666
B2 H9 3.3724 no 2_666
B2 H10 3.5302 no 2_666
B2 H43A 3.5254 no 2_666
B2 H80 3.3452 no 2_575
B2 H81 3.4734 no 2_575
B2 H93 3.3562 no .
B2 H94 3.3324 no .
B3 H3B 3.5190 no 2_666
B3 H4A 3.5515 no 2_666
B3 H4B 3.5205 no 2_666
B3 H16G 2.9329 no 1_554
B3 H20 3.2766 no 1_545
B3 H52C 3.1280 no 1_545
B3 H129 3.4713 no 1_554
B3 H154 3.2492 no 2_656
H3A F12 2.6810 no 2_666
H3A C74 3.5555 no 2_676
H3A C137 3.5438 no 2_667
H3A H13M 3.1441 no 2_667
H3A H13N 3.0531 no 2_667
H3A H74C 2.6342 no 2_676
H3A H130 3.4009 no 2_667
H3B F9 3.3603 no 2_666
H3B F12 2.6555 no 2_666
H3B C130 3.3025 no 2_667
H3B B3 3.5190 no 2_666
H3B H13M 3.2092 no 2_667
H3B H13N 3.4251 no 2_667
H3B H89A 3.4111 no 2_576
H3B H89C 3.1762 no 2_576
H3B H130 2.8528 no 2_667
H4A F9 2.6296 no 2_666
H4A F12 3.3613 no 2_666
H4A C26 3.5932 no 2_676
H4A C89 3.3814 no 2_576
H4A B3 3.5515 no 2_666
H4A H20 3.5126 no 2_676
H4A H26A 3.1589 no 2_676
H4A H26B 3.1330 no 2_676
H4A H89C 2.4493 no 2_576
H4B F9 2.9695 no 2_666
H4B F12 3.0720 no 2_666
H4B C20 3.3162 no 2_676
H4B B3 3.5205 no 2_666
H4B H20 2.8840 no 2_676
H4B H26A 3.1615 no 2_676
H4B H26B 3.4100 no 2_676
H4B H74A 3.5539 no 2_676
H4B H74C 3.3620 no 2_676
H8 C141 3.3024 no 1_655
H8 C142 2.8966 no 1_655
H8 H14M 3.1787 no 1_655
H8 H141 2.9606 no 1_655
H8 H142 2.1184 no 1_655
H9 F6 2.6751 no 2_666
H9 F8 3.1597 no 2_666
H9 C149 3.5569 no 1_655
H9 B2 3.3724 no 2_666
H9 H12B 3.5309 no 2_667
H9 H14K 3.0143 no 1_655
H9 H14M 2.6717 no 1_655
H9 H142 2.9694 no 1_655
H10 F6 3.1597 no 2_666
H10 F8 3.4827 no 2_666
H10 B2 3.5302 no 2_666
H10 H12A 3.4907 no 2_667
H10 H12B 2.8926 no 2_667
H10A C112 3.5275 no 2_575
H10A H11E 2.6865 no 2_575
H10A H11F 3.5439 no 2_575
H10A H16H 3.5824 no 1_564
H10A H17E 3.1747 no 2_666
H10A H17F 3.5887 no 2_666
H10A H43B 2.7784 no 2_666
H10B C163 3.0824 no 1_564
H10B C171 3.1807 no 2_666
H10B H16H 2.2816 no 1_564
H10B H16I 3.0707 no 1_564
H10B H17D 3.4809 no 2_666
H10B H17E 2.8803 no 2_666
H10B H17F 2.7190 no 2_666
H10C H16H 3.2720 no 1_564
H10C H16I 3.4268 no 1_564
H10C H160 3.4536 no 1_564
H10D C22 3.1785 no .
H10D H21 3.5583 no .
H10D H22 2.4407 no .
H10D H28B 2.7398 no .
H10D H53A 3.2782 no .
H10E C40 3.4679 no 2_666
H10E C41 3.5390 no 2_666
H10E C44 3.2077 no 2_666
H10E H28B 3.4476 no .
H10E H40 3.1023 no 2_666
H10E H44A 2.8344 no 2_666
H10E H44C 2.9260 no 2_666
H10E H53A 3.3662 no .
H10E H167 3.0392 no 2_666
H10F F1 3.2876 no 2_666
H10F C44 3.5677 no 2_666
H10F H22 3.5002 no .
H10F H28B 2.7490 no .
H10F H44A 2.8113 no 2_666
H10G C37 2.9123 no 2_666
H10G C38 3.0853 no 2_666
H10G C42 2.9637 no 2_666
H10G H38 3.1160 no 2_666
H10G H42B 2.7800 no 2_666
H10G H42C 2.7638 no 2_666
H10G H47 3.0880 no 1_455
H10H H47 2.9089 no 1_455
H10H H52B 3.0114 no 1_455
H10I H33 3.1948 no 2_666
H10I H42B 3.3522 no 2_666
H10I H47 2.6787 no 1_455
H10I H51A 3.1661 no 1_455
H11A C106 3.1659 no 2_575
H11A C107 2.7935 no 2_575
H11A C108 2.9374 no 2_575
H11A C109 3.4707 no 2_575
H11A C112 3.4837 no 2_575
H11A H11E 3.1061 no 2_575
H11A H16J 3.5261 no 1_564
H11A H107 3.0494 no 2_575
H11B H160 3.3360 no 1_564
H11C F7 3.3460 no 2_575
H11C C164 3.5588 no 1_564
H11C H16J 3.1179 no 1_564
H11C H16L 3.0966 no 1_564
H11C H94 3.1868 no 2_575
H11C H160 3.4810 no 1_564
H11D C128 3.0289 no 1_464
H11D C133 3.4489 no 1_464
H11D H13E 2.5165 no 1_464
H11D H13H 3.3922 no 1_464
H11D H16D 3.3669 no 1_464
H11D H16F 3.2543 no 1_464
H11D H128 2.3227 no 1_464
H11E C102 3.5067 no 2_575
H11E H10A 2.6865 no 2_575
H11E H11A 3.1061 no 2_575
H11E H13E 3.2259 no 1_464
H11E H16F 3.4229 no 1_464
H11F F5 2.6653 no 2_575
H11F F7 3.4213 no 2_575
H11F H10A 3.5439 no 2_575
H11F H13E 2.7956 no 1_464
H11F H13H 3.4700 no 1_464
H11F H128 3.4547 no 1_464
H11G C52 2.9860 no 1_455
H11G H52A 2.5461 no 1_455
H11G H52B 2.6368 no 1_455
H11G H52C 3.3700 no 1_455
H11H C164 3.1194 no 2_566
H11H H16J 2.6624 no 2_566
H11H H16K 2.7501 no 2_566
H11H H16L 3.5451 no 2_566
H11H H52A 2.9510 no 1_455
H11I F11 3.2295 no 1_465
H11I C52 3.2417 no 1_455
H11I C153 3.3186 no 2_566
H11I C164 3.5799 no 2_566
H11I H16J 3.0288 no 2_566
H11I H16K 3.2285 no 2_566
H11I H52A 2.5102 no 1_455
H11I H52B 3.3692 no 1_455
H11I H52C 3.3984 no 1_455
H11I H153 2.9457 no 2_566
H12 H74B 3.4530 no 2_676
H12 H74C 2.9116 no 2_676
H12A F8 3.3324 no 1_556
H12A C134 3.3651 no 2_667
H12A H10 3.4907 no 2_667
H12A H13G 2.6263 no 2_667
H12A H13H 3.4435 no 2_667
H12A H13I 3.5703 no 2_667
H12A H17A 3.3706 no 2_667
H12A H17C 3.1641 no 2_667
H12B F8 2.7802 no 1_556
H12B C10 3.2982 no 2_667
H12B H9 3.5309 no 2_667
H12B H10 2.8926 no 2_667
H12B H14M 3.4634 no 2_567
H12B H14O 3.2941 no 2_567
H12B H17C 3.2098 no 2_667
H12C F8 2.5530 no 1_556
H12C C149 3.4443 no 2_567
H12C H14O 2.5182 no 2_567
H12C H80 3.3203 no 2_576
H12C H86A 3.4702 no 2_576
H12C H86B 2.9542 no 2_576
H12D F8 3.0447 no 1_556
H12D C80 3.1831 no 2_576
H12D C81 3.4001 no 2_576
H12D H80 2.9547 no 2_576
H12D H81 3.3283 no 2_576
H12D H86A 3.4231 no 2_576
H12D H86B 3.3696 no 2_576
H13B F2 3.5938 no 2_766
H13B F4 3.1457 no 2_766
H13B H141 2.9146 no 1_655
H13C F2 2.7285 no 2_766
H13C F4 3.2636 no 2_766
H13C B1 3.5316 no 2_766
H13D H43C 3.4511 no .
H13E C112 2.9990 no 1_646
H13E H11D 2.5165 no 1_646
H13E H11E 3.2259 no 1_646
H13E H11F 2.7956 no 1_646
H13E H43A 3.4758 no .
H13E H43C 3.4706 no .
H13F C43 3.1124 no .
H13F H17A 3.4643 no .
H13F H43A 2.8831 no .
H13F H43B 3.4146 no .
H13F H43C 2.5908 no .
H13G C134 3.2067 no 2_667
H13G H12A 2.6263 no 2_667
H13G H13G 2.9079 no 2_667
H13G H13I 2.7726 no 2_667
H13G H17A 3.3381 no .
H13G H132 3.1606 no 2_667
H13H F5 3.2126 no 2_666
H13H C81 3.2243 no 1_646
H13H C83 3.5915 no 1_646
H13H H11D 3.3922 no 1_646
H13H H11F 3.4700 no 1_646
H13H H12A 3.4435 no 2_667
H13H H81 2.5288 no 1_646
H13H H83 3.2521 no 1_646
H13I C17 3.1358 no 2_667
H13I C134 3.4752 no 2_667
H13I H12A 3.5703 no 2_667
H13I H13G 2.7726 no 2_667
H13I H13I 3.4702 no 2_667
H13I H17A 3.1566 no 2_667
H13I H17B 2.7265 no 2_667
H13I H17C 3.0069 no 2_667
H13I H132 3.3486 no 2_667
H13J H85C 3.0424 no 1_546
H13L C85 3.2777 no 1_546
H13L C86 3.3538 no 1_546
H13L H14N 3.2779 no 2_567
H13L H85A 3.0295 no 1_546
H13L H85C 2.7217 no 1_546
H13L H86B 2.9972 no 1_546
H13L H86C 2.9220 no 1_546
H13M N2 3.4790 no 2_667
H13M C3 3.4128 no 2_667
H13M C6 2.7227 no 2_667
H13M C7 2.8631 no 2_667
H13M C8 3.0937 no 2_667
H13M C9 3.2131 no 2_667
H13M C10 3.1255 no 2_667
H13M C11 2.8824 no 2_667
H13M H3A 3.1441 no 2_667
H13M H3B 3.2092 no 2_667
H13M H14B 2.9836 no 2_667
H13M H17C 3.5138 no 2_667
H13N H3A 3.0531 no 2_667
H13N H3B 3.4251 no 2_667
H13N H14B 2.8857 no 2_667
H13N H73C 3.5264 no 1_546
H13N H85C 3.1459 no 1_546
H13N H86C 3.4790 no 1_546
H13O C7 3.5760 no 2_667
H13O C8 3.5170 no 2_667
H13O C14 3.2902 no 2_667
H13O C86 3.1635 no 1_546
H13O H14A 3.1521 no 2_667
H13O H14B 2.6203 no 2_667
H13O H14M 3.2163 no 2_567
H13O H14N 3.3320 no 2_567
H13O H85C 3.0633 no 1_546
H13O H86B 3.4652 no 1_546
H13O H86C 2.2175 no 1_546
H14A C141 3.1431 no 1_655
H14A C142 3.4186 no 1_655
H14A H13O 3.1521 no 2_667
H14A H64B 3.5252 no 2_676
H14A H84 3.5206 no 2_676
H14A H86A 3.4889 no 2_676
H14A H86C 2.9660 no 2_676
H14A H141 2.7519 no 1_655
H14A H142 3.2583 no 1_655
H14B C74 3.3878 no 2_676
H14B C137 2.9970 no 2_667
H14B H13M 2.9836 no 2_667
H14B H13N 2.8857 no 2_667
H14B H13O 2.6203 no 2_667
H14B H72 3.0591 no 2_676
H14B H73C 3.5115 no 2_676
H14B H74B 3.5825 no 2_676
H14B H74C 2.6465 no 2_676
H14B H84 3.4338 no 2_676
H14B H86C 3.1451 no 2_676
H14C F2 3.0695 no 2_766
H14C C72 3.4813 no 2_676
H14C C74 3.2006 no 2_676
H14C H63A 2.7348 no 2_676
H14C H64B 3.3907 no 2_676
H14C H72 2.8027 no 2_676
H14C H74B 2.9601 no 2_676
H14C H74C 2.8173 no 2_676
H14D H16A 3.3183 no .
H14D H43C 3.5890 no .
H14E H43C 3.4021 no .
H14F C16 3.5255 no .
H14F H16A 2.9584 no .
H14F H16B 3.2317 no .
H14F H17A 3.2791 no .
H14F H17B 3.4077 no .
H14F H43C 2.8030 no .
H14G C78 2.8664 no 2_576
H14G C79 3.0343 no 2_576
H14G C80 3.1504 no 2_576
H14G C81 3.1068 no 2_576
H14G C82 2.8364 no 2_576
H14G C83 2.9521 no 2_576
H14G H64A 3.3441 no 2_576
H14G H64B 3.4351 no 2_576
H14G H83 3.4783 no 2_576
H14G H86A 3.3101 no 2_576
H14G H89B 3.1201 no 2_576
H14H C64 3.3806 no 2_576
H14H H16A 3.3168 no .
H14H H64A 2.7794 no 2_576
H14H H64B 3.2027 no 2_576
H14H H89B 2.9874 no 2_576
H14I C16 3.5130 no .
H14I C17 3.3342 no .
H14I C89 3.3502 no 2_576
H14I H16A 2.6416 no .
H14I H17A 3.5345 no .
H14I H17B 2.4877 no .
H14I H89A 3.4682 no 2_576
H14I H89B 2.5218 no 2_576
H14K F6 3.4856 no 2_566
H14K F8 3.3992 no 2_566
H14K H9 3.0143 no 1_455
H14L F7 3.5443 no 2_566
H14L F8 3.0433 no 2_566
H14M F8 3.5823 no 2_566
H14M C8 3.3696 no 1_455
H14M C9 3.0984 no 1_455
H14M H8 3.1787 no 1_455
H14M H9 2.6717 no 1_455
H14M H12B 3.4634 no 2_567
H14M H13O 3.2163 no 2_567
H14M H86C 3.3627 no 2_576
H14M H135 3.1461 no 2_567
H14N C86 3.0680 no 2_576
H14N C149 3.3465 no 2_567
H14N H13L 3.2779 no 2_567
H14N H13O 3.3320 no 2_567
H14N H14N 3.3626 no 2_567
H14N H14O 2.6947 no 2_567
H14N H86A 3.2040 no 2_576
H14N H86B 2.6873 no 2_576
H14N H86C 2.8181 no 2_576
H14N H135 3.2357 no 2_567
H14N H147 3.1175 no 2_567
H14O F8 3.1775 no 2_566
H14O C124 3.4068 no 2_567
H14O C147 3.4807 no 2_567
H14O C149 3.1168 no 2_567
H14O H12B 3.2941 no 2_567
H14O H12C 2.5182 no 2_567
H14O H14N 2.6947 no 2_567
H14O H14O 2.8876 no 2_567
H14O H135 3.3395 no 2_567
H14O H147 2.8519 no 2_567
H15 C89 3.2558 no 2_576
H15 H89A 3.0600 no 2_576
H15 H89B 2.9806 no 2_576
H15 H89C 3.1777 no 2_576
H16A C145 3.5267 no .
H16A C146 3.3756 no .
H16A H14D 3.3183 no .
H16A H14F 2.9584 no .
H16A H14H 3.3168 no .
H16A H14I 2.6416 no .
H16A H89B 2.9869 no 2_576
H16B H14F 3.2317 no .
H16D H11D 3.3669 no 1_646
H16E C158 3.2992 no 2_657
H16E C159 3.2184 no 2_657
H16E C163 3.5429 no 2_657
H16E H16H 3.0073 no 2_657
H16E H158 3.4811 no 2_657
H16F H11D 3.2543 no 1_646
H16F H11E 3.4229 no 1_646
H16F H109 3.2777 no 1_646
H16F H153 3.4661 no 2_657
H16G F10 2.9743 no 1_556
H16G F11 2.8655 no 1_556
H16G F12 2.5160 no 1_556
H16G B3 2.9329 no 1_556
H16G H73C 3.3717 no 1_546
H16G H153 3.3475 no 2_657
H16H C102 3.1470 no 1_546
H16H H10A 3.5824 no 1_546
H16H H10B 2.2816 no 1_546
H16H H10C 3.2720 no 1_546
H16H H16E 3.0073 no 2_657
H16H H17F 2.9532 no 2_657
H16H H73B 3.5946 no 1_546
H16H H73C 3.5338 no 1_546
H16I F12 3.4508 no 1_556
H16I C73 2.9667 no 1_546
H16I H10B 3.0707 no 1_546
H16I H10C 3.4268 no 1_546
H16I H73A 3.0632 no 1_546
H16I H73B 3.0568 no 1_546
H16I H73C 2.3337 no 1_546
H16I H85C 3.1899 no 1_546
H16J C109 2.9262 no 2_566
H16J C110 2.9676 no 2_566
H16J C113 3.0350 no 2_566
H16J H11A 3.5261 no 1_546
H16J H11C 3.1179 no 1_546
H16J H11H 2.6624 no 2_566
H16J H11I 3.0288 no 2_566
H16J H109 2.8132 no 2_566
H16K C113 3.3781 no 2_566
H16K H11H 2.7501 no 2_566
H16K H11I 3.2285 no 2_566
H16L H11C 3.0966 no 1_546
H16L H11H 3.5451 no 2_566
H16L H85A 3.2265 no 1_546
H17A H12A 3.3706 no 2_667
H17A H13F 3.4643 no .
H17A H13G 3.3381 no .
H17A H13I 3.1566 no 2_667
H17A H14F 3.2791 no .
H17A H14I 3.5345 no .
H17B C89 3.5016 no 2_576
H17B C128 3.5980 no 2_667
H17B C146 3.4520 no .
H17B H13I 2.7265 no 2_667
H17B H14F 3.4077 no .
H17B H14I 2.4877 no .
H17B H89A 3.0702 no 2_576
H17B H89B 3.0332 no 2_576
H17C N122 3.5930 no 2_667
H17C C123 3.4558 no 2_667
H17C C126 2.8736 no 2_667
H17C C127 2.9704 no 2_667
H17C C128 3.2157 no 2_667
H17C C129 3.3768 no 2_667
H17C C130 3.2877 no 2_667
H17C C131 3.0689 no 2_667
H17C H12A 3.1641 no 2_667
H17C H12B 3.2098 no 2_667
H17C H13I 3.0069 no 2_667
H17C H13M 3.5138 no 2_667
H17D H10B 3.4809 no 2_666
H17D H43B 3.5422 no .
H17D H43C 3.4287 no .
H17E C43 3.3234 no .
H17E C97 3.2892 no 2_666
H17E C98 2.9152 no 2_666
H17E C102 3.2668 no 2_666
H17E H10A 3.1747 no 2_666
H17E H10B 2.8803 no 2_666
H17E H40 3.3066 no .
H17E H43B 2.8290 no .
H17E H43C 2.9826 no .
H17E H98 2.5020 no 2_666
H17F C98 3.5915 no 2_666
H17F C102 3.4968 no 2_666
H17F H10A 3.5887 no 2_666
H17F H10B 2.7190 no 2_666
H17F H16H 2.9532 no 2_657
H17F H98 2.8579 no 2_666
H17G C44 3.5806 no 2_666
H17G C53 3.4503 no 2_666
H17G H44A 2.9831 no 2_666
H17G H44B 3.3023 no 2_666
H17G H44C 3.0100 no .
H17G H53C 2.5396 no 2_666
H17H H28C 3.3374 no .
H17H H40 3.2831 no .
H17H H44C 2.9395 no .
H17I F1 3.2113 no 2_666
H17I F3 3.0125 no 2_666
H17I F4 2.6561 no 2_666
H17I C34 3.3893 no 2_666
H17I B1 3.1222 no 2_666
H17I H34 3.0865 no 2_666
H17I H53C 3.5356 no 2_666
H17J C47 3.4350 no 2_666
H17J C48 3.0353 no 2_666
H17J C49 3.2424 no 2_666
H17J C52 3.3841 no 2_666
H17J H49 3.5142 no 2_666
H17J H52A 2.8007 no 2_666
H20 F9 2.6603 no 1_565
H20 F10 2.9213 no 1_565
H20 B3 3.2766 no 1_565
H20 H4A 3.5126 no 2_676
H20 H4B 2.8840 no 2_676
H21 F10 2.7566 no 1_565
H21 H10D 3.5583 no .
H21 H68 3.2767 no .
H21 H73B 3.1996 no .
H21 H74A 2.8018 no .
H22 C68 3.1370 no .
H22 C103 3.3480 no .
H22 H10D 2.4407 no .
H22 H10F 3.5002 no .
H22 H68 2.2814 no .
H22 H69 3.2684 no .
H22 H74A 3.2170 no .
H24 C74 3.3045 no 2_676
H24 H74A 3.1393 no 2_676
H24 H74B 3.0886 no 2_676
H24 H74C 3.1256 no 2_676
H25A H76A 3.0224 no 1_655
H25A H76B 3.5460 no 1_655
H25C C76 3.4789 no 1_655
H25C C77 3.4788 no 1_655
H25C H74B 2.9505 no 2_676
H25C H76A 2.9831 no 1_655
H25C H76B 3.1501 no 1_655
H25C H77B 3.1071 no 1_655
H25C H77C 3.0173 no 1_655
H26A N5 3.5210 no 2_676
H26A C4 3.4200 no 2_676
H26A C18 2.7991 no 2_676
H26A C19 2.9539 no 2_676
H26A C20 3.1875 no 2_676
H26A C21 3.3164 no 2_676
H26A C22 3.1660 no 2_676
H26A C23 2.9235 no 2_676
H26A H4A 3.1589 no 2_676
H26A H4B 3.1615 no 2_676
H26A H26A 3.4551 no 2_676
H26A H29C 3.0178 no 2_676
H26B F9 3.0733 no 1_565
H26B H4A 3.1330 no 2_676
H26B H4B 3.4100 no 2_676
H26B H29C 3.0167 no 2_676
H26B H76A 3.1249 no 1_655
H26B H77C 3.5013 no 1_655
H26B H88C 3.5901 no 1_655
H26C C29 3.4562 no 2_676
H26C C74 3.4614 no 2_676
H26C C77 3.2737 no 1_655
H26C H29B 3.3939 no 2_676
H26C H29C 2.7174 no 2_676
H26C H74A 3.1127 no 2_676
H26C H74B 2.9382 no 2_676
H26C H76A 3.1453 no 1_655
H26C H77B 3.5748 no 1_655
H26C H77C 2.3240 no 1_655
H27 C89 3.5255 no 2_576
H27 H89B 3.2117 no 2_576
H27 H89C 2.9295 no 2_576
H28B C103 3.1290 no .
H28B H10D 2.7398 no .
H28B H10E 3.4476 no .
H28B H10F 2.7490 no .
H28B H69 3.4103 no .
H28C H17H 3.3374 no .
H29A C87 3.5263 no 2_576
H29A C89 3.2568 no 2_576
H29A H63B 3.5387 no 2_576
H29A H64A 2.7604 no 2_576
H29A H87 2.8436 no 2_576
H29A H89B 2.8817 no 2_576
H29A H89C 3.0116 no 2_576
H29B C68 3.3220 no .
H29B C69 3.1293 no .
H29B H26C 3.3939 no 2_676
H29B H68 3.0125 no .
H29B H69 2.6427 no .
H29B H77C 3.2908 no 2_576
H29C C26 3.0899 no 2_676
H29C C89 3.4538 no 2_576
H29C H26A 3.0178 no 2_676
H29C H26B 3.0167 no 2_676
H29C H26C 2.7174 no 2_676
H29C H75 3.5383 no 2_576
H29C H77C 3.2199 no 2_576
H29C H87 3.1009 no 2_576
H29C H89B 3.5001 no 2_576
H29C H89C 2.8106 no 2_576
H33 F1 2.3347 no .
H33 F4 3.0217 no .
H33 C100 3.5363 no 2_666
H33 B1 3.1229 no .
H33 H10I 3.1948 no 2_666
H33 H51A 3.0856 no 2_766
H33 H100 2.6726 no 2_666
H34 F4 2.4542 no .
H34 C169 3.3220 no 2_666
H34 B1 3.5634 no .
H34 H17I 3.0865 no 2_666
H34 H169 2.5423 no 2_666
H38 F6 2.5587 no 2_666
H38 C93 3.4279 no 2_666
H38 H10G 3.1160 no 2_666
H38 H93 2.5868 no 2_666
H40 C167 3.2249 no .
H40 H10E 3.1023 no 2_666
H40 H17E 3.3066 no .
H40 H17H 3.2831 no .
H40 H167 2.3004 no .
H42B C51 3.1799 no 2_766
H42B C104 3.5031 no 2_666
H42B H10G 2.7800 no 2_666
H42B H10I 3.3522 no 2_666
H42B H51A 2.8700 no 2_766
H42B H51B 2.6544 no 2_766
H42C H10G 2.7638 no 2_666
H43A F5 2.9380 no 2_666
H43A F6 3.0736 no 2_666
H43A B2 3.5254 no 2_666
H43A H13E 3.4758 no .
H43A H13F 2.8831 no .
H43A H93 2.9309 no 2_666
H43B C93 3.3017 no 2_666
H43B C96 3.3704 no 2_666
H43B C97 3.1564 no 2_666
H43B C102 3.3863 no 2_666
H43B H10A 2.7784 no 2_666
H43B H13F 3.4146 no .
H43B H17D 3.5422 no .
H43B H17E 2.8290 no .
H43B H93 2.6562 no 2_666
H43C C133 3.3230 no .
H43C C145 3.4329 no .
H43C C171 3.5981 no .
H43C H13D 3.4511 no .
H43C H13E 3.4706 no .
H43C H13F 2.5908 no .
H43C H14D 3.5890 no .
H43C H14E 3.4021 no .
H43C H14F 2.8030 no .
H43C H17D 3.4287 no .
H43C H17E 2.9826 no .
H43C H167 3.3101 no .
H44A C103 3.2204 no 2_666
H44A H10E 2.8344 no 2_666
H44A H10F 2.8113 no 2_666
H44A H17G 2.9831 no 2_666
H44A H100 3.3169 no 2_666
H44B H17G 3.3023 no 2_666
H44C C172 3.4170 no .
H44C H10E 2.9260 no 2_666
H44C H17G 3.0100 no .
H44C H17H 2.9395 no .
H44C H167 3.3896 no .
H47 C104 3.0613 no 1_655
H47 H10G 3.0880 no 1_655
H47 H10H 2.9089 no 1_655
H47 H10I 2.6787 no 1_655
H47 H76A 3.5964 no 1_655
H47 H76B 3.1578 no 1_655
H49 F10 2.6848 no 1_565
H49 C154 3.4961 no 2_666
H49 H17J 3.5142 no 2_666
H49 H154 2.6384 no 2_666
H51A C33 3.3196 no 2_766
H51A H10I 3.1661 no 1_655
H51A H33 3.0856 no 2_766
H51A H42B 2.8700 no 2_766
H51B C42 3.4979 no 2_766
H51B C51 3.2526 no 2_766
H51B H42B 2.6544 no 2_766
H51B H51B 2.8179 no 2_766
H51B H51C 2.8574 no 2_766
H51C H51B 2.8574 no 2_766
H52A C113 2.8221 no 1_655
H52A C154 3.3052 no 2_666
H52A H11G 2.5461 no 1_655
H52A H11H 2.9510 no 1_655
H52A H11I 2.5102 no 1_655
H52A H17J 2.8007 no 2_666
H52A H154 2.8361 no 2_666
H52B C76 3.0536 no 1_655
H52B C88 3.5850 no 1_655
H52B C113 3.3707 no 1_655
H52B H10H 3.0114 no 1_655
H52B H11G 2.6368 no 1_655
H52B H11I 3.3692 no 1_655
H52B H76A 2.6724 no 1_655
H52B H76B 3.2552 no 1_655
H52B H76C 2.7554 no 1_655
H52B H88A 3.3036 no 1_655
H52B H88C 3.0768 no 1_655
H52C F9 2.5810 no 1_565
H52C F10 3.0376 no 1_565
H52C F11 3.3249 no 1_565
H52C C88 3.5055 no 1_655
H52C B3 3.1280 no 1_565
H52C H11G 3.3700 no 1_655
H52C H11I 3.3984 no 1_655
H52C H76A 3.2730 no 1_655
H52C H88B 3.5990 no 1_655
H52C H88C 2.7762 no 1_655
H52C H154 3.3360 no 2_666
H53A C166 3.5428 no 2_666
H53A C167 3.2915 no 2_666
H53A C168 3.3786 no 2_666
H53A H10D 3.2782 no .
H53A H10E 3.3662 no .
H53A H167 3.5798 no 2_666
H53C C167 3.5117 no 2_666
H53C C168 3.0043 no 2_666
H53C C169 3.3195 no 2_666
H53C C172 3.1537 no 2_666
H53C H17G 2.5396 no 2_666
H53C H17I 3.5356 no 2_666
H53C H169 3.5024 no 2_666
H63A F2 2.5358 no 1_465
H63A F3 3.1738 no 1_465
H63A B1 3.5224 no 1_465
H63A H14C 2.7348 no 2_676
H63A H70 3.4598 no 2_576
H63A H77A 3.5105 no 2_576
H63A H77B 2.9433 no 2_576
H63B F2 3.1932 no 1_465
H63B F3 3.1457 no 1_465
H63B C70 3.3846 no 2_576
H63B H29A 3.5387 no 2_576
H63B H69 3.5505 no 2_576
H63B H70 3.1197 no 2_576
H63B H77A 3.4945 no 2_576
H63B H77B 3.3702 no 2_576
H64A F3 2.7351 no 1_465
H64A C146 3.4892 no 2_576
H64A H14G 3.3441 no 2_576
H64A H14H 2.7794 no 2_576
H64A H29A 2.7604 no 2_576
H64A H140 3.4845 no 2_576
H64B F2 3.4954 no 1_465
H64B F3 2.8920 no 1_465
H64B C140 3.4056 no 2_576
H64B H14A 3.5252 no 2_676
H64B H14C 3.3907 no 2_676
H64B H14G 3.4351 no 2_576
H64B H14H 3.2027 no 2_576
H64B H140 3.0600 no 2_576
H68 C21 3.5464 no .
H68 C22 3.0607 no .
H68 H21 3.2767 no .
H68 H22 2.2814 no .
H68 H29B 3.0125 no .
H69 F1 2.9720 no 2_666
H69 F3 3.5465 no 2_666
H69 C29 3.5477 no .
H69 H22 3.2684 no .
H69 H28B 3.4103 no .
H69 H29B 2.6427 no .
H69 H63B 3.5505 no 2_576
H70 F1 2.8530 no 2_666
H70 F2 2.6268 no 2_666
H70 F3 3.5905 no 2_666
H70 B1 3.1223 no 2_666
H70 H63A 3.4598 no 2_576
H70 H63B 3.1197 no 2_576
H72 C14 3.3765 no 2_676
H72 H14B 3.0591 no 2_676
H72 H14C 2.8027 no 2_676
H73A H16I 3.0632 no 1_564
H73B H16H 3.5946 no 1_564
H73B H16I 3.0568 no 1_564
H73B H21 3.1996 no .
H73C C163 3.1955 no 1_564
H73C H13N 3.5264 no 1_564
H73C H14B 3.5115 no 2_676
H73C H16G 3.3717 no 1_564
H73C H16H 3.5338 no 1_564
H73C H16I 2.3337 no 1_564
H74A C21 3.1485 no .
H74A C22 3.3932 no .
H74A H4B 3.5539 no 2_676
H74A H21 2.8018 no .
H74A H22 3.2170 no .
H74A H24 3.1393 no 2_676
H74A H26C 3.1127 no 2_676
H74A H77C 3.4874 no 2_576
H74B C77 3.0222 no 2_576
H74B H12 3.4530 no 2_676
H74B H14B 3.5825 no 2_676
H74B H14C 2.9601 no 2_676
H74B H24 3.0886 no 2_676
H74B H25C 2.9505 no 2_676
H74B H26C 2.9382 no 2_676
H74B H77A 3.2132 no 2_576
H74B H77B 2.7555 no 2_576
H74B H77C 2.6226 no 2_576
H74C C3 3.5224 no 2_676
H74C C12 3.5048 no 2_676
H74C C14 3.0709 no 2_676
H74C H3A 2.6342 no 2_676
H74C H4B 3.3620 no 2_676
H74C H12 2.9116 no 2_676
H74C H14B 2.6465 no 2_676
H74C H14C 2.8173 no 2_676
H74C H24 3.1256 no 2_676
H75 H29C 3.5383 no 2_576
H76A C25 3.4246 no 1_455
H76A C26 3.5432 no 1_455
H76A C52 3.3497 no 1_455
H76A H25A 3.0224 no 1_455
H76A H25C 2.9831 no 1_455
H76A H26B 3.1249 no 1_455
H76A H26C 3.1453 no 1_455
H76A H47 3.5964 no 1_455
H76A H52B 2.6724 no 1_455
H76A H52C 3.2730 no 1_455
H76B H25A 3.5460 no 1_455
H76B H25C 3.1501 no 1_455
H76B H47 3.1578 no 1_455
H76B H52B 3.2552 no 1_455
H76C H52B 2.7554 no 1_455
H77A C66 2.9878 no 2_576
H77A C67 3.0128 no 2_576
H77A C68 3.0618 no 2_576
H77A C69 3.0894 no 2_576
H77A C70 3.0714 no 2_576
H77A C71 3.0356 no 2_576
H77A H63A 3.5105 no 2_576
H77A H63B 3.4945 no 2_576
H77A H74B 3.2132 no 2_576
H77A H77A 3.0865 no 2_576
H77B F2 3.1506 no 2_666
H77B C63 3.5405 no 2_576
H77B H25C 3.1071 no 1_455
H77B H26C 3.5748 no 1_455
H77B H63A 2.9433 no 2_576
H77B H63B 3.3702 no 2_576
H77B H74B 2.7555 no 2_576
H77C C26 3.2542 no 1_455
H77C C68 3.4821 no 2_576
H77C C74 3.4305 no 2_576
H77C H25C 3.0173 no 1_455
H77C H26B 3.5013 no 1_455
H77C H26C 2.3240 no 1_455
H77C H29B 3.2908 no 2_576
H77C H29C 3.2199 no 2_576
H77C H74A 3.4874 no 2_576
H77C H74B 2.6226 no 2_576
H80 F5 3.4754 no 2_575
H80 F7 2.7733 no 2_575
H80 F8 3.0461 no 2_575
H80 C124 3.5966 no 2_576
H80 B2 3.3452 no 2_575
H80 H12C 3.3203 no 2_576
H80 H12D 2.9547 no 2_576
H81 F5 2.7074 no 2_575
H81 F7 3.2871 no 2_575
H81 C134 3.4785 no 1_464
H81 B2 3.4734 no 2_575
H81 H12D 3.3283 no 2_576
H81 H13H 2.5288 no 1_464
H81 H128 3.2580 no 1_464
H83 C128 3.1396 no 1_464
H83 C129 3.5187 no 1_464
H83 H13H 3.2521 no 1_464
H83 H14G 3.4783 no 2_576
H83 H128 2.4235 no 1_464
H83 H129 3.1953 no 1_464
H84 H14A 3.5206 no 2_676
H84 H14B 3.4338 no 2_676
H85A H13L 3.0295 no 1_564
H85A H16L 3.2265 no 1_564
H85A H160 3.2660 no 1_564
H85B H160 3.3792 no 1_564
H85C C136 3.3005 no 1_564
H85C C137 3.4992 no 1_564
H85C H13J 3.0424 no 1_564
H85C H13L 2.7217 no 1_564
H85C H13N 3.1459 no 1_564
H85C H13O 3.0633 no 1_564
H85C H16I 3.1899 no 1_564
H85C H160 3.2290 no 1_564
H86A C138 2.9515 no 2_576
H86A C139 2.9904 no 2_576
H86A C140 3.0675 no 2_576
H86A C141 3.1587 no 2_576
H86A C142 3.1458 no 2_576
H86A C143 3.0519 no 2_576
H86A H12C 3.4702 no 2_576
H86A H12D 3.4231 no 2_576
H86A H14A 3.4889 no 2_676
H86A H14G 3.3101 no 2_576
H86A H14N 3.2040 no 2_576
H86A H140 3.5952 no 2_576
H86B C124 3.5424 no 2_576
H86B C149 3.5897 no 2_576
H86B H12C 2.9542 no 2_576
H86B H12D 3.3696 no 2_576
H86B H13L 2.9972 no 1_564
H86B H13O 3.4652 no 1_564
H86B H14N 2.6873 no 2_576
H86C C14 3.4965 no 2_676
H86C C137 3.1651 no 1_564
H86C C149 3.5019 no 2_576
H86C H13L 2.9220 no 1_564
H86C H13N 3.4790 no 1_564
H86C H13O 2.2175 no 1_564
H86C H14A 2.9660 no 2_676
H86C H14B 3.1451 no 2_676
H86C H14M 3.3627 no 2_576
H86C H14N 2.8181 no 2_576
H87 C29 3.4232 no 2_576
H87 H29A 2.8436 no 2_576
H87 H29C 3.1009 no 2_576
H88A H52B 3.3036 no 1_455
H88B F9 3.3353 no 1_465
H88B F11 3.2617 no 1_465
H88B H52C 3.5990 no 1_455
H88B H129 3.2839 no 1_464
H88C F9 2.7416 no 1_465
H88C C52 3.3261 no 1_455
H88C H26B 3.5901 no 1_455
H88C H52B 3.0768 no 1_455
H88C H52C 2.7762 no 1_455
H89A C128 3.5415 no 1_464
H89A C129 3.2062 no 1_464
H89A H3B 3.4111 no 2_576
H89A H14I 3.4682 no 2_576
H89A H15 3.0600 no 2_576
H89A H17B 3.0702 no 2_576
H89A H128 3.3969 no 1_464
H89A H129 2.7986 no 1_464
H89B C15 3.5884 no 2_576
H89B C29 3.5152 no 2_576
H89B C146 3.0380 no 2_576
H89B H14G 3.1201 no 2_576
H89B H14H 2.9874 no 2_576
H89B H14I 2.5218 no 2_576
H89B H15 2.9806 no 2_576
H89B H16A 2.9869 no 2_576
H89B H17B 3.0332 no 2_576
H89B H27 3.2117 no 2_576
H89B H29A 2.8817 no 2_576
H89B H29C 3.5001 no 2_576
H89C F9 3.1141 no 1_465
H89C C4 3.3500 no 2_576
H89C C27 3.5736 no 2_576
H89C C29 3.2396 no 2_576
H89C H3B 3.1762 no 2_576
H89C H4A 2.4493 no 2_576
H89C H15 3.1777 no 2_576
H89C H27 2.9295 no 2_576
H89C H29A 3.0116 no 2_576
H89C H29C 2.8106 no 2_576
H93 F5 3.4018 no .
H93 F6 2.5727 no .
H93 F7 3.4874 no .
H93 C38 3.1177 no 2_666
H93 C39 3.3720 no 2_666
H93 C43 3.0946 no 2_666
H93 B2 3.3562 no .
H93 H38 2.5868 no 2_666
H93 H43A 2.9309 no 2_666
H93 H43B 2.6562 no 2_666
H94 F6 3.1806 no .
H94 F7 2.4560 no .
H94 C107 3.4007 no 2_575
H94 B2 3.3324 no .
H94 H11C 3.1868 no 2_575
H94 H107 2.6098 no 2_575
H98 C171 3.0910 no 2_666
H98 H17E 2.5020 no 2_666
H98 H17F 2.8579 no 2_666
H100 F1 2.6901 no 2_666
H100 C33 3.4470 no 2_666
H100 C36 3.4967 no 2_666
H100 C41 3.4599 no 2_666
H100 H33 2.6726 no 2_666
H100 H44A 3.3169 no 2_666
H107 F5 3.3840 no 2_575
H107 F7 2.5894 no 2_575
H107 C94 3.1737 no 2_575
H107 H11A 3.0494 no 2_575
H107 H94 2.6098 no 2_575
H109 H16F 3.2777 no 1_464
H109 H16J 2.8132 no 2_566
H109 H129 3.5583 no 1_464
H109 H153 3.4290 no 2_566
H128 C83 3.2639 no 1_646
H128 C112 3.2309 no 1_646
H128 H11D 2.3227 no 1_646
H128 H11F 3.4547 no 1_646
H128 H81 3.2580 no 1_646
H128 H83 2.4235 no 1_646
H128 H89A 3.3969 no 1_646
H129 F11 2.7153 no 1_556
H129 F12 3.4114 no 1_556
H129 B3 3.4713 no 1_556
H129 H83 3.1953 no 1_646
H129 H88B 3.2839 no 1_646
H129 H89A 2.7986 no 1_646
H129 H109 3.5583 no 1_646
H130 F11 3.5018 no 1_556
H130 F12 2.6993 no 1_556
H130 C3 3.5718 no 2_667
H130 H3A 3.4009 no 2_667
H130 H3B 2.8528 no 2_667
H132 H13G 3.1606 no 2_667
H132 H13I 3.3486 no 2_667
H135 C149 3.4312 no 2_567
H135 H14M 3.1461 no 2_567
H135 H14N 3.2357 no 2_567
H135 H14O 3.3395 no 2_567
H140 F3 2.8296 no 2_666
H140 F4 3.2990 no 2_666
H140 H64A 3.4845 no 2_576
H140 H64B 3.0600 no 2_576
H140 H86A 3.5952 no 2_576
H141 F3 3.5866 no 2_666
H141 F4 2.6823 no 2_666
H141 H8 2.9606 no 1_455
H141 H13B 2.9146 no 1_455
H141 H14A 2.7519 no 1_455
H142 C8 2.9118 no 1_455
H142 C9 3.3271 no 1_455
H142 H8 2.1184 no 1_455
H142 H9 2.9694 no 1_455
H142 H14A 3.2583 no 1_455
H147 C149 3.4351 no 2_567
H147 H14N 3.1175 no 2_567
H147 H14O 2.8519 no 2_567
H153 F11 2.5287 no 2_656
H153 C158 3.2733 no 2_657
H153 H11I 2.9457 no 2_566
H153 H16F 3.4661 no 2_657
H153 H16G 3.3475 no 2_657
H153 H109 3.4290 no 2_566
H153 H158 2.5172 no 2_657
H154 F10 2.3914 no 2_656
H154 F11 2.9896 no 2_656
H154 C49 3.2794 no 2_666
H154 C52 3.4014 no 2_666
H154 B3 3.2492 no 2_656
H154 H49 2.6384 no 2_666
H154 H52A 2.8361 no 2_666
H154 H52C 3.3360 no 2_666
H158 F11 2.9938 no 1_556
H158 C153 3.2256 no 2_657
H158 H16E 3.4811 no 2_657
H158 H153 2.5172 no 2_657
H160 C85 3.4849 no 1_546
H160 H10C 3.4536 no 1_546
H160 H11B 3.3360 no 1_546
H160 H11C 3.4810 no 1_546
H160 H85A 3.2660 no 1_546
H160 H85B 3.3792 no 1_546
H160 H85C 3.2290 no 1_546
H167 C40 3.2307 no .
H167 H10E 3.0392 no 2_666
H167 H40 2.3004 no .
H167 H43C 3.3101 no .
H167 H44C 3.3896 no .
H167 H53A 3.5798 no 2_666
H169 F4 3.0085 no 2_666
H169 C34 3.2223 no 2_666
H169 H34 2.5423 no 2_666
H169 H53C 3.5024 no 2_666

loop_
_geom_torsion_atom_site_label_1
_geom_torsion_atom_site_label_2
_geom_torsion_atom_site_label_3
_geom_torsion_atom_site_label_4
_geom_torsion
_geom_torsion_publ_flag
C1 N2 C3 C4 11.2(10) no
C3 N2 C1 Ag1 171.3(7) no
C3 N2 C1 N5 -5.0(10) no
C1 N2 C6 C7 74.4(13) no
C1 N2 C6 C11 -104.0(10) no
C6 N2 C1 Ag1 2.9(14) no
C6 N2 C1 N5 -173.5(8) no
C3 N2 C6 C7 -93.0(10) no
C3 N2 C6 C11 88.6(11) no
C6 N2 C3 C4 179.8(7) no
C1 N5 C4 C3 10.8(10) no
C4 N5 C1 Ag1 179.8(7) no
C4 N5 C1 N2 -3.9(10) no
C1 N5 C18 C19 -101.6(10) no
C1 N5 C18 C23 78.9(10) no
C18 N5 C1 Ag1 9.7(13) no
C18 N5 C1 N2 -174.0(7) no
C4 N5 C18 C19 89.3(9) no
C4 N5 C18 C23 -90.2(11) no
C18 N5 C4 C3 -179.1(7) no
C31 N32 C33 C34 1.0(12) no
C33 N32 C31 Ag1 -178.9(8) no
C33 N32 C31 N35 -1.9(11) no
C31 N32 C36 C37 -89.1(11) no
C31 N32 C36 C41 91.5(13) no
C36 N32 C31 Ag1 3.6(15) no
C36 N32 C31 N35 -179.4(9) no
C33 N32 C36 C37 93.7(14) no
C33 N32 C36 C41 -85.7(11) no
C36 N32 C33 C34 178.4(9) no
C31 N35 C34 C33 -1.7(12) no
C34 N35 C31 Ag1 179.0(8) no
C34 N35 C31 N32 2.2(11) no
C31 N35 C45 C46 107.0(10) no
C31 N35 C45 C50 -74.8(13) no
C45 N35 C31 Ag1 -3.7(15) no
C45 N35 C31 N32 179.4(8) no
C34 N35 C45 C46 -76.0(14) no
C34 N35 C45 C50 102.2(11) no
C45 N35 C34 C33 -179.0(9) no
C61 N62 C63 C64 -3.5(11) no
C63 N62 C61 Ag2 -175.6(7) no
C63 N62 C61 N65 1.1(11) no
C61 N62 C66 C67 94.9(12) no
C61 N62 C66 C71 -86.3(11) no
C66 N62 C61 Ag2 -1.9(14) no
C66 N62 C61 N65 174.8(8) no
C63 N62 C66 C67 -91.9(10) no
C63 N62 C66 C71 86.9(12) no
C66 N62 C63 C64 -177.4(8) no
C61 N65 C64 C63 -4.0(11) no
C64 N65 C61 Ag2 178.8(7) no
C64 N65 C61 N62 2.0(11) no
C61 N65 C78 C79 -85.1(12) no
C61 N65 C78 C82 95.1(10) no
C78 N65 C61 Ag2 -8.6(14) no
C78 N65 C61 N62 174.6(8) no
C64 N65 C78 C79 86.9(10) no
C64 N65 C78 C82 -92.9(11) no
C78 N65 C64 C63 -176.7(8) no
C91 N92 C93 C94 -0.0(13) no
C93 N92 C91 Ag2 174.7(8) no
C93 N92 C91 N95 -0.6(12) no
C91 N92 C96 C97 -84.3(12) no
C91 N92 C96 C101 97.5(13) no
C96 N92 C91 Ag2 -8.4(15) no
C96 N92 C91 N95 176.3(9) no
C93 N92 C96 C97 92.2(13) no
C93 N92 C96 C101 -86.0(12) no
C96 N92 C93 C94 -176.9(9) no
C91 N95 C94 C93 -1.0(13) no
C94 N95 C91 Ag2 -174.1(9) no
C94 N95 C91 N92 1.0(12) no
C91 N95 C105 C106 82.1(13) no
C91 N95 C105 C110 -102.0(14) no
C105 N95 C91 Ag2 5.1(16) no
C105 N95 C91 N92 -179.8(9) no
C94 N95 C105 C106 -98.7(14) no
C94 N95 C105 C110 77.1(13) no
C105 N95 C94 C93 179.7(9) no
C121 N122 C123 C124 4.3(10) no
C123 N122 C121 Ag3 -175.9(7) no
C123 N122 C121 N125 -2.6(11) no
C121 N122 C126 C127 85.1(13) no
C121 N122 C126 C131 -93.2(10) no
C126 N122 C121 Ag3 7.7(14) no
C126 N122 C121 N125 -179.0(8) no
C123 N122 C126 C127 -91.1(10) no
C123 N122 C126 C131 90.6(12) no
C126 N122 C123 C124 -179.3(7) no
C121 N125 C124 C123 2.9(10) no
C124 N125 C121 Ag3 173.2(7) no
C124 N125 C121 N122 -0.4(11) no
C121 N125 C138 C139 -94.2(11) no
C121 N125 C138 C143 86.8(10) no
C138 N125 C121 Ag3 -7.5(13) no
C138 N125 C121 N122 178.9(7) no
C124 N125 C138 C139 85.1(10) no
C124 N125 C138 C143 -94.0(11) no
C138 N125 C124 C123 -176.4(7) no
C151 N152 C153 C154 -0.4(12) no
C153 N152 C151 Ag3 -179.4(8) no
C153 N152 C151 N155 0.3(11) no
C151 N152 C156 C157 -78.1(12) no
C151 N152 C156 C161 102.9(13) no
C156 N152 C151 Ag3 -1.4(15) no
C156 N152 C151 N155 178.3(9) no
C153 N152 C156 C157 99.7(13) no
C153 N152 C156 C161 -79.4(12) no
C156 N152 C153 C154 -178.4(9) no
C151 N155 C154 C153 -0.1(13) no
C154 N155 C151 Ag3 179.6(8) no
C154 N155 C151 N152 -0.1(11) no
C151 N155 C165 C166 86.5(12) no
C151 N155 C165 C170 -94.3(13) no
C165 N155 C151 Ag3 3.5(15) no
C165 N155 C151 N152 -176.2(8) no
C154 N155 C165 C166 -89.0(14) no
C154 N155 C165 C170 90.3(12) no
C165 N155 C154 C153 175.9(9) no
N2 C3 C4 N5 -12.1(9) no
N2 C6 C7 C8 -178.3(8) no
N2 C6 C7 C12 3.6(16) no
N2 C6 C11 C10 178.0(8) no
N2 C6 C11 C15 0.5(15) no
C7 C6 C11 C10 -0.3(16) no
C7 C6 C11 C15 -177.8(9) no
C11 C6 C7 C8 0.0(16) no
C11 C6 C7 C12 -178.1(10) no
C6 C7 C8 C9 0.3(17) no
C6 C7 C12 C13 -119.6(11) no
C6 C7 C12 C14 116.7(11) no
C8 C7 C12 C13 62.4(13) no
C8 C7 C12 C14 -61.4(12) no
C12 C7 C8 C9 178.5(10) no
C7 C8 C9 C10 -0.3(19) no
C8 C9 C10 C11 0(2) no
C9 C10 C11 C6 0.2(17) no
C9 C10 C11 C15 177.8(10) no
C6 C11 C15 C16 88.3(12) no
C6 C11 C15 C17 -146.2(10) no
C10 C11 C15 C16 -89.2(11) no
C10 C11 C15 C17 36.3(15) no
N5 C18 C19 C20 178.6(6) no
N5 C18 C19 C24 0.3(12) no
N5 C18 C23 C22 -178.2(6) no
N5 C18 C23 C27 0.9(12) no
C19 C18 C23 C22 2.3(13) no
C19 C18 C23 C27 -178.6(7) no
C23 C18 C19 C20 -1.9(12) no
C23 C18 C19 C24 179.8(7) no
C18 C19 C20 C21 -0.4(13) no
C18 C19 C24 C25 92.5(9) no
C18 C19 C24 C26 -144.5(8) no
C20 C19 C24 C25 -85.7(9) no
C20 C19 C24 C26 37.3(12) no
C24 C19 C20 C21 177.8(8) no
C19 C20 C21 C22 2.3(14) no
C20 C21 C22 C23 -1.9(15) no
C21 C22 C23 C18 -0.4(13) no
C21 C22 C23 C27 -179.5(8) no
C18 C23 C27 C28 -115.4(10) no
C18 C23 C27 C29 121.1(9) no
C22 C23 C27 C28 63.7(10) no
C22 C23 C27 C29 -59.8(13) no
N32 C33 C34 N35 0.4(13) no
N32 C36 C37 C38 179.3(8) no
N32 C36 C37 C42 1.4(15) no
N32 C36 C41 C40 -179.6(8) no
N32 C36 C41 C44 -1.6(15) no
C37 C36 C41 C40 1.0(16) no
C37 C36 C41 C44 179.0(9) no
C41 C36 C37 C38 -1.4(16) no
C41 C36 C37 C42 -179.2(9) no
C36 C37 C38 C39 1.6(16) no
C42 C37 C38 C39 179.5(9) no
C37 C38 C39 C40 -1.5(16) no
C37 C38 C39 C43 179.7(9) no
C38 C39 C40 C41 1.1(17) no
C43 C39 C40 C41 179.9(10) no
C39 C40 C41 C36 -0.9(17) no
C39 C40 C41 C44 -178.9(10) no
N35 C45 C46 C47 176.5(9) no
N35 C45 C46 C51 -3.5(15) no
N35 C45 C50 C49 -178.3(8) no
N35 C45 C50 C53 4.6(15) no
C46 C45 C50 C49 -0.1(15) no
C46 C45 C50 C53 -177.3(9) no
C50 C45 C46 C47 -1.6(16) no
C50 C45 C46 C51 178.3(9) no
C45 C46 C47 C48 1.9(17) no
C51 C46 C47 C48 -178.0(10) no
C46 C47 C48 C49 -0.6(17) no
C46 C47 C48 C52 179.6(10) no
C47 C48 C49 C50 -1.2(17) no
C52 C48 C49 C50 178.6(10) no
C48 C49 C50 C45 1.5(16) no
C48 C49 C50 C53 178.7(10) no
N62 C63 C64 N65 4.1(9) no
N62 C66 C67 C68 -179.1(8) no
N62 C66 C67 C72 -0.7(15) no
N62 C66 C71 C70 -180.0(8) no
N62 C66 C71 C75 -1.4(15) no
C67 C66 C71 C70 -1.3(16) no
C67 C66 C71 C75 177.3(9) no
C71 C66 C67 C68 2.2(15) no
C71 C66 C67 C72 -179.4(9) no
C66 C67 C68 C69 -2.0(17) no
C66 C67 C72 C73 -107.1(10) no
C66 C67 C72 C74 128.6(10) no
C68 C67 C72 C73 71.2(13) no
C68 C67 C72 C74 -53.0(13) no
C72 C67 C68 C69 179.5(10) no
C67 C68 C69 C70 1.0(19) no
C68 C69 C70 C71 -0.0(18) no
C69 C70 C71 C66 0.2(16) no
C69 C70 C71 C75 -178.5(10) no
C66 C71 C75 C76 115.2(11) no
C66 C71 C75 C77 -123.4(10) no
C70 C71 C75 C76 -66.3(12) no
C70 C71 C75 C77 55.1(14) no
N65 C78 C79 C80 179.2(7) no
N65 C78 C79 C84 -0.2(14) no
N65 C78 C82 C83 -179.5(7) no
N65 C78 C82 C87 -0.1(13) no
C79 C78 C82 C83 0.7(14) no
C79 C78 C82 C87 -179.9(8) no
C82 C78 C79 C80 -1.1(14) no
C82 C78 C79 C84 179.6(8) no
C78 C79 C80 C81 1.0(14) no
C78 C79 C84 C85 110.7(10) no
C78 C79 C84 C86 -125.0(9) no
C80 C79 C84 C85 -68.6(11) no
C80 C79 C84 C86 55.6(12) no
C84 C79 C80 C81 -179.7(8) no
C79 C80 C81 C83 -0.6(16) no
C80 C81 C83 C82 0.3(17) no
C78 C82 C83 C81 -0.3(15) no
C78 C82 C87 C88 -104.2(11) no
C78 C82 C87 C89 132.6(10) no
C83 C82 C87 C88 75.2(11) no
C83 C82 C87 C89 -48.0(15) no
C87 C82 C83 C81 -179.7(9) no
N92 C93 C94 N95 0.6(14) no
N92 C96 C97 C98 -177.1(8) no
N92 C96 C97 C102 2.0(15) no
N92 C96 C101 C100 176.4(8) no
N92 C96 C101 C104 -1.8(15) no
C97 C96 C101 C100 -1.7(16) no
C97 C96 C101 C104 -179.8(9) no
C101 C96 C97 C98 1.0(17) no
C101 C96 C97 C102 -179.9(10) no
C96 C97 C98 C99 0.6(18) no
C102 C97 C98 C99 -178.4(11) no
C97 C98 C99 C100 -2(2) no
C97 C98 C99 C103 177.6(11) no
C98 C99 C100 C101 0.9(19) no
C103 C99 C100 C101 -178.3(11) no
C99 C100 C101 C96 0.7(17) no
C99 C100 C101 C104 178.9(10) no
N95 C105 C106 C107 174.6(9) no
N95 C105 C106 C111 -6.8(18) no
N95 C105 C110 C109 -172.4(9) no
N95 C105 C110 C113 7.4(17) no
C106 C105 C110 C109 3.1(19) no
C106 C105 C110 C113 -177.0(11) no
C110 C105 C106 C107 -1.0(19) no
C110 C105 C106 C111 177.6(11) no
C105 C106 C107 C108 -3.6(18) no
C111 C106 C107 C108 177.8(11) no
C106 C107 C108 C109 5.7(19) no
C106 C107 C108 C112 -175.5(11) no
C107 C108 C109 C110 -3(2) no
C112 C108 C109 C110 177.9(12) no
C108 C109 C110 C105 -1(2) no
C108 C109 C110 C113 179.2(12) no
N122 C123 C124 N125 -3.9(9) no
N122 C126 C127 C128 -177.6(8) no
N122 C126 C127 C132 0.9(16) no
N122 C126 C131 C130 179.0(8) no
N122 C126 C131 C135 -2.4(15) no
C127 C126 C131 C130 0.8(16) no
C127 C126 C131 C135 179.4(9) no
C131 C126 C127 C128 0.6(16) no
C131 C126 C127 C132 179.1(9) no
C126 C127 C128 C129 -0.5(18) no
C126 C127 C132 C133 -104.1(11) no
C126 C127 C132 C134 129.6(10) no
C128 C127 C132 C133 74.3(14) no
C128 C127 C132 C134 -52.0(14) no
C132 C127 C128 C129 -179.0(11) no
C127 C128 C129 C130 -1(2) no
C128 C129 C130 C131 2.5(19) no
C129 C130 C131 C126 -2.3(17) no
C129 C130 C131 C135 179.1(10) no
C126 C131 C135 C136 94.7(11) no
C126 C131 C135 C137 -142.3(10) no
C130 C131 C135 C136 -86.8(12) no
C130 C131 C135 C137 36.3(15) no
N125 C138 C139 C140 -179.3(7) no
N125 C138 C139 C144 2.6(13) no
N125 C138 C143 C142 -179.3(7) no
N125 C138 C143 C147 -0.3(13) no
C139 C138 C143 C142 1.7(14) no
C139 C138 C143 C147 -179.3(8) no
C143 C138 C139 C140 -0.3(14) no
C143 C138 C139 C144 -178.4(8) no
C138 C139 C140 C141 -1.1(14) no
C138 C139 C144 C145 105.3(10) no
C138 C139 C144 C146 -130.1(9) no
C140 C139 C144 C145 -72.7(11) no
C140 C139 C144 C146 51.9(13) no
C144 C139 C140 C141 177.1(8) no
C139 C140 C141 C142 0.8(16) no
C140 C141 C142 C143 0.8(17) no
C141 C142 C143 C138 -2.0(15) no
C141 C142 C143 C147 179.0(9) no
C138 C143 C147 C148 -116.2(11) no
C138 C143 C147 C149 120.4(9) no
C142 C143 C147 C148 62.7(11) no
C142 C143 C147 C149 -60.7(14) no
N152 C153 C154 N155 0.3(13) no
N152 C156 C157 C158 -177.2(9) no
N152 C156 C157 C162 2.6(15) no
N152 C156 C161 C160 175.7(9) no
N152 C156 C161 C164 -6.3(17) no
C157 C156 C161 C160 -3.3(18) no
C157 C156 C161 C164 174.7(10) no
C161 C156 C157 C158 1.9(16) no
C161 C156 C157 C162 -178.4(10) no
C156 C157 C158 C159 0.7(16) no
C162 C157 C158 C159 -179.1(10) no
C157 C158 C159 C160 -1.6(19) no
C157 C158 C159 C163 179.9(10) no
C158 C159 C160 C161 0.0(19) no
C163 C159 C160 C161 178.5(12) no
C159 C160 C161 C156 2.4(19) no
C159 C160 C161 C164 -175.7(11) no
N155 C165 C166 C167 177.8(10) no
N155 C165 C166 C171 -2.9(18) no
N155 C165 C170 C169 -179.6(10) no
N155 C165 C170 C173 0.0(18) no
C166 C165 C170 C169 -0.3(18) no
C166 C165 C170 C173 179.3(11) no
C170 C165 C166 C167 -1.5(19) no
C170 C165 C166 C171 177.8(11) no
C165 C166 C167 C168 3(2) no
C171 C166 C167 C168 -176.8(13) no
C166 C167 C168 C169 -2(2) no
C166 C167 C168 C172 177.6(13) no
C167 C168 C169 C170 -0(2) no
C172 C168 C169 C170 -179.6(13) no
C168 C169 C170 C165 1(2) no
C168 C169 C170 C173 -178.3(12) no
